data_4078604
loop_
_publ_author_name
'Ciabatti, Iacopo'
'Femoni, Cristina'
'Iapalucci, Maria Carmela'
'Longoni, Giuliano'
'Zacchini, Stefano'

_publ_section_title
;
 Bimetallic Nickel--Cobalt Hexacarbido Carbonyl Clusters
 [H6--nNi22Co6C6(CO)36]n&#x2212;(n= 3--6) Possessing Polyhydride Nature
 and Their Base-Induced Degradation to the Monoacetylide
 [Ni9CoC2(CO)16--x]3--(x= 0, 1)
;
_journal_issue 12
_journal_name_full Organometallics
_journal_page_first 4593
_journal_paper_doi 10.1021/om300412d
_journal_volume 31
_journal_year 2012
_chemical_formula_sum 'C74 H84 Co6 N10 Ni22 O36'
_chemical_formula_weight 3334.71
_chemical_name_systematic
; 
 ? 
;
_space_group_IT_number 2
_symmetry_cell_setting triclinic
_symmetry_space_group_name_Hall '-P 1'
_symmetry_space_group_name_H-M 'P -1'
_atom_sites_solution_hydrogens geom
_atom_sites_solution_primary direct
_atom_sites_solution_secondary difmap
_audit_creation_method SHELXL-97
_cell_angle_alpha 62.964(3)
_cell_angle_beta 63.929(3)
_cell_angle_gamma 87.386(3)
_cell_formula_units_Z 1
_cell_length_a 14.578(3)
_cell_length_b 14.582(3)
_cell_length_c 15.213(4)
_cell_measurement_reflns_used 6522
_cell_measurement_temperature 100(2)
_cell_measurement_theta_max 26.7345
_cell_measurement_theta_min 2.458
_cell_volume 2538.9(10)
_computing_structure_refinement 'SHELXL-97 (Sheldrick, 1997)'
_computing_structure_solution 'SHELXS-97 (Sheldrick, 1990)'
_diffrn_ambient_temperature 100(2)
_diffrn_measured_fraction_theta_full 0.993
_diffrn_measured_fraction_theta_max 0.993
_diffrn_measurement_device_type 'CCD area detector'
_diffrn_measurement_method 'phi and omega scans'
_diffrn_radiation_monochromator graphite
_diffrn_radiation_source 'fine-focus sealed tube'
_diffrn_radiation_type MoK\a
_diffrn_radiation_wavelength 0.71073
_diffrn_reflns_av_R_equivalents 0.0574
_diffrn_reflns_av_sigmaI/netI 0.0684
_diffrn_reflns_limit_h_max 17
_diffrn_reflns_limit_h_min -17
_diffrn_reflns_limit_k_max 17
_diffrn_reflns_limit_k_min -17
_diffrn_reflns_limit_l_max 18
_diffrn_reflns_limit_l_min -18
_diffrn_reflns_number 23617
_diffrn_reflns_theta_full 25.03
_diffrn_reflns_theta_max 25.03
_diffrn_reflns_theta_min 1.58
_exptl_absorpt_coefficient_mu 4.997
_exptl_absorpt_correction_T_max 0.5854
_exptl_absorpt_correction_T_min 0.4666
_exptl_absorpt_correction_type empirical
_exptl_crystal_colour black
_exptl_crystal_density_diffrn 2.181
_exptl_crystal_density_method 'not measured'
_exptl_crystal_description prism
_exptl_crystal_F_000 1664
_exptl_crystal_size_max 0.18
_exptl_crystal_size_mid 0.15
_exptl_crystal_size_min 0.12
_refine_diff_density_max 2.002
_refine_diff_density_min -1.194
_refine_diff_density_rms 0.290
_refine_ls_extinction_method none
_refine_ls_goodness_of_fit_ref 1.061
_refine_ls_hydrogen_treatment constr
_refine_ls_matrix_type full
_refine_ls_number_parameters 623
_refine_ls_number_reflns 8910
_refine_ls_number_restraints 253
_refine_ls_restrained_S_all 1.056
_refine_ls_R_factor_all 0.1151
_refine_ls_R_factor_gt 0.0885
_refine_ls_shift/su_max 0.000
_refine_ls_shift/su_mean 0.000
_refine_ls_structure_factor_coef Fsqd
_refine_ls_weighting_details 'calc w=1/[\s^2^(Fo^2^)+(0.1304P)^2^+48.5087P] where P=(Fo^2^+2Fc^2^)/3'
_refine_ls_weighting_scheme calc
_refine_ls_wR_factor_gt 0.2461
_refine_ls_wR_factor_ref 0.2653
_reflns_number_gt 6510
_reflns_number_total 8910
_reflns_threshold_expression >2sigma(I)
_cod_data_source_file om300412d_si_001.cif
_cod_data_source_block p-1
_cod_depositor_comments
;
The following automatic conversions were performed:

'_symmetry_cell_setting' value 'Triclinic' changed to 'triclinic'
according to /home/saulius/struct/CIF-dictionaries/cif_core.dic
dictionary named 'cif_core.dic' version 2.4.1 from 2010-06-29.

Automatic conversion script
Id: cif_fix_values 1891 2012-01-12 08:04:46Z andrius 
;
_cod_original_cell_volume 2539.1(10)
_cod_original_sg_symbol_H-M P-1
_cod_database_code 4078604

loop_
_symmetry_equiv_pos_as_xyz
'x, y, z'
'-x, -y, -z'

loop_
_atom_site_label
_atom_site_type_symbol
_atom_site_fract_x
_atom_site_fract_y
_atom_site_fract_z
_atom_site_U_iso_or_equiv
_atom_site_adp_type
_atom_site_occupancy
_atom_site_symmetry_multiplicity
_atom_site_calc_flag
_atom_site_refinement_flags
_atom_site_disorder_assembly
_atom_site_disorder_group
Ni1 Ni 0.94386(12) 0.92542(11) 0.08247(13) 0.0267(4) Uani 1 1 d . . .
Ni2 Ni 1.06240(12) 1.04145(12) 0.08648(13) 0.0289(4) Uani 1 1 d . . .
Ni3 Ni 0.87378(14) 0.75472(12) 0.23314(14) 0.0340(4) Uani 1 1 d . . .
Ni4 Ni 0.97213(12) 0.78038(12) 0.03239(14) 0.0308(4) Uani 1 1 d . . .
Co5 Co 0.78433(14) 0.70144(13) 0.14385(15) 0.0337(4) Uani 1 1 d . . .
Ni6 Ni 0.71244(13) 0.82675(13) 0.22823(15) 0.0367(4) Uani 1 1 d . . .
Ni7 Ni 0.86192(13) 0.99275(13) 0.21543(15) 0.0374(4) Uani 1 1 d . . .
Ni8 Ni 1.09188(13) 0.84760(13) 0.09815(16) 0.0390(5) Uani 1 1 d . . .
Ni9 Ni 0.79182(12) 1.00080(12) 0.07340(16) 0.0358(4) Uani 1 1 d . . .
Ni10 Ni 1.25193(14) 1.13495(14) -0.02867(15) 0.0391(4) Uani 1 1 d . . .
Co11 Co 1.15987(15) 0.83955(14) -0.09058(19) 0.0472(6) Uani 1 1 d . . .
Ni12 Ni 0.83367(18) 0.82196(16) 0.36883(17) 0.0548(6) Uani 1 1 d . . .
Co13 Co 1.00685(19) 0.76071(18) 0.29865(19) 0.0572(6) Uani 1 1 d . . .
Ni14 Ni 1.0086(2) 0.93800(17) 0.28319(18) 0.0613(7) Uani 1 1 d . . .
C1 C 1.0707(9) 0.9257(9) -0.0431(10) 0.029(3) Uani 1 1 d . . .
C2 C 0.9571(11) 0.8768(10) 0.2195(11) 0.035(3) Uani 1 1 d . . .
C3 C 0.8413(9) 0.8389(9) 0.0910(10) 0.031(3) Uani 1 1 d . . .
C4 C 1.0857(11) 1.0840(11) 0.1729(12) 0.042(3) Uani 1 1 d U . .
C5 C 1.0973(13) 0.7102(11) 0.2086(16) 0.057(4) Uani 1 1 d U . .
C6 C 0.8222(13) 0.6305(11) 0.3463(12) 0.043(3) Uani 1 1 d U . .
C7 C 1.0853(11) 0.7031(11) -0.0005(15) 0.049(3) Uani 1 1 d U A .
C8 C 0.6187(12) 0.7337(12) 0.3640(14) 0.051(3) Uani 1 1 d U . .
C9 C 0.7117(12) 0.5755(12) 0.2532(14) 0.053(4) Uani 1 1 d U . .
C10 C 0.8882(12) 0.6598(12) 0.0552(15) 0.052(4) Uani 1 1 d U . .
C11 C 0.6514(11) 0.9471(12) 0.1956(15) 0.054(4) Uani 1 1 d U . .
C12 C 0.7569(17) 1.1123(18) -0.018(2) 0.033(4) Uiso 0.59(3) 1 d PDU . 1
C12' C 0.769(2) 1.101(3) -0.049(3) 0.033(4) Uiso 0.41(3) 1 d PDU . 2
C13 C 0.7457(13) 0.9202(14) 0.3664(15) 0.057(4) Uani 1 1 d U . .
C14 C 0.961(2) 0.956(2) 0.402(2) 0.104(6) Uani 1 1 d U . .
C15 C 1.3305(16) 1.0763(17) 0.0340(17) 0.073(4) Uani 1 1 d U . .
C16 C 1.1024(19) 0.8478(19) 0.3111(19) 0.088(5) Uani 1 1 d U . .
C17 C 0.7679(19) 0.7231(18) 0.504(2) 0.084(5) Uani 1 1 d U . 1
C18 C 0.966(2) 0.651(2) 0.430(2) 0.090(5) Uani 1 1 d U . 1
C19 C 1.280(3) 0.796(4) -0.089(5) 0.052(5) Uiso 0.35(2) 1 d PDU A 1
C19' C 1.2829(18) 0.813(2) -0.145(2) 0.050(5) Uiso 0.65(2) 1 d PDU A 2
C20 C 0.7065(12) 0.7209(11) 0.0720(13) 0.043(3) Uani 1 1 d U . .
C21 C 1.1663(14) 0.8822(14) -0.2319(15) 0.062(4) Uani 1 1 d U . .
O4 O 1.1071(9) 1.1511(8) 0.1864(9) 0.053(3) Uani 1 1 d U . .
O5 O 1.1439(10) 0.6452(8) 0.1975(12) 0.065(3) Uani 1 1 d U . .
O6 O 0.7832(9) 0.5472(8) 0.4238(9) 0.054(3) Uani 1 1 d U . .
O7 O 1.0916(8) 0.6149(8) 0.0265(11) 0.060(3) Uani 1 1 d U . .
O8 O 0.5603(9) 0.6692(9) 0.4503(10) 0.060(3) Uani 1 1 d U . .
O9 O 0.6626(9) 0.4929(9) 0.3250(11) 0.070(3) Uani 1 1 d U . .
O10 O 0.9045(9) 0.6008(9) 0.0203(11) 0.059(3) Uani 1 1 d U A .
O11 O 0.5718(8) 0.9708(9) 0.2301(11) 0.070(3) Uani 1 1 d U . .
O12 O 0.6864(12) 1.1442(13) -0.0341(16) 0.036(4) Uiso 0.59(3) 1 d PDU . 1
O12' O 0.7012(18) 1.1281(18) -0.073(2) 0.036(5) Uiso 0.41(3) 1 d PDU . 2
O13 O 0.6671(9) 0.9322(10) 0.4196(10) 0.066(3) Uani 1 1 d U . .
O14 O 0.9230(16) 0.9688(15) 0.4766(14) 0.111(5) Uani 1 1 d U . .
O15 O 1.3865(12) 1.0265(12) 0.0686(13) 0.090(4) Uani 1 1 d U . .
O16 O 1.1692(13) 0.8450(12) 0.3325(13) 0.089(4) Uani 1 1 d U . .
O17 O 0.7282(14) 0.6538(13) 0.5974(14) 0.098(4) Uani 1 1 d U . .
O18 O 0.9386(14) 0.5782(14) 0.5173(15) 0.104(5) Uani 1 1 d U . .
O19 O 1.358(3) 0.774(3) -0.091(3) 0.064(6) Uiso 0.35(2) 1 d PDU A 1
O19' O 1.3656(15) 0.7918(15) -0.1679(17) 0.064(4) Uiso 0.65(2) 1 d PDU A 2
O20 O 0.6564(8) 0.6821(8) 0.0494(10) 0.053(3) Uani 1 1 d U A .
O21 O 1.1811(10) 0.8582(10) -0.2982(11) 0.076(4) Uani 1 1 d U . .
N1 N 0.6210(9) 0.3412(10) 0.7291(11) 0.062(3) Uani 1 1 d DU . .
C101 C 0.5724(12) 0.4108(13) 0.6610(14) 0.064(4) Uani 1 1 d DU . .
H10A H 0.6042 0.4843 0.6271 0.095 Uiso 1 1 calc R . .
H10B H 0.4976 0.3999 0.7092 0.095 Uiso 1 1 calc R . .
H10C H 0.5837 0.3941 0.6019 0.095 Uiso 1 1 calc R . .
C102 C 0.6068(13) 0.3694(14) 0.8161(14) 0.071(5) Uani 1 1 d DU . .
H10D H 0.6379 0.4434 0.7801 0.106 Uiso 1 1 calc RD . .
H10E H 0.6407 0.3256 0.8593 0.106 Uiso 1 1 calc R . .
H10F H 0.5323 0.3578 0.8662 0.106 Uiso 1 1 calc R . .
C103 C 0.5746(14) 0.2317(12) 0.7804(16) 0.070(5) Uani 1 1 d DU . .
H10G H 0.6060 0.1869 0.8261 0.105 Uiso 1 1 calc R . .
H10H H 0.5869 0.2138 0.7218 0.105 Uiso 1 1 calc R . .
H10I H 0.4995 0.2206 0.8277 0.105 Uiso 1 1 calc R . .
C104 C 0.7348(10) 0.3578(14) 0.6571(14) 0.067(5) Uani 1 1 d DU . .
H10J H 0.7661 0.4316 0.6222 0.100 Uiso 1 1 calc R . .
H10K H 0.7470 0.3395 0.5989 0.100 Uiso 1 1 calc R . .
H10L H 0.7664 0.3133 0.7029 0.100 Uiso 1 1 calc R . .
N2 N 0.9895(11) 0.3574(10) 0.2840(12) 0.066(3) Uani 1 1 d DU . .
C201 C 0.9432(15) 0.3590(15) 0.2120(16) 0.074(5) Uani 1 1 d DU . .
H20A H 0.8674 0.3369 0.2570 0.112 Uiso 1 1 calc R . .
H20B H 0.9716 0.3109 0.1826 0.112 Uiso 1 1 calc R . .
H20C H 0.9605 0.4303 0.1496 0.112 Uiso 1 1 calc R . .
C202 C 0.9455(16) 0.4326(14) 0.3242(17) 0.079(5) Uani 1 1 d DU . .
H20D H 0.8698 0.4099 0.3696 0.118 Uiso 1 1 calc R . .
H20E H 0.9621 0.5025 0.2600 0.118 Uiso 1 1 calc R . .
H20F H 0.9754 0.4353 0.3696 0.118 Uiso 1 1 calc R . .
C203 C 0.9640(15) 0.2531(12) 0.3783(15) 0.074(5) Uani 1 1 d DU . .
H20G H 0.8882 0.2312 0.4236 0.112 Uiso 1 1 calc R . .
H20H H 0.9943 0.2541 0.4241 0.112 Uiso 1 1 calc R . .
H20I H 0.9923 0.2037 0.3508 0.112 Uiso 1 1 calc R . .
C204 C 1.1039(12) 0.3913(14) 0.2155(16) 0.074(5) Uani 1 1 d DU . .
H20J H 1.1328 0.3411 0.1894 0.111 Uiso 1 1 calc R . .
H20K H 1.1338 0.3943 0.2608 0.111 Uiso 1 1 calc R . .
H20L H 1.1207 0.4609 0.1510 0.111 Uiso 1 1 calc R . .
N3 N 0.6513(18) 0.8672(18) 0.7338(19) 0.140(6) Uiso 1 1 d DU . .
C301 C 0.706(2) 0.974(2) 0.695(3) 0.149(9) Uiso 1 1 d DU . .
H30A H 0.7361 0.9687 0.7427 0.223 Uiso 1 1 calc R . .
H30B H 0.6558 1.0215 0.6982 0.223 Uiso 1 1 calc R . .
H30C H 0.7614 1.0028 0.6172 0.223 Uiso 1 1 calc R . .
C302 C 0.605(2) 0.887(3) 0.660(3) 0.152(9) Uiso 1 1 d DU . .
H30D H 0.6600 0.9193 0.5818 0.228 Uiso 1 1 calc R . .
H30E H 0.5556 0.9338 0.6685 0.228 Uiso 1 1 calc R . .
H30F H 0.5684 0.8201 0.6793 0.228 Uiso 1 1 calc R . .
C303 C 0.722(2) 0.794(2) 0.727(2) 0.146(9) Uiso 1 1 d DU . .
H30G H 0.7450 0.7763 0.7833 0.220 Uiso 1 1 calc R . .
H30H H 0.7829 0.8274 0.6521 0.220 Uiso 1 1 calc R . .
H30I H 0.6866 0.7307 0.7395 0.220 Uiso 1 1 calc RD . .
C304 C 0.568(2) 0.821(2) 0.851(2) 0.144(9) Uiso 1 1 d DU . .
H30J H 0.5991 0.8042 0.9008 0.216 Uiso 1 1 calc R . .
H30K H 0.5274 0.7562 0.8710 0.216 Uiso 1 1 calc R . .
H30L H 0.5221 0.8707 0.8595 0.216 Uiso 1 1 calc R . .
N4 N 0.3075(14) 0.7517(15) 0.4979(16) 0.086(5) Uiso 1 1 d DU . .
C401 C 0.3592(15) 0.7876(16) 0.5168(18) 0.074(5) Uiso 1 1 d DU . .
C402 C 0.4226(18) 0.8315(19) 0.547(2) 0.097(6) Uiso 1 1 d DU . .
H40A H 0.3860 0.8784 0.5744 0.146 Uiso 1 1 calc R . .
H40B H 0.4896 0.8710 0.4804 0.146 Uiso 1 1 calc R . .
H40C H 0.4343 0.7744 0.6050 0.146 Uiso 1 1 calc R . .
N5 N 0.494(3) 0.619(3) 0.756(4) 0.111(10) Uiso 0.53(2) 1 d PDU B 1
C501 C 0.406(3) 0.590(4) 0.811(5) 0.114(9) Uiso 0.53(2) 1 d PDU B 1
C502 C 0.292(3) 0.572(5) 0.875(5) 0.119(10) Uiso 0.53(2) 1 d PDU B 1
H50A H 0.2704 0.5291 0.9550 0.178 Uiso 0.53(2) 1 calc PR B 1
H50B H 0.2606 0.5363 0.8514 0.178 Uiso 0.53(2) 1 calc PR B 1
H50C H 0.2703 0.6400 0.8608 0.178 Uiso 0.53(2) 1 calc PR B 1
N6 N 0.344(4) 0.548(4) 0.899(4) 0.123(9) Uiso 0.47(2) 1 d PDU B 2
C601 C 0.343(4) 0.517(5) 0.984(4) 0.122(11) Uiso 0.47(2) 1 d PDU B 2
C602 C 0.388(4) 0.476(2) 1.060(2) 0.121(13) Uiso 0.47(2) 1 d PDU B 2
H60A H 0.3741 0.3995 1.0976 0.181 Uiso 0.47(2) 1 calc PR B 2
H60B H 0.3561 0.4996 1.1165 0.181 Uiso 0.47(2) 1 calc PR B 2
H60C H 0.4630 0.5030 1.0181 0.181 Uiso 0.47(2) 1 calc PR B 2

loop_
_atom_site_aniso_label
_atom_site_aniso_U_11
_atom_site_aniso_U_22
_atom_site_aniso_U_33
_atom_site_aniso_U_23
_atom_site_aniso_U_13
_atom_site_aniso_U_12
Ni1 0.0268(8) 0.0239(8) 0.0320(9) -0.0132(7) -0.0166(7) 0.0071(6)
Ni2 0.0291(8) 0.0275(8) 0.0306(8) -0.0125(7) -0.0159(7) 0.0028(6)
Ni3 0.0407(10) 0.0251(8) 0.0343(9) -0.0099(7) -0.0203(8) 0.0010(7)
Ni4 0.0278(9) 0.0255(8) 0.0405(9) -0.0176(7) -0.0156(7) 0.0064(6)
Co5 0.0319(9) 0.0282(9) 0.0418(10) -0.0164(8) -0.0182(8) 0.0016(7)
Ni6 0.0315(9) 0.0295(9) 0.0433(10) -0.0165(8) -0.0141(8) 0.0051(7)
Ni7 0.0330(9) 0.0358(9) 0.0393(10) -0.0233(8) -0.0080(8) 0.0004(7)
Ni8 0.0274(9) 0.0265(8) 0.0563(11) -0.0099(8) -0.0252(8) 0.0072(7)
Ni9 0.0221(8) 0.0270(8) 0.0539(11) -0.0160(8) -0.0185(8) 0.0074(6)
Ni10 0.0340(10) 0.0361(9) 0.0450(10) -0.0126(8) -0.0236(8) -0.0015(7)
Co11 0.0289(10) 0.0300(10) 0.0726(14) -0.0294(10) -0.0113(10) 0.0081(8)
Ni12 0.0618(14) 0.0436(11) 0.0381(11) -0.0166(9) -0.0088(10) -0.0055(9)
Co13 0.0610(14) 0.0556(13) 0.0510(13) -0.0089(11) -0.0410(12) 0.0127(11)
Ni14 0.0821(16) 0.0503(12) 0.0439(12) -0.0056(10) -0.0384(12) -0.0226(11)
C1 0.029(6) 0.022(6) 0.029(6) -0.004(5) -0.017(5) -0.002(5)
C2 0.042(8) 0.025(6) 0.036(7) -0.019(6) -0.013(6) 0.003(5)
C3 0.017(6) 0.028(6) 0.031(7) 0.001(5) -0.014(5) 0.006(5)
C4 0.047(7) 0.039(6) 0.046(7) -0.019(5) -0.027(6) -0.003(5)
C5 0.062(8) 0.032(6) 0.091(9) -0.013(6) -0.065(7) 0.012(6)
C6 0.062(8) 0.032(6) 0.037(6) -0.016(5) -0.026(6) 0.010(5)
C7 0.035(6) 0.030(6) 0.078(9) -0.029(6) -0.021(6) 0.008(5)
C8 0.041(7) 0.042(7) 0.051(7) -0.019(6) -0.010(6) 0.001(5)
C9 0.046(7) 0.035(6) 0.064(8) -0.009(6) -0.029(6) -0.003(5)
C10 0.036(7) 0.044(7) 0.075(8) -0.036(6) -0.018(6) 0.009(5)
C11 0.023(6) 0.042(7) 0.081(9) -0.027(6) -0.015(6) 0.012(5)
C13 0.042(7) 0.069(8) 0.058(8) -0.041(7) -0.009(6) -0.007(6)
C14 0.122(14) 0.123(13) 0.066(11) -0.045(10) -0.044(11) 0.013(11)
C15 0.067(5) 0.079(6) 0.076(6) -0.028(4) -0.045(4) 0.012(4)
C16 0.105(12) 0.104(11) 0.078(10) -0.029(9) -0.077(9) 0.027(9)
C17 0.091(6) 0.081(6) 0.081(6) -0.044(4) -0.036(4) 0.012(4)
C18 0.091(6) 0.095(6) 0.090(6) -0.040(4) -0.051(5) 0.011(4)
C20 0.048(7) 0.042(6) 0.051(7) -0.029(6) -0.023(6) 0.001(5)
C21 0.056(8) 0.058(8) 0.067(8) -0.049(7) -0.005(7) -0.003(6)
O4 0.068(6) 0.045(5) 0.048(5) -0.023(5) -0.026(5) -0.006(5)
O5 0.065(7) 0.033(5) 0.101(8) -0.016(5) -0.058(6) 0.017(5)
O6 0.068(7) 0.036(5) 0.045(5) -0.011(4) -0.025(5) -0.001(5)
O7 0.040(5) 0.030(5) 0.098(8) -0.031(5) -0.023(5) 0.009(4)
O8 0.044(6) 0.053(6) 0.054(6) -0.018(5) -0.008(5) -0.002(5)
O9 0.057(6) 0.046(6) 0.075(7) -0.001(5) -0.032(6) -0.015(5)
O10 0.051(6) 0.055(6) 0.082(7) -0.050(6) -0.020(5) 0.007(5)
O11 0.031(5) 0.051(6) 0.091(8) -0.025(6) -0.009(5) 0.009(5)
O13 0.047(6) 0.072(7) 0.060(7) -0.041(6) 0.001(5) -0.004(5)
O14 0.130(13) 0.127(12) 0.068(9) -0.048(9) -0.038(10) 0.015(10)
O15 0.080(5) 0.094(5) 0.090(5) -0.026(4) -0.054(4) 0.010(4)
O16 0.106(10) 0.100(9) 0.089(9) -0.038(8) -0.075(8) 0.014(8)
O17 0.107(6) 0.090(6) 0.090(6) -0.046(4) -0.038(4) 0.014(4)
O18 0.100(6) 0.106(6) 0.100(6) -0.036(4) -0.057(4) 0.011(4)
O20 0.050(6) 0.050(5) 0.066(6) -0.025(5) -0.035(5) 0.002(4)
O21 0.072(7) 0.068(7) 0.071(7) -0.054(6) 0.002(6) -0.005(6)
N1 0.039(5) 0.063(6) 0.064(6) -0.007(5) -0.032(5) 0.007(4)
C101 0.039(7) 0.064(8) 0.068(8) -0.007(7) -0.036(6) 0.009(6)
C102 0.048(7) 0.073(8) 0.067(8) -0.010(7) -0.033(7) 0.009(7)
C103 0.052(8) 0.055(8) 0.071(8) -0.010(7) -0.023(7) 0.000(6)
C104 0.035(7) 0.069(8) 0.064(8) -0.002(7) -0.029(6) 0.008(6)
N2 0.072(6) 0.052(5) 0.075(7) -0.037(5) -0.028(5) 0.014(5)
C201 0.077(9) 0.061(8) 0.076(9) -0.034(7) -0.028(7) 0.007(7)
C202 0.081(9) 0.057(8) 0.086(9) -0.039(7) -0.024(8) 0.012(7)
C203 0.075(9) 0.053(7) 0.077(9) -0.028(7) -0.026(7) 0.016(7)
C204 0.072(9) 0.061(8) 0.078(9) -0.028(7) -0.032(7) 0.013(7)

loop_
_atom_type_symbol
_atom_type_description
_atom_type_scat_dispersion_real
_atom_type_scat_dispersion_imag
_atom_type_scat_source
C C 0.0033 0.0016 'International Tables Vol C Tables 4.2.6.8 and 6.1.1.4'
H H 0.0000 0.0000 'International Tables Vol C Tables 4.2.6.8 and 6.1.1.4'
N N 0.0061 0.0033 'International Tables Vol C Tables 4.2.6.8 and 6.1.1.4'
O O 0.0106 0.0060 'International Tables Vol C Tables 4.2.6.8 and 6.1.1.4'
Co Co 0.3494 0.9721 'International Tables Vol C Tables 4.2.6.8 and 6.1.1.4'
Ni Ni 0.3393 1.1124 'International Tables Vol C Tables 4.2.6.8 and 6.1.1.4'

loop_
_geom_angle_atom_site_label_1
_geom_angle_atom_site_label_2
_geom_angle_atom_site_label_3
_geom_angle
_geom_angle_site_symmetry_1
_geom_angle_site_symmetry_3
C3 Ni1 C2 116.4(5) . .
C3 Ni1 C1 100.0(5) . .
C2 Ni1 C1 113.1(5) . .
C3 Ni1 C1 117.6(5) . 2_775
C2 Ni1 C1 101.7(5) . 2_775
C1 Ni1 C1 108.3(4) . 2_775
C3 Ni1 Ni1 123.1(4) . 2_775
C2 Ni1 Ni1 120.4(4) . 2_775
C1 Ni1 Ni1 54.4(3) . 2_775
C1 Ni1 Ni1 53.9(4) 2_775 2_775
C3 Ni1 Ni3 61.2(3) . .
C2 Ni1 Ni3 56.9(4) . .
C1 Ni1 Ni3 110.1(3) . .
C1 Ni1 Ni3 141.0(4) 2_775 .
Ni1 Ni1 Ni3 163.49(12) 2_775 .
C3 Ni1 Ni2 59.8(4) . 2_775
C2 Ni1 Ni2 170.3(4) . 2_775
C1 Ni1 Ni2 61.0(3) . 2_775
C1 Ni1 Ni2 87.8(4) 2_775 2_775
Ni1 Ni1 Ni2 63.50(8) 2_775 2_775
Ni3 Ni1 Ni2 116.47(8) . 2_775
C3 Ni1 Ni8 115.8(4) . .
C2 Ni1 Ni8 59.0(4) . .
C1 Ni1 Ni8 54.8(3) . .
C1 Ni1 Ni8 126.1(3) 2_775 .
Ni1 Ni1 Ni8 90.83(9) 2_775 .
Ni3 Ni1 Ni8 73.89(7) . .
Ni2 Ni1 Ni8 113.52(9) 2_775 .
C3 Ni1 Ni9 64.1(3) . .
C2 Ni1 Ni9 119.3(4) . .
C1 Ni1 Ni9 127.0(3) . .
C1 Ni1 Ni9 54.3(3) 2_775 .
Ni1 Ni1 Ni9 90.74(9) 2_775 .
Ni3 Ni1 Ni9 104.66(8) . .
Ni2 Ni1 Ni9 68.13(7) 2_775 .
Ni8 Ni1 Ni9 178.13(9) . .
C3 Ni1 Ni7 110.9(4) . .
C2 Ni1 Ni7 56.3(4) . .
C1 Ni1 Ni7 148.8(3) . .
C1 Ni1 Ni7 53.9(4) 2_775 .
Ni1 Ni1 Ni7 102.94(10) 2_775 .
Ni3 Ni1 Ni7 88.75(8) . .
Ni2 Ni1 Ni7 132.95(9) 2_775 .
Ni8 Ni1 Ni7 111.38(9) . .
Ni9 Ni1 Ni7 67.26(7) . .
C3 Ni1 Ni2 174.1(4) . .
C2 Ni1 Ni2 61.1(4) . .
C1 Ni1 Ni2 85.9(3) . .
C1 Ni1 Ni2 59.3(3) 2_775 .
Ni1 Ni1 Ni2 60.13(7) 2_775 .
Ni3 Ni1 Ni2 117.39(8) . .
Ni2 Ni1 Ni2 123.63(7) 2_775 .
Ni8 Ni1 Ni2 68.09(7) . .
Ni9 Ni1 Ni2 111.90(8) . .
Ni7 Ni1 Ni2 63.14(7) . .
C3 Ni1 Ni4 53.0(4) . .
C2 Ni1 Ni4 107.5(4) . .
C1 Ni1 Ni4 54.6(3) . .
C1 Ni1 Ni4 150.3(4) 2_775 .
Ni1 Ni1 Ni4 104.52(10) 2_775 .
Ni3 Ni1 Ni4 64.20(7) . .
Ni2 Ni1 Ni4 62.94(6) 2_775 .
Ni8 Ni1 Ni4 67.43(7) . .
Ni9 Ni1 Ni4 113.11(8) . .
Ni7 Ni1 Ni4 152.52(9) . .
Ni2 Ni1 Ni4 132.38(8) . .
C4 Ni2 C3 107.6(6) . 2_775
C4 Ni2 C1 124.9(6) . 2_775
C3 Ni2 C1 83.7(4) 2_775 2_775
C4 Ni2 C2 101.9(5) . .
C3 Ni2 C2 150.0(5) 2_775 .
C1 Ni2 C2 84.0(5) 2_775 .
C4 Ni2 Ni14 53.6(4) . .
C3 Ni2 Ni14 158.8(3) 2_775 .
C1 Ni2 Ni14 114.6(3) 2_775 .
C2 Ni2 Ni14 48.5(3) . .
C4 Ni2 Ni1 152.8(5) . 2_775
C3 Ni2 Ni1 48.6(3) 2_775 2_775
C1 Ni2 Ni1 49.8(3) 2_775 2_775
C2 Ni2 Ni1 103.7(3) . 2_775
Ni14 Ni2 Ni1 152.11(9) . 2_775
C4 Ni2 Ni1 146.0(5) . .
C3 Ni2 Ni1 104.8(4) 2_775 .
C1 Ni2 Ni1 49.1(3) 2_775 .
C2 Ni2 Ni1 47.9(3) . .
Ni14 Ni2 Ni1 95.76(8) . .
Ni1 Ni2 Ni1 56.37(7) 2_775 .
C4 Ni2 Ni10 74.7(5) . .
C3 Ni2 Ni10 46.7(3) 2_775 .
C1 Ni2 Ni10 129.8(3) 2_775 .
C2 Ni2 Ni10 141.8(4) . .
Ni14 Ni2 Ni10 113.20(9) . .
Ni1 Ni2 Ni10 90.59(8) 2_775 .
Ni1 Ni2 Ni10 137.72(9) . .
C4 Ni2 Ni4 95.2(5) . 2_775
C3 Ni2 Ni4 49.8(3) 2_775 2_775
C1 Ni2 Ni4 51.2(3) 2_775 2_775
C2 Ni2 Ni4 133.2(4) . 2_775
Ni14 Ni2 Ni4 133.22(10) . 2_775
Ni1 Ni2 Ni4 60.10(6) 2_775 2_775
Ni1 Ni2 Ni4 97.75(7) . 2_775
Ni10 Ni2 Ni4 84.62(7) . 2_775
C4 Ni2 Ni7 92.6(5) . .
C3 Ni2 Ni7 131.3(3) 2_775 .
C1 Ni2 Ni7 49.5(3) 2_775 .
C2 Ni2 Ni7 50.9(3) . .
Ni14 Ni2 Ni7 65.17(8) . .
Ni1 Ni2 Ni7 96.31(8) 2_775 .
Ni1 Ni2 Ni7 57.49(6) . .
Ni10 Ni2 Ni7 163.01(9) . .
Ni4 Ni2 Ni7 85.41(7) 2_775 .
C4 Ni2 Ni9 126.5(5) . 2_775
C3 Ni2 Ni9 55.9(3) 2_775 2_775
C1 Ni2 Ni9 104.8(3) 2_775 2_775
C2 Ni2 Ni9 101.6(3) . 2_775
Ni14 Ni2 Ni9 123.90(10) . 2_775
Ni1 Ni2 Ni9 56.39(6) 2_775 2_775
Ni1 Ni2 Ni9 80.97(7) . 2_775
Ni10 Ni2 Ni9 57.58(6) . 2_775
Ni4 Ni2 Ni9 102.41(7) 2_775 2_775
Ni7 Ni2 Ni9 138.45(8) . 2_775
C4 Ni2 Ni8 122.9(5) . .
C3 Ni2 Ni8 106.5(4) 2_775 .
C1 Ni2 Ni8 103.1(3) 2_775 .
C2 Ni2 Ni8 50.5(3) . .
Ni14 Ni2 Ni8 80.81(9) . .
Ni1 Ni2 Ni8 81.41(7) 2_775 .
Ni1 Ni2 Ni8 54.84(6) . .
Ni10 Ni2 Ni8 98.64(8) . .
Ni4 Ni2 Ni8 141.46(8) 2_775 .
Ni7 Ni2 Ni8 97.73(7) . .
Ni9 Ni2 Ni8 51.67(6) 2_775 .
C6 Ni3 C2 126.0(6) . .
C6 Ni3 C3 131.2(6) . .
C2 Ni3 C3 101.2(5) . .
C6 Ni3 Ni1 178.4(5) . .
C2 Ni3 Ni1 52.5(4) . .
C3 Ni3 Ni1 50.0(3) . .
C6 Ni3 Ni12 87.7(5) . .
C2 Ni3 Ni12 50.1(4) . .
C3 Ni3 Ni12 119.6(4) . .
Ni1 Ni3 Ni12 90.77(8) . .
C6 Ni3 Ni6 102.9(5) . .
C2 Ni3 Ni6 101.8(4) . .
C3 Ni3 Ni6 50.3(3) . .
Ni1 Ni3 Ni6 77.20(7) . .
Ni12 Ni3 Ni6 81.41(9) . .
C6 Ni3 Co13 85.8(5) . .
C2 Ni3 Co13 47.2(4) . .
C3 Ni3 Co13 142.0(3) . .
Ni1 Ni3 Co13 93.17(8) . .
Ni12 Ni3 Co13 60.91(9) . .
Ni6 Ni3 Co13 141.14(10) . .
C6 Ni3 Ni4 120.3(5) . .
C2 Ni3 Ni4 101.7(4) . .
C3 Ni3 Ni4 50.0(3) . .
Ni1 Ni3 Ni4 61.20(6) . .
Ni12 Ni3 Ni4 150.54(9) . .
Ni6 Ni3 Ni4 99.46(8) . .
Co13 Ni3 Ni4 108.66(10) . .
C6 Ni3 Co5 88.0(5) . .
C2 Ni3 Co5 145.7(4) . .
C3 Ni3 Co5 44.6(3) . .
Ni1 Ni3 Co5 93.40(8) . .
Ni12 Ni3 Co5 140.20(10) . .
Ni6 Ni3 Co5 61.15(7) . .
Co13 Ni3 Co5 157.72(10) . .
Ni4 Ni3 Co5 57.03(6) . .
C6 Ni3 Ni8 125.2(5) . .
C2 Ni3 Ni8 49.9(4) . .
C3 Ni3 Ni8 92.9(3) . .
Ni1 Ni3 Ni8 54.73(6) . .
Ni12 Ni3 Ni8 97.13(8) . .
Ni6 Ni3 Ni8 131.93(8) . .
Co13 Ni3 Ni8 51.93(8) . .
Ni4 Ni3 Ni8 60.28(6) . .
Co5 Ni3 Ni8 117.32(8) . .
C7 Ni4 C10 83.2(6) . .
C7 Ni4 C3 170.6(6) . .
C10 Ni4 C3 91.4(6) . .
C7 Ni4 C1 95.5(5) . .
C10 Ni4 C1 162.4(6) . .
C3 Ni4 C1 91.9(5) . .
C7 Ni4 Co11 48.1(4) . .
C10 Ni4 Co11 124.0(4) . .
C3 Ni4 Co11 140.2(3) . .
C1 Ni4 Co11 48.8(4) . .
C7 Ni4 Co5 125.0(4) . .
C10 Ni4 Co5 46.8(4) . .
C3 Ni4 Co5 47.3(3) . .
C1 Ni4 Co5 139.3(4) . .
Co11 Ni4 Co5 170.71(9) . .
C7 Ni4 Ni1 134.9(5) . .
C10 Ni4 Ni1 138.9(4) . .
C3 Ni4 Ni1 48.5(4) . .
C1 Ni4 Ni1 49.9(4) . .
Co11 Ni4 Ni1 96.77(8) . .
Co5 Ni4 Ni1 92.29(7) . .
C7 Ni4 Ni2 133.5(5) . 2_775
C10 Ni4 Ni2 112.0(5) . 2_775
C3 Ni4 Ni2 55.7(3) . 2_775
C1 Ni4 Ni2 56.9(3) . 2_775
Co11 Ni4 Ni2 91.16(8) . 2_775
Co5 Ni4 Ni2 92.04(7) . 2_775
Ni1 Ni4 Ni2 56.95(6) . 2_775
C7 Ni4 Ni3 117.9(5) . .
C10 Ni4 Ni3 98.4(5) . .
C3 Ni4 Ni3 55.2(3) . .
C1 Ni4 Ni3 97.7(4) . .
Co11 Ni4 Ni3 125.76(9) . .
Co5 Ni4 Ni3 61.77(7) . .
Ni1 Ni4 Ni3 54.60(6) . .
Ni2 Ni4 Ni3 103.46(8) 2_775 .
C7 Ni4 Ni8 80.8(5) . .
C10 Ni4 Ni8 147.3(5) . .
C3 Ni4 Ni8 100.1(4) . .
C1 Ni4 Ni8 48.4(3) . .
Co11 Ni4 Ni8 60.97(8) . .
Co5 Ni4 Ni8 126.90(9) . .
Ni1 Ni4 Ni8 55.07(6) . .
Ni2 Ni4 Ni8 99.62(7) 2_775 .
Ni3 Ni4 Ni8 65.14(7) . .
C9 Co5 C10 97.6(8) . .
C9 Co5 C20 94.5(7) . .
C10 Co5 C20 95.0(7) . .
C9 Co5 C3 152.0(7) . .
C10 Co5 C3 103.5(6) . .
C20 Co5 C3 101.7(6) . .
C9 Co5 Ni10 136.4(5) . 2_775
C10 Co5 Ni10 110.2(6) . 2_775
C20 Co5 Ni10 51.4(4) . 2_775
C3 Co5 Ni10 50.6(3) . 2_775
C9 Co5 Ni4 134.2(5) . .
C10 Co5 Ni4 52.6(5) . .
C20 Co5 Ni4 119.2(5) . .
C3 Co5 Ni4 54.3(4) . .
Ni10 Co5 Ni4 89.33(8) 2_775 .
C9 Co5 Ni3 101.6(6) . .
C10 Co5 Ni3 102.5(5) . .
C20 Co5 Ni3 154.3(4) . .
C3 Co5 Ni3 56.2(4) . .
Ni10 Co5 Ni3 104.24(8) 2_775 .
Ni4 Co5 Ni3 61.19(7) . .
C9 Co5 Ni6 104.6(6) . .
C10 Co5 Ni6 153.1(5) . .
C20 Co5 Ni6 98.2(5) . .
C3 Co5 Ni6 50.9(4) . .
Ni10 Co5 Ni6 62.46(7) 2_775 .
Ni4 Co5 Ni6 100.49(8) . .
Ni3 Co5 Ni6 58.48(7) . .
C8 Ni6 C11 103.9(7) . .
C8 Ni6 C3 141.8(6) . .
C11 Ni6 C3 112.6(6) . .
C8 Ni6 Ni9 154.3(5) . .
C11 Ni6 Ni9 51.9(5) . .
C3 Ni6 Ni9 63.8(3) . .
C8 Ni6 Ni3 98.4(5) . .
C11 Ni6 Ni3 145.8(5) . .
C3 Ni6 Ni3 56.0(3) . .
Ni9 Ni6 Ni3 100.25(8) . .
C8 Ni6 Co5 99.4(5) . .
C11 Ni6 Co5 138.1(6) . .
C3 Ni6 Co5 44.9(4) . .
Ni9 Ni6 Co5 105.11(9) . .
Ni3 Ni6 Co5 60.38(7) . .
C8 Ni6 Ni10 132.2(6) . 2_775
C11 Ni6 Ni10 83.4(6) . 2_775
C3 Ni6 Ni10 46.2(3) . 2_775
Ni9 Ni6 Ni10 60.80(7) . 2_775
Ni3 Ni6 Ni10 100.41(8) . 2_775
Co5 Ni6 Ni10 55.38(7) . 2_775
C13 Ni7 C21 83.9(7) . 2_775
C13 Ni7 C1 154.7(6) . 2_775
C21 Ni7 C1 94.1(7) 2_775 2_775
C13 Ni7 C2 101.1(7) . .
C21 Ni7 C2 146.9(7) 2_775 .
C1 Ni7 C2 94.3(5) 2_775 .
C13 Ni7 Ni12 49.8(6) . .
C21 Ni7 Ni12 123.5(6) 2_775 .
C1 Ni7 Ni12 141.9(4) 2_775 .
C2 Ni7 Ni12 51.3(4) . .
C13 Ni7 Co11 115.2(6) . 2_775
C21 Ni7 Co11 50.0(6) 2_775 2_775
C1 Ni7 Co11 49.4(4) 2_775 2_775
C2 Ni7 Co11 143.1(4) . 2_775
Ni12 Ni7 Co11 164.45(11) . 2_775
C13 Ni7 Ni1 128.0(5) . .
C21 Ni7 Ni1 145.5(6) 2_775 .
C1 Ni7 Ni1 51.6(3) 2_775 .
C2 Ni7 Ni1 50.2(4) . .
Ni12 Ni7 Ni1 90.44(8) . .
Co11 Ni7 Ni1 98.71(9) 2_775 .
C13 Ni7 Ni2 148.1(6) . .
C21 Ni7 Ni2 101.8(5) 2_775 .
C1 Ni7 Ni2 57.0(3) 2_775 .
C2 Ni7 Ni2 57.8(4) . .
Ni12 Ni7 Ni2 104.51(9) . .
Co11 Ni7 Ni2 90.99(8) 2_775 .
Ni1 Ni7 Ni2 59.37(6) . .
C13 Ni7 Ni14 94.3(6) . .
C21 Ni7 Ni14 101.7(6) 2_775 .
C1 Ni7 Ni14 110.8(3) 2_775 .
C2 Ni7 Ni14 45.6(4) . .
Ni12 Ni7 Ni14 59.71(8) . .
Co11 Ni7 Ni14 132.36(9) 2_775 .
Ni1 Ni7 Ni14 89.76(9) . .
Ni2 Ni7 Ni14 53.88(7) . .
C13 Ni7 Ni9 107.3(5) . .
C21 Ni7 Ni9 106.3(6) 2_775 .
C1 Ni7 Ni9 49.1(3) 2_775 .
C2 Ni7 Ni9 103.4(4) . .
Ni12 Ni7 Ni9 116.14(9) . .
Co11 Ni7 Ni9 60.65(8) 2_775 .
Ni1 Ni7 Ni9 56.34(6) . .
Ni2 Ni7 Ni9 101.21(8) . .
Ni14 Ni7 Ni9 146.08(9) . .
C12' Ni8 C12 15.8(11) 2_775 2_775
C12' Ni8 C5 90.8(10) 2_775 .
C12 Ni8 C5 91.5(8) 2_775 .
C12' Ni8 C1 105.1(11) 2_775 .
C12 Ni8 C1 95.9(8) 2_775 .
C5 Ni8 C1 144.9(6) . .
C12' Ni8 C2 123.2(14) 2_775 .
C12 Ni8 C2 138.7(9) 2_775 .
C5 Ni8 C2 96.2(7) . .
C1 Ni8 C2 100.5(5) . .
C12' Ni8 Co13 106.6(12) 2_775 .
C12 Ni8 Co13 118.3(7) 2_775 .
C5 Ni8 Co13 48.7(6) . .
C1 Ni8 Co13 144.9(4) . .
C2 Ni8 Co13 48.7(4) . .
C12' Ni8 Ni9 52.0(10) 2_775 2_775
C12 Ni8 Ni9 48.2(6) 2_775 2_775
C5 Ni8 Ni9 139.4(5) . 2_775
C1 Ni8 Ni9 54.6(3) . 2_775
C2 Ni8 Ni9 116.7(3) . 2_775
Co13 Ni8 Ni9 146.77(11) . 2_775
C12' Ni8 Ni1 135.6(10) 2_775 .
C12 Ni8 Ni1 137.5(6) 2_775 .
C5 Ni8 Ni1 131.0(5) . .
C1 Ni8 Ni1 51.3(4) . .
C2 Ni8 Ni1 49.7(4) . .
Co13 Ni8 Ni1 94.71(9) . .
Ni9 Ni8 Ni1 89.47(8) 2_775 .
C12' Ni8 Co11 87.2(13) 2_775 .
C12 Ni8 Co11 71.8(8) 2_775 .
C5 Ni8 Co11 106.0(6) . .
C1 Ni8 Co11 45.6(4) . .
C2 Ni8 Co11 142.2(4) . .
Co13 Ni8 Co11 149.92(10) . .
Ni9 Ni8 Co11 62.11(8) 2_775 .
Ni1 Ni8 Co11 93.30(8) . .
C12' Ni8 Ni4 141.0(13) 2_775 .
C12 Ni8 Ni4 125.4(8) 2_775 .
C5 Ni8 Ni4 99.1(4) . .
C1 Ni8 Ni4 49.6(3) . .
C2 Ni8 Ni4 93.3(4) . .
Co13 Ni8 Ni4 108.23(9) . .
Ni9 Ni8 Ni4 101.79(9) 2_775 .
Ni1 Ni8 Ni4 57.50(6) . .
Co11 Ni8 Ni4 53.74(7) . .
C12' Ni8 Ni2 83.3(11) 2_775 .
C12 Ni8 Ni2 93.8(7) 2_775 .
C5 Ni8 Ni2 136.2(6) . .
C1 Ni8 Ni2 77.5(3) . .
C2 Ni8 Ni2 54.1(3) . .
Co13 Ni8 Ni2 91.58(9) . .
Ni9 Ni8 Ni2 63.41(7) 2_775 .
Ni1 Ni8 Ni2 57.07(6) . .
Co11 Ni8 Ni2 116.91(8) . .
Ni4 Ni8 Ni2 112.52(7) . .
C12' Ni8 Ni3 163.7(12) 2_775 .
C12 Ni8 Ni3 170.8(7) 2_775 .
C5 Ni8 Ni3 79.7(5) . .
C1 Ni8 Ni3 90.1(3) . .
C2 Ni8 Ni3 46.0(3) . .
Co13 Ni8 Ni3 57.20(7) . .
Ni9 Ni8 Ni3 140.27(8) 2_775 .
Ni1 Ni8 Ni3 51.38(6) . .
Co11 Ni8 Ni3 108.07(8) . .
Ni4 Ni8 Ni3 54.58(6) . .
Ni2 Ni8 Ni3 94.32(7) . .
C12 Ni9 C11 94.0(9) . .
C12 Ni9 C12' 15.9(11) . .
C11 Ni9 C12' 101.4(11) . .
C12 Ni9 C1 100.0(8) . 2_775
C11 Ni9 C1 135.2(7) . 2_775
C12' Ni9 C1 103.4(10) . 2_775
C12 Ni9 C3 139.3(10) . .
C11 Ni9 C3 98.5(5) . .
C12' Ni9 C3 123.6(13) . .
C1 Ni9 C3 97.9(4) 2_775 .
C12 Ni9 Ni6 139.2(7) . .
C11 Ni9 Ni6 50.3(4) . .
C12' Ni9 Ni6 137.3(10) . .
C1 Ni9 Ni6 119.1(3) 2_775 .
C3 Ni9 Ni6 50.7(3) . .
C12 Ni9 Ni8 52.7(7) . 2_775
C11 Ni9 Ni8 144.6(5) . 2_775
C12' Ni9 Ni8 50.2(9) . 2_775
C1 Ni9 Ni8 54.8(3) 2_775 2_775
C3 Ni9 Ni8 114.5(3) . 2_775
Ni6 Ni9 Ni8 164.86(10) . 2_775
C12 Ni9 Ni1 141.4(7) . .
C11 Ni9 Ni1 124.4(5) . .
C12' Ni9 Ni1 133.1(11) . .
C1 Ni9 Ni1 51.5(3) 2_775 .
C3 Ni9 Ni1 46.9(3) . .
Ni6 Ni9 Ni1 77.88(7) . .
Ni8 Ni9 Ni1 88.94(7) 2_775 .
C12 Ni9 Ni10 98.0(9) . 2_775
C11 Ni9 Ni10 84.7(5) . 2_775
C12' Ni9 Ni10 84.7(12) . 2_775
C1 Ni9 Ni10 134.1(4) 2_775 2_775
C3 Ni9 Ni10 45.5(3) . 2_775
Ni6 Ni9 Ni10 63.96(7) . 2_775
Ni8 Ni9 Ni10 109.12(10) 2_775 2_775
Ni1 Ni9 Ni10 89.87(7) . 2_775
C12 Ni9 Co11 74.4(8) . 2_775
C11 Ni9 Co11 99.1(5) . 2_775
C12' Ni9 Co11 87.2(12) . 2_775
C1 Ni9 Co11 46.2(4) 2_775 2_775
C3 Ni9 Co11 140.0(3) . 2_775
Ni6 Ni9 Co11 124.12(10) . 2_775
Ni8 Ni9 Co11 63.60(8) 2_775 2_775
Ni1 Ni9 Co11 94.00(8) . 2_775
Ni10 Ni9 Co11 171.63(10) 2_775 2_775
C12 Ni9 Ni7 128.3(9) . .
C11 Ni9 Ni7 89.8(6) . .
C12' Ni9 Ni7 141.2(12) . .
C1 Ni9 Ni7 48.7(3) 2_775 .
C3 Ni9 Ni7 90.4(3) . .
Ni6 Ni9 Ni7 77.35(8) . .
Ni8 Ni9 Ni7 101.66(8) 2_775 .
Ni1 Ni9 Ni7 56.40(6) . .
Ni10 Ni9 Ni7 133.63(8) 2_775 .
Co11 Ni9 Ni7 54.17(7) 2_775 .
C12 Ni9 Ni2 97.9(9) . 2_775
C11 Ni9 Ni2 141.4(5) . 2_775
C12' Ni9 Ni2 83.4(12) . 2_775
C1 Ni9 Ni2 78.4(4) 2_775 2_775
C3 Ni9 Ni2 50.8(3) . 2_775
Ni6 Ni9 Ni2 100.99(8) . 2_775
Ni8 Ni9 Ni2 64.92(7) 2_775 2_775
Ni1 Ni9 Ni2 55.48(6) . 2_775
Ni10 Ni9 Ni2 57.37(7) 2_775 2_775
Co11 Ni9 Ni2 119.42(8) 2_775 2_775
Ni7 Ni9 Ni2 110.38(7) . 2_775
C15 Ni10 C3 164.2(8) . 2_775
C15 Ni10 C20 99.5(8) . 2_775
C3 Ni10 C20 96.2(6) 2_775 2_775
C15 Ni10 Co5 146.3(7) . 2_775
C3 Ni10 Co5 48.8(4) 2_775 2_775
C20 Ni10 Co5 47.8(5) 2_775 2_775
C15 Ni10 Ni2 114.3(7) . .
C3 Ni10 Ni2 57.6(4) 2_775 .
C20 Ni10 Ni2 122.6(5) 2_775 .
Co5 Ni10 Ni2 93.91(8) 2_775 .
C15 Ni10 Ni9 102.5(7) . 2_775
C3 Ni10 Ni9 62.2(4) 2_775 2_775
C20 Ni10 Ni9 150.1(4) 2_775 2_775
Co5 Ni10 Ni9 106.12(9) 2_775 2_775
Ni2 Ni10 Ni9 65.06(7) . 2_775
C15 Ni10 Ni6 125.2(7) . 2_775
C3 Ni10 Ni6 50.5(4) 2_775 2_775
C20 Ni10 Ni6 95.4(4) 2_775 2_775
Co5 Ni10 Ni6 62.16(7) 2_775 2_775
Ni2 Ni10 Ni6 100.38(8) . 2_775
Ni9 Ni10 Ni6 55.24(7) 2_775 2_775
C19' Co11 C19 23.9(16) . .
C19' Co11 C7 98.5(10) . .
C19 Co11 C7 92.0(16) . .
C19' Co11 C21 87.1(11) . .
C19 Co11 C21 111.0(19) . .
C7 Co11 C21 105.0(7) . .
C19' Co11 C1 149.9(9) . .
C19 Co11 C1 136.9(17) . .
C7 Co11 C1 107.1(6) . .
C21 Co11 C1 101.0(6) . .
C19' Co11 Ni7 114.1(9) . 2_775
C19 Co11 Ni7 129.1(16) . 2_775
C7 Co11 Ni7 136.3(5) . 2_775
C21 Co11 Ni7 51.8(5) . 2_775
C1 Co11 Ni7 55.2(4) . 2_775
C19' Co11 Ni4 150.7(9) . .
C19 Co11 Ni4 137.8(17) . .
C7 Co11 Ni4 52.2(4) . .
C21 Co11 Ni4 100.7(5) . .
C1 Co11 Ni4 56.6(3) . .
Ni7 Co11 Ni4 92.30(9) 2_775 .
C19' Co11 Ni9 98.2(9) . 2_775
C19 Co11 Ni9 88.8(16) . 2_775
C7 Co11 Ni9 139.9(6) . 2_775
C21 Co11 Ni9 112.1(5) . 2_775
C1 Co11 Ni9 51.8(3) . 2_775
Ni7 Co11 Ni9 65.18(7) 2_775 2_775
Ni4 Co11 Ni9 104.69(9) . 2_775
C19' Co11 Ni8 117.2(10) . .
C19 Co11 Ni8 93.9(18) . .
C7 Co11 Ni8 85.7(5) . .
C21 Co11 Ni8 152.2(5) . .
C1 Co11 Ni8 51.2(4) . .
Ni7 Co11 Ni8 102.95(8) 2_775 .
Ni4 Co11 Ni8 65.28(7) . .
Ni9 Co11 Ni8 54.29(7) 2_775 .
C17 Ni12 C13 102.0(10) . .
C17 Ni12 C2 148.4(9) . .
C13 Ni12 C2 109.6(7) . .
C17 Ni12 Ni7 154.3(8) . .
C13 Ni12 Ni7 52.4(5) . .
C2 Ni12 Ni7 57.2(4) . .
C17 Ni12 Ni3 111.3(8) . .
C13 Ni12 Ni3 117.3(5) . .
C2 Ni12 Ni3 53.7(4) . .
Ni7 Ni12 Ni3 86.25(9) . .
C17 Ni12 Ni14 125.0(8) . .
C13 Ni12 Ni14 101.0(5) . .
C2 Ni12 Ni14 48.8(4) . .
Ni7 Ni12 Ni14 65.95(8) . .
Ni3 Ni12 Ni14 100.82(10) . .
C17 Ni12 Co13 101.3(8) . .
C13 Ni12 Co13 155.2(5) . .
C2 Ni12 Co13 47.5(4) . .
Ni7 Ni12 Co13 103.73(10) . .
Ni3 Ni12 Co13 60.56(8) . .
Ni14 Ni12 Co13 58.07(10) . .
C18 Co13 C5 100.2(10) . .
C18 Co13 C2 140.9(10) . .
C5 Co13 C2 112.4(6) . .
C18 Co13 C16 97.1(10) . .
C5 Co13 C16 104.0(9) . .
C2 Co13 C16 95.4(7) . .
C18 Co13 Ni8 152.9(9) . .
C5 Co13 Ni8 53.5(5) . .
C2 Co13 Ni8 60.6(4) . .
C16 Co13 Ni8 95.9(6) . .
C18 Co13 Ni14 119.0(9) . .
C5 Co13 Ni14 132.1(5) . .
C2 Co13 Ni14 50.4(4) . .
C16 Co13 Ni14 48.4(6) . .
Ni8 Co13 Ni14 87.21(10) . .
C18 Co13 Ni3 107.4(8) . .
C5 Co13 Ni3 91.1(4) . .
C2 Co13 Ni3 53.1(4) . .
C16 Co13 Ni3 148.5(6) . .
Ni8 Co13 Ni3 70.88(8) . .
Ni14 Co13 Ni3 101.24(10) . .
C18 Co13 Ni12 91.2(9) . .
C5 Co13 Ni12 149.6(4) . .
C2 Co13 Ni12 49.9(4) . .
C16 Co13 Ni12 102.4(7) . .
Ni8 Co13 Ni12 109.01(10) . .
Ni14 Co13 Ni12 60.68(9) . .
Ni3 Co13 Ni12 58.53(8) . .
C14 Ni14 C16 99.3(12) . .
C14 Ni14 C2 139.1(10) . .
C16 Ni14 C2 99.2(8) . .
C14 Ni14 C4 95.7(10) . .
C16 Ni14 C4 110.1(9) . .
C2 Ni14 C4 111.6(6) . .
C14 Ni14 Ni2 138.2(9) . .
C16 Ni14 Ni2 111.9(7) . .
C2 Ni14 Ni2 63.6(4) . .
C4 Ni14 Ni2 48.4(4) . .
C14 Ni14 Co13 122.3(9) . .
C16 Ni14 Co13 53.7(7) . .
C2 Ni14 Co13 49.2(4) . .
C4 Ni14 Co13 139.1(5) . .
Ni2 Ni14 Co13 98.90(10) . .
C14 Ni14 Ni12 89.5(10) . .
C16 Ni14 Ni12 107.4(8) . .
C2 Ni14 Ni12 50.0(4) . .
C4 Ni14 Ni12 140.6(4) . .
Ni2 Ni14 Ni12 105.96(9) . .
Co13 Ni14 Ni12 61.25(9) . .
C14 Ni14 Ni7 103.0(10) . .
C16 Ni14 Ni7 150.6(7) . .
C2 Ni14 Ni7 51.6(4) . .
C4 Ni14 Ni7 86.6(4) . .
Ni2 Ni14 Ni7 60.95(7) . .
Co13 Ni14 Ni7 97.81(9) . .
Ni12 Ni14 Ni7 54.34(8) . .
Co11 C1 Ni1 144.4(6) . .
Co11 C1 Ni1 143.6(7) . 2_775
Ni1 C1 Ni1 71.7(4) . 2_775
Co11 C1 Ni7 75.5(5) . 2_775
Ni1 C1 Ni7 135.7(6) . 2_775
Ni1 C1 Ni7 74.5(4) 2_775 2_775
Co11 C1 Ni9 82.0(5) . 2_775
Ni1 C1 Ni9 114.2(6) . 2_775
Ni1 C1 Ni9 74.1(4) 2_775 2_775
Ni7 C1 Ni9 82.3(4) 2_775 2_775
Co11 C1 Ni8 83.2(5) . .
Ni1 C1 Ni8 73.8(4) . .
Ni1 C1 Ni8 113.1(6) 2_775 .
Ni7 C1 Ni8 147.6(7) 2_775 .
Ni9 C1 Ni8 70.6(4) 2_775 .
Co11 C1 Ni4 74.6(4) . .
Ni1 C1 Ni4 75.5(4) . .
Ni1 C1 Ni4 137.5(6) 2_775 .
Ni7 C1 Ni4 114.5(6) 2_775 .
Ni9 C1 Ni4 145.8(6) 2_775 .
Ni8 C1 Ni4 82.0(4) . .
Co11 C1 Ni2 118.1(6) . 2_775
Ni1 C1 Ni2 69.2(4) . 2_775
Ni1 C1 Ni2 71.6(4) 2_775 2_775
Ni7 C1 Ni2 73.5(4) 2_775 2_775
Ni9 C1 Ni2 142.1(6) 2_775 2_775
Ni8 C1 Ni2 138.8(6) . 2_775
Ni4 C1 Ni2 72.0(4) . 2_775
Co13 C2 Ni14 80.4(5) . .
Co13 C2 Ni1 133.4(7) . .
Ni14 C2 Ni1 137.4(7) . .
Co13 C2 Ni12 82.6(5) . .
Ni14 C2 Ni12 81.2(5) . .
Ni1 C2 Ni12 121.9(7) . .
Co13 C2 Ni3 79.7(5) . .
Ni14 C2 Ni3 151.5(7) . .
Ni1 C2 Ni3 70.5(4) . .
Ni12 C2 Ni3 76.2(5) . .
Co13 C2 Ni7 150.9(7) . .
Ni14 C2 Ni7 82.9(5) . .
Ni1 C2 Ni7 73.6(5) . .
Ni12 C2 Ni7 71.4(4) . .
Ni3 C2 Ni7 105.7(6) . .
Co13 C2 Ni8 70.7(4) . .
Ni14 C2 Ni8 108.1(6) . .
Ni1 C2 Ni8 71.3(4) . .
Ni12 C2 Ni8 149.3(7) . .
Ni3 C2 Ni8 84.1(4) . .
Ni7 C2 Ni8 137.6(7) . .
Co13 C2 Ni2 122.6(7) . .
Ni14 C2 Ni2 67.9(4) . .
Ni1 C2 Ni2 71.0(4) . .
Ni12 C2 Ni2 133.8(6) . .
Ni3 C2 Ni2 140.5(7) . .
Ni7 C2 Ni2 71.3(4) . .
Ni8 C2 Ni2 75.4(4) . .
Co5 C3 Ni10 80.6(5) . 2_775
Co5 C3 Ni1 144.4(6) . .
Ni10 C3 Ni1 134.9(6) 2_775 .
Co5 C3 Ni6 84.2(5) . .
Ni10 C3 Ni6 83.2(4) 2_775 .
Ni1 C3 Ni6 100.8(6) . .
Co5 C3 Ni4 78.4(5) . .
Ni10 C3 Ni4 121.3(7) 2_775 .
Ni1 C3 Ni4 78.5(4) . .
Ni6 C3 Ni4 146.4(6) . .
Co5 C3 Ni3 79.2(4) . .
Ni10 C3 Ni3 150.6(6) 2_775 .
Ni1 C3 Ni3 68.8(4) . .
Ni6 C3 Ni3 73.8(4) . .
Ni4 C3 Ni3 74.8(4) . .
Co5 C3 Ni2 126.5(7) . 2_775
Ni10 C3 Ni2 75.8(4) 2_775 2_775
Ni1 C3 Ni2 71.6(4) . 2_775
Ni6 C3 Ni2 137.8(6) . 2_775
Ni4 C3 Ni2 74.5(4) . 2_775
Ni3 C3 Ni2 133.6(5) . 2_775
Co5 C3 Ni9 141.0(6) . .
Ni10 C3 Ni9 72.3(4) 2_775 .
Ni1 C3 Ni9 69.0(4) . .
Ni6 C3 Ni9 65.5(4) . .
Ni4 C3 Ni9 139.9(6) . .
Ni3 C3 Ni9 112.5(6) . .
Ni2 C3 Ni9 73.3(3) 2_775 .
O4 C4 Ni2 150.0(12) . .
O4 C4 Ni14 130.2(12) . .
Ni2 C4 Ni14 78.0(5) . .
O5 C5 Co13 150.8(15) . .
O5 C5 Ni8 131.4(16) . .
Co13 C5 Ni8 77.8(6) . .
O6 C6 Ni3 177.2(14) . .
O7 C7 Co11 144.4(12) . .
O7 C7 Ni4 135.9(12) . .
Co11 C7 Ni4 79.7(5) . .
O8 C8 Ni6 176.2(15) . .
O9 C9 Co5 179.0(15) . .
O10 C10 Co5 143.3(13) . .
O10 C10 Ni4 136.0(12) . .
Co5 C10 Ni4 80.6(6) . .
O11 C11 Ni6 139.5(13) . .
O11 C11 Ni9 142.6(13) . .
Ni6 C11 Ni9 77.8(5) . .
O12 C12 Ni9 144(2) . .
O12 C12 Ni8 137.0(19) . 2_775
Ni9 C12 Ni8 79.1(7) . 2_775
O12' C12' Ni8 139(3) . 2_775
O12' C12' Ni9 142(3) . .
Ni8 C12' Ni9 77.8(10) 2_775 .
O13 C13 Ni12 142.4(16) . .
O13 C13 Ni7 139.7(16) . .
Ni12 C13 Ni7 77.8(6) . .
O14 C14 Ni14 174(3) . .
O15 C15 Ni10 170(2) . .
O16 C16 Ni14 139(2) . .
O16 C16 Co13 143(2) . .
Ni14 C16 Co13 77.9(7) . .
O17 C17 Ni12 176(2) . .
O18 C18 Co13 179(2) . .
O19 C19 Co11 177(4) . .
O19' C19' Co11 171(3) . .
O20 C20 Co5 147.2(13) . .
O20 C20 Ni10 132.0(13) . 2_775
Co5 C20 Ni10 80.8(5) . 2_775
O21 C21 Co11 145.1(17) . .
O21 C21 Ni7 136.7(17) . 2_775
Co11 C21 Ni7 78.2(6) . 2_775
C103 N1 C104 109.4(13) . .
C103 N1 C102 110.6(13) . .
C104 N1 C102 107.3(12) . .
C103 N1 C101 110.2(12) . .
C104 N1 C101 110.0(12) . .
C102 N1 C101 109.2(13) . .
N1 C101 H10A 109.5 . .
N1 C101 H10B 109.5 . .
H10A C101 H10B 109.5 . .
N1 C101 H10C 109.5 . .
H10A C101 H10C 109.5 . .
H10B C101 H10C 109.5 . .
N1 C102 H10D 109.5 . .
N1 C102 H10E 109.5 . .
H10D C102 H10E 109.5 . .
N1 C102 H10F 109.5 . .
H10D C102 H10F 109.5 . .
H10E C102 H10F 109.5 . .
N1 C103 H10G 109.5 . .
N1 C103 H10H 109.5 . .
H10G C103 H10H 109.5 . .
N1 C103 H10I 109.5 . .
H10G C103 H10I 109.5 . .
H10H C103 H10I 109.5 . .
N1 C104 H10J 109.5 . .
N1 C104 H10K 109.5 . .
H10J C104 H10K 109.5 . .
N1 C104 H10L 109.5 . .
H10J C104 H10L 109.5 . .
H10K C104 H10L 109.5 . .
C203 N2 C204 109.7(13) . .
C203 N2 C202 110.1(14) . .
C204 N2 C202 109.7(13) . .
C203 N2 C201 110.9(13) . .
C204 N2 C201 109.3(13) . .
C202 N2 C201 107.1(14) . .
N2 C201 H20A 109.5 . .
N2 C201 H20B 109.5 . .
H20A C201 H20B 109.5 . .
N2 C201 H20C 109.5 . .
H20A C201 H20C 109.5 . .
H20B C201 H20C 109.5 . .
N2 C202 H20D 109.5 . .
N2 C202 H20E 109.5 . .
H20D C202 H20E 109.5 . .
N2 C202 H20F 109.5 . .
H20D C202 H20F 109.5 . .
H20E C202 H20F 109.5 . .
N2 C203 H20G 109.5 . .
N2 C203 H20H 109.5 . .
H20G C203 H20H 109.5 . .
N2 C203 H20I 109.5 . .
H20G C203 H20I 109.5 . .
H20H C203 H20I 109.5 . .
N2 C204 H20J 109.5 . .
N2 C204 H20K 109.5 . .
H20J C204 H20K 109.5 . .
N2 C204 H20L 109.5 . .
H20J C204 H20L 109.5 . .
H20K C204 H20L 109.5 . .
C303 N3 C302 111(2) . .
C303 N3 C304 107.9(19) . .
C302 N3 C304 110(2) . .
C303 N3 C301 112(2) . .
C302 N3 C301 104.4(19) . .
C304 N3 C301 111.3(19) . .
N3 C301 H30A 109.5 . .
N3 C301 H30B 109.5 . .
H30A C301 H30B 109.5 . .
N3 C301 H30C 109.5 . .
H30A C301 H30C 109.5 . .
H30B C301 H30C 109.5 . .
N3 C302 H30D 109.5 . .
N3 C302 H30E 109.5 . .
H30D C302 H30E 109.5 . .
N3 C302 H30F 109.5 . .
H30D C302 H30F 109.5 . .
H30E C302 H30F 109.5 . .
N3 C303 H30G 109.5 . .
N3 C303 H30H 109.5 . .
H30G C303 H30H 109.5 . .
N3 C303 H30I 109.5 . .
H30G C303 H30I 109.5 . .
H30H C303 H30I 109.5 . .
N3 C304 H30J 109.5 . .
N3 C304 H30K 109.5 . .
H30J C304 H30K 109.5 . .
N3 C304 H30L 109.5 . .
H30J C304 H30L 109.5 . .
H30K C304 H30L 109.5 . .
N4 C401 C402 177(3) . .
C401 C402 H40A 109.5 . .
C401 C402 H40B 109.5 . .
H40A C402 H40B 109.5 . .
C401 C402 H40C 109.5 . .
H40A C402 H40C 109.5 . .
H40B C402 H40C 109.5 . .
N5 C501 C502 170(6) . .
C501 C502 H50A 109.5 . .
C501 C502 H50B 109.5 . .
H50A C502 H50B 109.5 . .
C501 C502 H50C 109.5 . .
H50A C502 H50C 109.5 . .
H50B C502 H50C 109.5 . .
N6 C601 C602 155(5) . .
C601 C602 H60A 109.5 . .
C601 C602 H60B 109.5 . .
H60A C602 H60B 109.5 . .
C601 C602 H60C 109.5 . .
H60A C602 H60C 109.5 . .
H60B C602 H60C 109.5 . .

loop_
_geom_bond_atom_site_label_1
_geom_bond_atom_site_label_2
_geom_bond_distance
_geom_bond_site_symmetry_2
Ni1 C3 1.923(13) .
Ni1 C2 1.970(14) .
Ni1 C1 1.989(13) .
Ni1 C1 2.001(12) 2_775
Ni1 Ni1 2.337(3) 2_775
Ni1 Ni3 2.341(2) .
Ni1 Ni2 2.433(2) 2_775
Ni1 Ni8 2.446(2) .
Ni1 Ni9 2.459(2) .
Ni1 Ni7 2.461(2) .
Ni1 Ni2 2.511(2) .
Ni1 Ni4 2.517(2) .
Ni2 C4 1.838(13) .
Ni2 C3 2.217(12) 2_775
Ni2 C1 2.277(12) 2_775
Ni2 C2 2.324(13) .
Ni2 Ni14 2.406(3) .
Ni2 Ni1 2.433(2) 2_775
Ni2 Ni10 2.546(2) .
Ni2 Ni4 2.585(2) 2_775
Ni2 Ni7 2.604(2) .
Ni2 Ni9 2.741(2) 2_775
Ni2 Ni8 2.776(2) .
Ni3 C6 1.721(14) .
Ni3 C2 2.081(12) .
Ni3 C3 2.200(12) .
Ni3 Ni12 2.508(3) .
Ni3 Ni6 2.549(2) .
Ni3 Co13 2.561(3) .
Ni3 Ni4 2.585(2) .
Ni3 Co5 2.600(2) .
Ni3 Ni8 2.879(2) .
Ni4 C7 1.965(14) .
Ni4 C10 1.994(15) .
Ni4 C3 2.051(12) .
Ni4 C1 2.118(11) .
Ni4 Co11 2.446(2) .
Ni4 Co5 2.476(2) .
Ni4 Ni2 2.585(2) 2_775
Ni4 Ni8 2.755(2) .
Co5 C9 1.765(15) .
Co5 C10 1.829(15) .
Co5 C20 1.829(15) .
Co5 C3 1.858(13) .
Co5 Ni10 2.437(2) 2_775
Co5 Ni6 2.619(2) .
Ni6 C8 1.765(15) .
Ni6 C11 1.890(15) .
Ni6 C3 2.042(13) .
Ni6 Ni9 2.401(2) .
Ni6 Ni10 2.626(3) 2_775
Ni7 C13 1.949(17) .
Ni7 C21 1.953(16) 2_775
Ni7 C1 2.065(12) 2_775
Ni7 C2 2.134(13) .
Ni7 Ni12 2.405(3) .
Ni7 Co11 2.434(3) 2_775
Ni7 Ni14 2.703(3) .
Ni7 Ni9 2.725(3) .
Ni8 C12' 1.89(3) 2_775
Ni8 C12 1.95(2) 2_775
Ni8 C5 1.972(14) .
Ni8 C1 2.082(12) .
Ni8 C2 2.214(13) .
Ni8 Co13 2.398(3) .
Ni8 Ni9 2.404(2) 2_775
Ni8 Co11 2.652(3) .
Ni9 C12 1.83(2) .
Ni9 C11 1.933(15) .
Ni9 C12' 1.94(3) .
Ni9 C1 2.077(12) 2_775
Ni9 C3 2.368(13) .
Ni9 Ni8 2.404(2) 2_775
Ni9 Ni10 2.551(2) 2_775
Ni9 Co11 2.617(3) 2_775
Ni9 Ni2 2.741(2) 2_775
Ni10 C15 1.755(19) .
Ni10 C3 1.911(12) 2_775
Ni10 C20 1.931(14) 2_775
Ni10 Co5 2.437(3) 2_775
Ni10 Ni9 2.551(2) 2_775
Ni10 Ni6 2.626(3) 2_775
Co11 C19' 1.72(2) .
Co11 C19 1.84(4) .
Co11 C7 1.851(14) .
Co11 C21 1.91(2) .
Co11 C1 1.908(13) .
Co11 Ni7 2.434(3) 2_775
Co11 Ni9 2.617(3) 2_775
Ni12 C17 1.71(2) .
Ni12 C13 1.878(19) .
Ni12 C2 1.981(13) .
Ni12 Ni14 2.556(3) .
Ni12 Co13 2.570(3) .
Co13 C18 1.75(3) .
Co13 C5 1.84(2) .
Co13 C2 1.910(14) .
Co13 C16 2.05(2) .
Co13 Ni14 2.488(4) .
Ni14 C14 1.78(3) .
Ni14 C16 1.90(2) .
Ni14 C2 1.945(13) .
Ni14 C4 1.980(14) .
C1 Ni1 2.001(12) 2_775
C1 Ni7 2.065(12) 2_775
C1 Ni9 2.077(12) 2_775
C1 Ni2 2.277(12) 2_775
C3 Ni10 1.911(11) 2_775
C3 Ni2 2.217(12) 2_775
C4 O4 1.169(16) .
C5 O5 1.17(2) .
C6 O6 1.167(17) .
C7 O7 1.171(17) .
C8 O8 1.141(18) .
C9 O9 1.163(18) .
C10 O10 1.168(18) .
C11 O11 1.155(18) .
C12 O12 1.18(2) .
C12 Ni8 1.95(2) 2_775
C12' O12' 1.18(2) .
C12' Ni8 1.89(3) 2_775
C13 O13 1.137(19) .
C14 O14 1.11(3) .
C15 O15 1.20(2) .
C16 O16 1.15(2) .
C17 O17 1.18(3) .
C18 O18 1.16(3) .
C19 O19 1.16(3) .
C19' O19' 1.17(3) .
C20 O20 1.185(17) .
C20 Ni10 1.931(14) 2_775
C21 O21 1.144(19) .
C21 Ni7 1.953(16) 2_775
N1 C103 1.456(17) .
N1 C104 1.486(17) .
N1 C102 1.487(18) .
N1 C101 1.494(16) .
C101 H10A 0.9800 .
C101 H10B 0.9800 .
C101 H10C 0.9800 .
C102 H10D 0.9800 .
C102 H10E 0.9800 .
C102 H10F 0.9800 .
C103 H10G 0.9800 .
C103 H10H 0.9800 .
C103 H10I 0.9800 .
C104 H10J 0.9800 .
C104 H10K 0.9800 .
C104 H10L 0.9800 .
N2 C203 1.452(18) .
N2 C204 1.479(18) .
N2 C202 1.479(17) .
N2 C201 1.511(18) .
C201 H20A 0.9800 .
C201 H20B 0.9800 .
C201 H20C 0.9800 .
C202 H20D 0.9800 .
C202 H20E 0.9800 .
C202 H20F 0.9800 .
C203 H20G 0.9800 .
C203 H20H 0.9800 .
C203 H20I 0.9800 .
C204 H20J 0.9800 .
C204 H20K 0.9800 .
C204 H20L 0.9800 .
N3 C303 1.45(2) .
N3 C302 1.47(2) .
N3 C304 1.48(2) .
N3 C301 1.51(2) .
C301 H30A 0.9800 .
C301 H30B 0.9800 .
C301 H30C 0.9800 .
C302 H30D 0.9800 .
C302 H30E 0.9800 .
C302 H30F 0.9800 .
C303 H30G 0.9800 .
C303 H30H 0.9800 .
C303 H30I 0.9800 .
C304 H30J 0.9800 .
C304 H30K 0.9800 .
C304 H30L 0.9800 .
N4 C401 1.136(8) .
C401 C402 1.467(9) .
C402 H40A 0.9800 .
C402 H40B 0.9800 .
C402 H40C 0.9800 .
N5 C501 1.136(9) .
C501 C502 1.468(9) .
C502 H50A 0.9800 .
C502 H50B 0.9800 .
C502 H50C 0.9800 .
N6 C601 1.144(14) .
C601 C602 1.470(9) .
C602 H60A 0.9800 .
C602 H60B 0.9800 .
C602 H60C 0.9800 .

loop_
_geom_torsion_atom_site_label_1
_geom_torsion_atom_site_label_2
_geom_torsion_atom_site_label_3
_geom_torsion_atom_site_label_4
_geom_torsion
_geom_torsion_site_symmetry_1
_geom_torsion_site_symmetry_4
C3 Ni1 Ni2 C4 34(3) . .
C2 Ni1 Ni2 C4 -32.6(10) . .
C1 Ni1 Ni2 C4 -151.8(9) . .
C1 Ni1 Ni2 C4 94.1(10) 2_775 .
Ni1 Ni1 Ni2 C4 157.4(9) 2_775 .
Ni3 Ni1 Ni2 C4 -41.3(9) . .
Ni2 Ni1 Ni2 C4 157.4(9) 2_775 .
Ni8 Ni1 Ni2 C4 -98.2(9) . .
Ni9 Ni1 Ni2 C4 79.8(9) . .
Ni7 Ni1 Ni2 C4 31.9(9) . .
Ni4 Ni1 Ni2 C4 -120.3(9) . .
C3 Ni1 Ni2 C3 -128(3) . 2_775
C2 Ni1 Ni2 C3 165.7(5) . 2_775
C1 Ni1 Ni2 C3 46.4(5) . 2_775
C1 Ni1 Ni2 C3 -67.7(5) 2_775 2_775
Ni1 Ni1 Ni2 C3 -4.4(3) 2_775 2_775
Ni3 Ni1 Ni2 C3 156.9(3) . 2_775
Ni2 Ni1 Ni2 C3 -4.4(3) 2_775 2_775
Ni8 Ni1 Ni2 C3 100.0(3) . 2_775
Ni9 Ni1 Ni2 C3 -82.0(3) . 2_775
Ni7 Ni1 Ni2 C3 -129.9(3) . 2_775
Ni4 Ni1 Ni2 C3 78.0(3) . 2_775
C3 Ni1 Ni2 C1 -61(3) . 2_775
C2 Ni1 Ni2 C1 -126.6(6) . 2_775
C1 Ni1 Ni2 C1 114.1(4) . 2_775
Ni1 Ni1 Ni2 C1 63.3(4) 2_775 2_775
Ni3 Ni1 Ni2 C1 -135.3(4) . 2_775
Ni2 Ni1 Ni2 C1 63.3(4) 2_775 2_775
Ni8 Ni1 Ni2 C1 167.7(4) . 2_775
Ni9 Ni1 Ni2 C1 -14.3(4) . 2_775
Ni7 Ni1 Ni2 C1 -62.2(4) . 2_775
Ni4 Ni1 Ni2 C1 145.7(4) . 2_775
C3 Ni1 Ni2 C2 66(3) . .
C1 Ni1 Ni2 C2 -119.3(6) . .
C1 Ni1 Ni2 C2 126.6(6) 2_775 .
Ni1 Ni1 Ni2 C2 -170.1(5) 2_775 .
Ni3 Ni1 Ni2 C2 -8.7(4) . .
Ni2 Ni1 Ni2 C2 -170.1(5) 2_775 .
Ni8 Ni1 Ni2 C2 -65.7(4) . .
Ni9 Ni1 Ni2 C2 112.3(4) . .
Ni7 Ni1 Ni2 C2 64.4(4) . .
Ni4 Ni1 Ni2 C2 -87.7(5) . .
C3 Ni1 Ni2 Ni14 57(3) . .
C2 Ni1 Ni2 Ni14 -8.8(4) . .
C1 Ni1 Ni2 Ni14 -128.1(3) . .
C1 Ni1 Ni2 Ni14 117.8(4) 2_775 .
Ni1 Ni1 Ni2 Ni14 -178.91(11) 2_775 .
Ni3 Ni1 Ni2 Ni14 -17.53(12) . .
Ni2 Ni1 Ni2 Ni14 -178.91(11) 2_775 .
Ni8 Ni1 Ni2 Ni14 -74.49(10) . .
Ni9 Ni1 Ni2 Ni14 103.50(11) . .
Ni7 Ni1 Ni2 Ni14 55.61(9) . .
Ni4 Ni1 Ni2 Ni14 -96.53(13) . .
C3 Ni1 Ni2 Ni1 -124(3) . 2_775
C2 Ni1 Ni2 Ni1 170.1(4) . 2_775
C1 Ni1 Ni2 Ni1 50.8(3) . 2_775
C1 Ni1 Ni2 Ni1 -63.3(4) 2_775 2_775
Ni3 Ni1 Ni2 Ni1 161.38(13) . 2_775
Ni2 Ni1 Ni2 Ni1 0.0 2_775 2_775
Ni8 Ni1 Ni2 Ni1 104.42(10) . 2_775
Ni9 Ni1 Ni2 Ni1 -77.60(9) . 2_775
Ni7 Ni1 Ni2 Ni1 -125.48(10) . 2_775
Ni4 Ni1 Ni2 Ni1 82.38(12) . 2_775
C3 Ni1 Ni2 Ni10 -168(3) . .
C2 Ni1 Ni2 Ni10 125.6(5) . .
C1 Ni1 Ni2 Ni10 6.3(4) . .
C1 Ni1 Ni2 Ni10 -107.8(4) 2_775 .
Ni1 Ni1 Ni2 Ni10 -44.52(13) 2_775 .
Ni3 Ni1 Ni2 Ni10 116.86(13) . .
Ni2 Ni1 Ni2 Ni10 -44.52(13) 2_775 .
Ni8 Ni1 Ni2 Ni10 59.90(12) . .
Ni9 Ni1 Ni2 Ni10 -122.11(12) . .
Ni7 Ni1 Ni2 Ni10 -170.00(13) . .
Ni4 Ni1 Ni2 Ni10 37.86(17) . .
C3 Ni1 Ni2 Ni4 -78(3) . 2_775
C2 Ni1 Ni2 Ni4 -143.9(4) . 2_775
C1 Ni1 Ni2 Ni4 96.8(3) . 2_775
C1 Ni1 Ni2 Ni4 -17.3(4) 2_775 2_775
Ni1 Ni1 Ni2 Ni4 45.99(8) 2_775 2_775
Ni3 Ni1 Ni2 Ni4 -152.63(9) . 2_775
Ni2 Ni1 Ni2 Ni4 45.99(8) 2_775 2_775
Ni8 Ni1 Ni2 Ni4 150.42(9) . 2_775
Ni9 Ni1 Ni2 Ni4 -31.60(10) . 2_775
Ni7 Ni1 Ni2 Ni4 -79.49(8) . 2_775
Ni4 Ni1 Ni2 Ni4 128.37(9) . 2_775
C3 Ni1 Ni2 Ni7 2(3) . .
C2 Ni1 Ni2 Ni7 -64.4(4) . .
C1 Ni1 Ni2 Ni7 176.3(3) . .
C1 Ni1 Ni2 Ni7 62.2(4) 2_775 .
Ni1 Ni1 Ni2 Ni7 125.48(10) 2_775 .
Ni3 Ni1 Ni2 Ni7 -73.14(10) . .
Ni2 Ni1 Ni2 Ni7 125.48(10) 2_775 .
Ni8 Ni1 Ni2 Ni7 -130.10(9) . .
Ni9 Ni1 Ni2 Ni7 47.89(8) . .
Ni4 Ni1 Ni2 Ni7 -152.14(12) . .
C3 Ni1 Ni2 Ni9 -179(100) . 2_775
C2 Ni1 Ni2 Ni9 114.7(4) . 2_775
C1 Ni1 Ni2 Ni9 -4.6(3) . 2_775
C1 Ni1 Ni2 Ni9 -118.7(4) 2_775 2_775
Ni1 Ni1 Ni2 Ni9 -55.43(8) 2_775 2_775
Ni3 Ni1 Ni2 Ni9 105.95(9) . 2_775
Ni2 Ni1 Ni2 Ni9 -55.43(8) 2_775 2_775
Ni8 Ni1 Ni2 Ni9 48.99(7) . 2_775
Ni9 Ni1 Ni2 Ni9 -133.02(7) . 2_775
Ni7 Ni1 Ni2 Ni9 179.09(8) . 2_775
Ni4 Ni1 Ni2 Ni9 26.95(11) . 2_775
C3 Ni1 Ni2 Ni8 132(3) . .
C2 Ni1 Ni2 Ni8 65.7(4) . .
C1 Ni1 Ni2 Ni8 -53.6(3) . .
C1 Ni1 Ni2 Ni8 -167.7(4) 2_775 .
Ni1 Ni1 Ni2 Ni8 -104.42(10) 2_775 .
Ni3 Ni1 Ni2 Ni8 56.96(9) . .
Ni2 Ni1 Ni2 Ni8 -104.42(10) 2_775 .
Ni9 Ni1 Ni2 Ni8 177.98(10) . .
Ni7 Ni1 Ni2 Ni8 130.10(9) . .
Ni4 Ni1 Ni2 Ni8 -22.04(10) . .
C3 Ni1 Ni3 C6 -141(20) . .
C2 Ni1 Ni3 C6 24(20) . .
C1 Ni1 Ni3 C6 129(20) . .
C1 Ni1 Ni3 C6 -41(20) 2_775 .
Ni1 Ni1 Ni3 C6 110(20) 2_775 .
Ni2 Ni1 Ni3 C6 -164(20) 2_775 .
Ni8 Ni1 Ni3 C6 87(20) . .
Ni9 Ni1 Ni3 C6 -92(20) . .
Ni7 Ni1 Ni3 C6 -26(20) . .
Ni2 Ni1 Ni3 C6 33(20) . .
Ni4 Ni1 Ni3 C6 159(20) . .
C3 Ni1 Ni3 C2 -164.4(6) . .
C1 Ni1 Ni3 C2 105.0(6) . .
C1 Ni1 Ni3 C2 -65.1(7) 2_775 .
Ni1 Ni1 Ni3 C2 86.1(6) 2_775 .
Ni2 Ni1 Ni3 C2 171.8(5) 2_775 .
Ni8 Ni1 Ni3 C2 63.1(5) . .
Ni9 Ni1 Ni3 C2 -115.6(5) . .
Ni7 Ni1 Ni3 C2 -49.6(5) . .
Ni2 Ni1 Ni3 C2 9.1(5) . .
Ni4 Ni1 Ni3 C2 135.4(5) . .
C2 Ni1 Ni3 C3 164.4(6) . .
C1 Ni1 Ni3 C3 -90.6(6) . .
C1 Ni1 Ni3 C3 99.3(7) 2_775 .
Ni1 Ni1 Ni3 C3 -109.6(6) 2_775 .
Ni2 Ni1 Ni3 C3 -23.8(4) 2_775 .
Ni8 Ni1 Ni3 C3 -132.5(4) . .
Ni9 Ni1 Ni3 C3 48.7(4) . .
Ni7 Ni1 Ni3 C3 114.8(4) . .
Ni2 Ni1 Ni3 C3 173.4(4) . .
Ni4 Ni1 Ni3 C3 -60.2(4) . .
C3 Ni1 Ni3 Ni12 -129.3(4) . .
C2 Ni1 Ni3 Ni12 35.0(5) . .
C1 Ni1 Ni3 Ni12 140.1(4) . .
C1 Ni1 Ni3 Ni12 -30.0(6) 2_775 .
Ni1 Ni1 Ni3 Ni12 121.1(4) 2_775 .
Ni2 Ni1 Ni3 Ni12 -153.14(9) 2_775 .
Ni8 Ni1 Ni3 Ni12 98.19(9) . .
Ni9 Ni1 Ni3 Ni12 -80.59(9) . .
Ni7 Ni1 Ni3 Ni12 -14.50(9) . .
Ni2 Ni1 Ni3 Ni12 44.14(11) . .
Ni4 Ni1 Ni3 Ni12 170.49(9) . .
C3 Ni1 Ni3 Ni6 -48.3(4) . .
C2 Ni1 Ni3 Ni6 116.1(5) . .
C1 Ni1 Ni3 Ni6 -138.9(4) . .
C1 Ni1 Ni3 Ni6 51.0(5) 2_775 .
Ni1 Ni1 Ni3 Ni6 -157.9(4) 2_775 .
Ni2 Ni1 Ni3 Ni6 -72.13(9) 2_775 .
Ni8 Ni1 Ni3 Ni6 179.20(8) . .
Ni9 Ni1 Ni3 Ni6 0.43(8) . .
Ni7 Ni1 Ni3 Ni6 66.51(7) . .
Ni2 Ni1 Ni3 Ni6 125.15(9) . .
Ni4 Ni1 Ni3 Ni6 -108.49(7) . .
C3 Ni1 Ni3 Co13 169.8(4) . .
C2 Ni1 Ni3 Co13 -25.9(5) . .
C1 Ni1 Ni3 Co13 79.2(4) . .
C1 Ni1 Ni3 Co13 -90.9(5) 2_775 .
Ni1 Ni1 Ni3 Co13 60.2(4) 2_775 .
Ni2 Ni1 Ni3 Co13 145.96(10) 2_775 .
Ni8 Ni1 Ni3 Co13 37.29(9) . .
Ni9 Ni1 Ni3 Co13 -141.49(9) . .
Ni7 Ni1 Ni3 Co13 -75.41(9) . .
Ni2 Ni1 Ni3 Co13 -16.76(11) . .
Ni4 Ni1 Ni3 Co13 109.59(9) . .
C3 Ni1 Ni3 Ni4 60.2(4) . .
C2 Ni1 Ni3 Ni4 -135.4(5) . .
C1 Ni1 Ni3 Ni4 -30.4(4) . .
C1 Ni1 Ni3 Ni4 159.5(5) 2_775 .
Ni1 Ni1 Ni3 Ni4 -49.4(4) 2_775 .
Ni2 Ni1 Ni3 Ni4 36.37(8) 2_775 .
Ni8 Ni1 Ni3 Ni4 -72.30(7) . .
Ni9 Ni1 Ni3 Ni4 108.92(8) . .
Ni7 Ni1 Ni3 Ni4 175.00(8) . .
Ni2 Ni1 Ni3 Ni4 -126.35(9) . .
C3 Ni1 Ni3 Co5 11.1(4) . .
C2 Ni1 Ni3 Co5 175.4(5) . .
C1 Ni1 Ni3 Co5 -79.5(4) . .
C1 Ni1 Ni3 Co5 110.4(5) 2_775 .
Ni1 Ni1 Ni3 Co5 -98.5(4) 2_775 .
Ni2 Ni1 Ni3 Co5 -12.74(11) 2_775 .
Ni8 Ni1 Ni3 Co5 -121.41(8) . .
Ni9 Ni1 Ni3 Co5 59.81(9) . .
Ni7 Ni1 Ni3 Co5 125.90(8) . .
Ni2 Ni1 Ni3 Co5 -175.46(8) . .
Ni4 Ni1 Ni3 Co5 -49.11(7) . .
C3 Ni1 Ni3 Ni8 132.5(4) . .
C2 Ni1 Ni3 Ni8 -63.1(5) . .
C1 Ni1 Ni3 Ni8 41.9(4) . .
C1 Ni1 Ni3 Ni8 -128.2(5) 2_775 .
Ni1 Ni1 Ni3 Ni8 22.9(4) 2_775 .
Ni2 Ni1 Ni3 Ni8 108.67(10) 2_775 .
Ni9 Ni1 Ni3 Ni8 -178.78(10) . .
Ni7 Ni1 Ni3 Ni8 -112.69(8) . .
Ni2 Ni1 Ni3 Ni8 -54.05(8) . .
Ni4 Ni1 Ni3 Ni8 72.30(7) . .
C3 Ni1 Ni4 C7 -168.0(8) . .
C2 Ni1 Ni4 C7 -57.8(8) . .
C1 Ni1 Ni4 C7 48.5(8) . .
C1 Ni1 Ni4 C7 110.6(10) 2_775 .
Ni1 Ni1 Ni4 C7 71.3(7) 2_775 .
Ni3 Ni1 Ni4 C7 -95.8(7) . .
Ni2 Ni1 Ni4 C7 120.8(7) 2_775 .
Ni8 Ni1 Ni4 C7 -13.5(7) . .
Ni9 Ni1 Ni4 C7 168.5(7) . .
Ni7 Ni1 Ni4 C7 -106.7(7) . .
Ni2 Ni1 Ni4 C7 8.7(7) . .
C3 Ni1 Ni4 C10 -15.0(9) . .
C2 Ni1 Ni4 C10 95.2(9) . .
C1 Ni1 Ni4 C10 -158.5(9) . .
C1 Ni1 Ni4 C10 -96.4(11) 2_775 .
Ni1 Ni1 Ni4 C10 -135.7(8) 2_775 .
Ni3 Ni1 Ni4 C10 57.2(8) . .
Ni2 Ni1 Ni4 C10 -86.3(8) 2_775 .
Ni8 Ni1 Ni4 C10 139.5(8) . .
Ni9 Ni1 Ni4 C10 -38.5(8) . .
Ni7 Ni1 Ni4 C10 46.3(8) . .
Ni2 Ni1 Ni4 C10 161.7(8) . .
C2 Ni1 Ni4 C3 110.3(6) . .
C1 Ni1 Ni4 C3 -143.5(6) . .
C1 Ni1 Ni4 C3 -81.4(8) 2_775 .
Ni1 Ni1 Ni4 C3 -120.7(4) 2_775 .
Ni3 Ni1 Ni4 C3 72.2(4) . .
Ni2 Ni1 Ni4 C3 -71.2(4) 2_775 .
Ni8 Ni1 Ni4 C3 154.6(4) . .
Ni9 Ni1 Ni4 C3 -23.5(4) . .
Ni7 Ni1 Ni4 C3 61.3(5) . .
Ni2 Ni1 Ni4 C3 176.7(4) . .
C3 Ni1 Ni4 C1 143.5(6) . .
C2 Ni1 Ni4 C1 -106.3(6) . .
C1 Ni1 Ni4 C1 62.1(10) 2_775 .
Ni1 Ni1 Ni4 C1 22.8(4) 2_775 .
Ni3 Ni1 Ni4 C1 -144.3(4) . .
Ni2 Ni1 Ni4 C1 72.3(4) 2_775 .
Ni8 Ni1 Ni4 C1 -62.0(4) . .
Ni9 Ni1 Ni4 C1 120.0(4) . .
Ni7 Ni1 Ni4 C1 -155.2(5) . .
Ni2 Ni1 Ni4 C1 -39.8(4) . .
C3 Ni1 Ni4 Co11 158.2(4) . .
C2 Ni1 Ni4 Co11 -91.6(4) . .
C1 Ni1 Ni4 Co11 14.7(4) . .
C1 Ni1 Ni4 Co11 76.8(7) 2_775 .
Ni1 Ni1 Ni4 Co11 37.51(11) 2_775 .
Ni3 Ni1 Ni4 Co11 -129.61(9) . .
Ni2 Ni1 Ni4 Co11 86.98(9) 2_775 .
Ni8 Ni1 Ni4 Co11 -47.25(9) . .
Ni9 Ni1 Ni4 Co11 134.69(9) . .
Ni7 Ni1 Ni4 Co11 -140.48(18) . .
Ni2 Ni1 Ni4 Co11 -25.10(13) . .
C3 Ni1 Ni4 Co5 -19.7(4) . .
C2 Ni1 Ni4 Co5 90.5(4) . .
C1 Ni1 Ni4 Co5 -163.2(4) . .
C1 Ni1 Ni4 Co5 -101.1(7) 2_775 .
Ni1 Ni1 Ni4 Co5 -140.41(10) 2_775 .
Ni3 Ni1 Ni4 Co5 52.47(7) . .
Ni2 Ni1 Ni4 Co5 -90.94(8) 2_775 .
Ni8 Ni1 Ni4 Co5 134.84(9) . .
Ni9 Ni1 Ni4 Co5 -43.22(10) . .
Ni7 Ni1 Ni4 Co5 41.6(2) . .
Ni2 Ni1 Ni4 Co5 156.99(10) . .
C3 Ni1 Ni4 Ni2 71.2(4) . 2_775
C2 Ni1 Ni4 Ni2 -178.5(4) . 2_775
C1 Ni1 Ni4 Ni2 -72.3(4) . 2_775
C1 Ni1 Ni4 Ni2 -10.2(7) 2_775 2_775
Ni1 Ni1 Ni4 Ni2 -49.47(9) 2_775 2_775
Ni3 Ni1 Ni4 Ni2 143.41(8) . 2_775
Ni8 Ni1 Ni4 Ni2 -134.22(8) . 2_775
Ni9 Ni1 Ni4 Ni2 47.72(8) . 2_775
Ni7 Ni1 Ni4 Ni2 132.54(19) . 2_775
Ni2 Ni1 Ni4 Ni2 -112.07(11) . 2_775
C3 Ni1 Ni4 Ni3 -72.2(4) . .
C2 Ni1 Ni4 Ni3 38.1(4) . .
C1 Ni1 Ni4 Ni3 144.3(4) . .
C1 Ni1 Ni4 Ni3 -153.6(7) 2_775 .
Ni1 Ni1 Ni4 Ni3 167.12(12) 2_775 .
Ni2 Ni1 Ni4 Ni3 -143.41(8) 2_775 .
Ni8 Ni1 Ni4 Ni3 82.36(8) . .
Ni9 Ni1 Ni4 Ni3 -95.70(9) . .
Ni7 Ni1 Ni4 Ni3 -10.87(18) . .
Ni2 Ni1 Ni4 Ni3 104.51(11) . .
C3 Ni1 Ni4 Ni8 -154.6(4) . .
C2 Ni1 Ni4 Ni8 -44.3(4) . .
C1 Ni1 Ni4 Ni8 62.0(4) . .
C1 Ni1 Ni4 Ni8 124.0(7) 2_775 .
Ni1 Ni1 Ni4 Ni8 84.76(10) 2_775 .
Ni3 Ni1 Ni4 Ni8 -82.36(8) . .
Ni2 Ni1 Ni4 Ni8 134.22(8) 2_775 .
Ni9 Ni1 Ni4 Ni8 -178.06(10) . .
Ni7 Ni1 Ni4 Ni8 -93.24(19) . .
Ni2 Ni1 Ni4 Ni8 22.15(10) . .
C6 Ni3 Ni4 C7 -52.2(8) . .
C2 Ni3 Ni4 C7 92.5(6) . .
C3 Ni3 Ni4 C7 -172.6(6) . .
Ni1 Ni3 Ni4 C7 127.2(5) . .
Ni12 Ni3 Ni4 C7 107.6(5) . .
Ni6 Ni3 Ni4 C7 -163.2(5) . .
Co13 Ni3 Ni4 C7 44.0(5) . .
Co5 Ni3 Ni4 C7 -116.9(5) . .
Ni8 Ni3 Ni4 C7 63.6(5) . .
C6 Ni3 Ni4 C10 34.6(8) . .
C2 Ni3 Ni4 C10 179.3(6) . .
C3 Ni3 Ni4 C10 -85.8(6) . .
Ni1 Ni3 Ni4 C10 -146.1(5) . .
Ni12 Ni3 Ni4 C10 -165.7(5) . .
Ni6 Ni3 Ni4 C10 -76.4(5) . .
Co13 Ni3 Ni4 C10 130.8(5) . .
Co5 Ni3 Ni4 C10 -30.1(5) . .
Ni8 Ni3 Ni4 C10 150.4(5) . .
C6 Ni3 Ni4 C3 120.4(7) . .
C2 Ni3 Ni4 C3 -94.9(6) . .
Ni1 Ni3 Ni4 C3 -60.2(4) . .
Ni12 Ni3 Ni4 C3 -79.8(5) . .
Ni6 Ni3 Ni4 C3 9.4(4) . .
Co13 Ni3 Ni4 C3 -143.4(4) . .
Co5 Ni3 Ni4 C3 55.7(4) . .
Ni8 Ni3 Ni4 C3 -123.8(4) . .
C6 Ni3 Ni4 C1 -152.6(7) . .
C2 Ni3 Ni4 C1 -7.9(5) . .
C3 Ni3 Ni4 C1 87.0(5) . .
Ni1 Ni3 Ni4 C1 26.8(3) . .
Ni12 Ni3 Ni4 C1 7.1(4) . .
Ni6 Ni3 Ni4 C1 96.4(3) . .
Co13 Ni3 Ni4 C1 -56.4(3) . .
Co5 Ni3 Ni4 C1 142.7(3) . .
Ni8 Ni3 Ni4 C1 -36.8(3) . .
C6 Ni3 Ni4 Co11 -108.8(6) . .
C2 Ni3 Ni4 Co11 35.9(4) . .
C3 Ni3 Ni4 Co11 130.7(4) . .
Ni1 Ni3 Ni4 Co11 70.52(10) . .
Ni12 Ni3 Ni4 Co11 50.9(2) . .
Ni6 Ni3 Ni4 Co11 140.16(10) . .
Co13 Ni3 Ni4 Co11 -12.64(13) . .
Co5 Ni3 Ni4 Co11 -173.56(11) . .
Ni8 Ni3 Ni4 Co11 6.93(9) . .
C6 Ni3 Ni4 Co5 64.7(6) . .
C2 Ni3 Ni4 Co5 -150.6(4) . .
C3 Ni3 Ni4 Co5 -55.7(4) . .
Ni1 Ni3 Ni4 Co5 -115.92(8) . .
Ni12 Ni3 Ni4 Co5 -135.5(2) . .
Ni6 Ni3 Ni4 Co5 -46.27(7) . .
Co13 Ni3 Ni4 Co5 160.92(10) . .
Ni8 Ni3 Ni4 Co5 -179.50(8) . .
C6 Ni3 Ni4 Ni1 -179.3(6) . .
C2 Ni3 Ni4 Ni1 -34.7(4) . .
C3 Ni3 Ni4 Ni1 60.2(4) . .
Ni12 Ni3 Ni4 Ni1 -19.62(19) . .
Ni6 Ni3 Ni4 Ni1 69.65(7) . .
Co13 Ni3 Ni4 Ni1 -83.16(9) . .
Co5 Ni3 Ni4 Ni1 115.92(8) . .
Ni8 Ni3 Ni4 Ni1 -63.58(6) . .
C6 Ni3 Ni4 Ni2 149.7(6) . 2_775
C2 Ni3 Ni4 Ni2 -65.6(4) . 2_775
C3 Ni3 Ni4 Ni2 29.3(4) . 2_775
Ni1 Ni3 Ni4 Ni2 -30.91(7) . 2_775
Ni12 Ni3 Ni4 Ni2 -50.5(2) . 2_775
Ni6 Ni3 Ni4 Ni2 38.73(8) . 2_775
Co13 Ni3 Ni4 Ni2 -114.07(9) . 2_775
Co5 Ni3 Ni4 Ni2 85.01(8) . 2_775
Ni8 Ni3 Ni4 Ni2 -94.49(7) . 2_775
C6 Ni3 Ni4 Ni8 -115.8(6) . .
C2 Ni3 Ni4 Ni8 28.9(4) . .
C3 Ni3 Ni4 Ni8 123.8(4) . .
Ni1 Ni3 Ni4 Ni8 63.58(6) . .
Ni12 Ni3 Ni4 Ni8 44.0(2) . .
Ni6 Ni3 Ni4 Ni8 133.23(8) . .
Co13 Ni3 Ni4 Ni8 -19.58(8) . .
Co5 Ni3 Ni4 Ni8 179.50(8) . .
C7 Ni4 Co5 C9 28.2(11) . .
C10 Ni4 Co5 C9 59.5(11) . .
C3 Ni4 Co5 C9 -144.9(10) . .
C1 Ni4 Co5 C9 -144.6(10) . .
Co11 Ni4 Co5 C9 68.1(11) . .
Ni1 Ni4 Co5 C9 -124.8(8) . .
Ni2 Ni4 Co5 C9 178.2(8) 2_775 .
Ni3 Ni4 Co5 C9 -77.6(8) . .
Ni8 Ni4 Co5 C9 -78.1(8) . .
C7 Ni4 Co5 C10 -31.2(10) . .
C3 Ni4 Co5 C10 155.7(9) . .
C1 Ni4 Co5 C10 156.0(9) . .
Co11 Ni4 Co5 C10 8.7(10) . .
Ni1 Ni4 Co5 C10 175.8(7) . .
Ni2 Ni4 Co5 C10 118.8(7) 2_775 .
Ni3 Ni4 Co5 C10 -137.0(7) . .
Ni8 Ni4 Co5 C10 -137.6(7) . .
C7 Ni4 Co5 C20 -103.7(8) . .
C10 Ni4 Co5 C20 -72.4(9) . .
C3 Ni4 Co5 C20 83.2(7) . .
C1 Ni4 Co5 C20 83.5(7) . .
Co11 Ni4 Co5 C20 -63.7(8) . .
Ni1 Ni4 Co5 C20 103.3(5) . .
Ni2 Ni4 Co5 C20 46.3(5) 2_775 .
Ni3 Ni4 Co5 C20 150.5(5) . .
Ni8 Ni4 Co5 C20 150.0(5) . .
C7 Ni4 Co5 C3 173.1(8) . .
C10 Ni4 Co5 C3 -155.7(9) . .
C1 Ni4 Co5 C3 0.3(7) . .
Co11 Ni4 Co5 C3 -147.0(8) . .
Ni1 Ni4 Co5 C3 20.1(5) . .
Ni2 Ni4 Co5 C3 -36.9(5) 2_775 .
Ni3 Ni4 Co5 C3 67.3(5) . .
Ni8 Ni4 Co5 C3 66.7(5) . .
C7 Ni4 Co5 Ni10 -147.5(7) . 2_775
C10 Ni4 Co5 Ni10 -116.3(7) . 2_775
C3 Ni4 Co5 Ni10 39.4(5) . 2_775
C1 Ni4 Co5 Ni10 39.7(5) . 2_775
Co11 Ni4 Co5 Ni10 -107.6(6) . 2_775
Ni1 Ni4 Co5 Ni10 59.48(8) . 2_775
Ni2 Ni4 Co5 Ni10 2.48(8) 2_775 2_775
Ni3 Ni4 Co5 Ni10 106.68(8) . 2_775
Ni8 Ni4 Co5 Ni10 106.12(10) . 2_775
C7 Ni4 Co5 Ni3 105.8(7) . .
C10 Ni4 Co5 Ni3 137.0(7) . .
C3 Ni4 Co5 Ni3 -67.3(5) . .
C1 Ni4 Co5 Ni3 -67.0(5) . .
Co11 Ni4 Co5 Ni3 145.7(6) . .
Ni1 Ni4 Co5 Ni3 -47.20(6) . .
Ni2 Ni4 Co5 Ni3 -104.20(7) 2_775 .
Ni8 Ni4 Co5 Ni3 -0.57(9) . .
C7 Ni4 Co5 Ni6 150.7(7) . .
C10 Ni4 Co5 Ni6 -178.1(7) . .
C3 Ni4 Co5 Ni6 -22.4(5) . .
C1 Ni4 Co5 Ni6 -22.1(5) . .
Co11 Ni4 Co5 Ni6 -169.4(6) . .
Ni1 Ni4 Co5 Ni6 -2.33(8) . .
Ni2 Ni4 Co5 Ni6 -59.33(8) 2_775 .
Ni3 Ni4 Co5 Ni6 44.87(7) . .
Ni8 Ni4 Co5 Ni6 44.31(12) . .
C6 Ni3 Co5 C9 5.7(8) . .
C2 Ni3 Co5 C9 -167.1(9) . .
C3 Ni3 Co5 C9 -161.4(7) . .
Ni1 Ni3 Co5 C9 -173.5(6) . .
Ni12 Ni3 Co5 C9 -78.2(6) . .
Ni6 Ni3 Co5 C9 -100.1(6) . .
Co13 Ni3 Co5 C9 79.6(6) . .
Ni4 Ni3 Co5 C9 134.3(6) . .
Ni8 Ni3 Co5 C9 134.8(6) . .
C6 Ni3 Co5 C10 -94.9(7) . .
C2 Ni3 Co5 C10 92.3(9) . .
C3 Ni3 Co5 C10 98.0(7) . .
Ni1 Ni3 Co5 C10 85.8(5) . .
Ni12 Ni3 Co5 C10 -178.9(5) . .
Ni6 Ni3 Co5 C10 159.2(5) . .
Co13 Ni3 Co5 C10 -21.1(6) . .
Ni4 Ni3 Co5 C10 33.7(5) . .
Ni8 Ni3 Co5 C10 34.2(5) . .
C6 Ni3 Co5 C20 133.2(12) . .
C2 Ni3 Co5 C20 -39.7(13) . .
C3 Ni3 Co5 C20 -34.0(12) . .
Ni1 Ni3 Co5 C20 -46.1(11) . .
Ni12 Ni3 Co5 C20 49.2(11) . .
Ni6 Ni3 Co5 C20 27.3(11) . .
Co13 Ni3 Co5 C20 -153.0(11) . .
Ni4 Ni3 Co5 C20 -98.2(11) . .
Ni8 Ni3 Co5 C20 -97.7(11) . .
C6 Ni3 Co5 C3 167.1(7) . .
C2 Ni3 Co5 C3 -5.7(8) . .
Ni1 Ni3 Co5 C3 -12.1(5) . .
Ni12 Ni3 Co5 C3 83.2(5) . .
Ni6 Ni3 Co5 C3 61.3(5) . .
Co13 Ni3 Co5 C3 -119.0(5) . .
Ni4 Ni3 Co5 C3 -64.3(5) . .
Ni8 Ni3 Co5 C3 -63.8(5) . .
C6 Ni3 Co5 Ni10 150.2(5) . 2_775
C2 Ni3 Co5 Ni10 -22.6(7) . 2_775
C3 Ni3 Co5 Ni10 -16.9(5) . 2_775
Ni1 Ni3 Co5 Ni10 -29.04(10) . 2_775
Ni12 Ni3 Co5 Ni10 66.26(16) . 2_775
Ni6 Ni3 Co5 Ni10 44.34(8) . 2_775
Co13 Ni3 Co5 Ni10 -135.9(2) . 2_775
Ni4 Ni3 Co5 Ni10 -81.18(9) . 2_775
Ni8 Ni3 Co5 Ni10 -80.70(10) . 2_775
C6 Ni3 Co5 Ni4 -128.6(5) . .
C2 Ni3 Co5 Ni4 58.6(7) . .
C3 Ni3 Co5 Ni4 64.3(5) . .
Ni1 Ni3 Co5 Ni4 52.14(7) . .
Ni12 Ni3 Co5 Ni4 147.44(14) . .
Ni6 Ni3 Co5 Ni4 125.52(8) . .
Co13 Ni3 Co5 Ni4 -54.8(2) . .
Ni8 Ni3 Co5 Ni4 0.49(8) . .
C6 Ni3 Co5 Ni6 105.9(5) . .
C2 Ni3 Co5 Ni6 -67.0(7) . .
C3 Ni3 Co5 Ni6 -61.3(5) . .
Ni1 Ni3 Co5 Ni6 -73.38(8) . .
Ni12 Ni3 Co5 Ni6 21.92(13) . .
Co13 Ni3 Co5 Ni6 179.7(3) . .
Ni4 Ni3 Co5 Ni6 -125.52(8) . .
Ni8 Ni3 Co5 Ni6 -125.04(9) . .
C6 Ni3 Ni6 C8 15.7(7) . .
C2 Ni3 Ni6 C8 -115.9(7) . .
C3 Ni3 Ni6 C8 149.3(7) . .
Ni1 Ni3 Ni6 C8 -162.7(5) . .
Ni12 Ni3 Ni6 C8 -69.9(5) . .
Co13 Ni3 Ni6 C8 -83.7(6) . .
Ni4 Ni3 Ni6 C8 139.9(5) . .
Co5 Ni3 Ni6 C8 96.1(5) . .
Ni8 Ni3 Ni6 C8 -161.8(5) . .
C6 Ni3 Ni6 C11 146.2(11) . .
C2 Ni3 Ni6 C11 14.6(11) . .
C3 Ni3 Ni6 C11 -80.2(11) . .
Ni1 Ni3 Ni6 C11 -32.2(10) . .
Ni12 Ni3 Ni6 C11 60.6(10) . .
Co13 Ni3 Ni6 C11 46.8(11) . .
Ni4 Ni3 Ni6 C11 -89.6(10) . .
Co5 Ni3 Ni6 C11 -133.4(10) . .
Ni8 Ni3 Ni6 C11 -31.3(11) . .
C6 Ni3 Ni6 C3 -133.6(6) . .
C2 Ni3 Ni6 C3 94.8(6) . .
Ni1 Ni3 Ni6 C3 48.0(4) . .
Ni12 Ni3 Ni6 C3 140.8(4) . .
Co13 Ni3 Ni6 C3 127.0(5) . .
Ni4 Ni3 Ni6 C3 -9.4(4) . .
Co5 Ni3 Ni6 C3 -53.2(4) . .
Ni8 Ni3 Ni6 C3 48.9(5) . .
C6 Ni3 Ni6 Ni9 177.9(5) . .
C2 Ni3 Ni6 Ni9 46.3(4) . .
C3 Ni3 Ni6 Ni9 -48.5(4) . .
Ni1 Ni3 Ni6 Ni9 -0.43(8) . .
Ni12 Ni3 Ni6 Ni9 92.34(9) . .
Co13 Ni3 Ni6 Ni9 78.53(16) . .
Ni4 Ni3 Ni6 Ni9 -57.83(9) . .
Co5 Ni3 Ni6 Ni9 -101.64(9) . .
Ni8 Ni3 Ni6 Ni9 0.44(14) . .
C6 Ni3 Ni6 Co5 -80.4(5) . .
C2 Ni3 Ni6 Co5 148.0(4) . .
C3 Ni3 Ni6 Co5 53.2(4) . .
Ni1 Ni3 Ni6 Co5 101.21(8) . .
Ni12 Ni3 Ni6 Co5 -166.02(9) . .
Co13 Ni3 Ni6 Co5 -179.83(16) . .
Ni4 Ni3 Ni6 Co5 43.81(7) . .
Ni8 Ni3 Ni6 Co5 102.09(12) . .
C6 Ni3 Ni6 Ni10 -120.2(5) . 2_775
C2 Ni3 Ni6 Ni10 108.2(4) . 2_775
C3 Ni3 Ni6 Ni10 13.5(4) . 2_775
Ni1 Ni3 Ni6 Ni10 61.48(8) . 2_775
Ni12 Ni3 Ni6 Ni10 154.25(8) . 2_775
Co13 Ni3 Ni6 Ni10 140.44(14) . 2_775
Ni4 Ni3 Ni6 Ni10 4.07(8) . 2_775
Co5 Ni3 Ni6 Ni10 -39.73(7) . 2_775
Ni8 Ni3 Ni6 Ni10 62.35(12) . 2_775
C9 Co5 Ni6 C8 0.4(8) . .
C10 Co5 Ni6 C8 -144.2(14) . .
C20 Co5 Ni6 C8 97.2(7) . .
C3 Co5 Ni6 C8 -164.4(7) . .
Ni10 Co5 Ni6 C8 135.5(6) 2_775 .
Ni4 Co5 Ni6 C8 -140.8(6) . .
Ni3 Co5 Ni6 C8 -94.4(6) . .
C9 Co5 Ni6 C11 -122.9(9) . .
C10 Co5 Ni6 C11 92.5(14) . .
C20 Co5 Ni6 C11 -26.1(8) . .
C3 Co5 Ni6 C11 72.3(8) . .
Ni10 Co5 Ni6 C11 12.2(7) 2_775 .
Ni4 Co5 Ni6 C11 95.9(7) . .
Ni3 Co5 Ni6 C11 142.3(7) . .
C9 Co5 Ni6 C3 164.8(7) . .
C10 Co5 Ni6 C3 20.2(13) . .
C20 Co5 Ni6 C3 -98.4(7) . .
Ni10 Co5 Ni6 C3 -60.2(5) 2_775 .
Ni4 Co5 Ni6 C3 23.5(5) . .
Ni3 Co5 Ni6 C3 70.0(5) . .
C9 Co5 Ni6 Ni9 -171.9(5) . .
C10 Co5 Ni6 Ni9 43.5(13) . .
C20 Co5 Ni6 Ni9 -75.1(5) . .
C3 Co5 Ni6 Ni9 23.3(5) . .
Ni10 Co5 Ni6 Ni9 -36.82(8) 2_775 .
Ni4 Co5 Ni6 Ni9 46.87(10) . .
Ni3 Co5 Ni6 Ni9 93.36(9) . .
C9 Co5 Ni6 Ni3 94.8(5) . .
C10 Co5 Ni6 Ni3 -49.8(13) . .
C20 Co5 Ni6 Ni3 -168.4(5) . .
C3 Co5 Ni6 Ni3 -70.0(5) . .
Ni10 Co5 Ni6 Ni3 -130.18(8) 2_775 .
Ni4 Co5 Ni6 Ni3 -46.49(7) . .
C9 Co5 Ni6 Ni10 -135.0(5) . 2_775
C10 Co5 Ni6 Ni10 80.4(13) . 2_775
C20 Co5 Ni6 Ni10 -38.2(5) . 2_775
C3 Co5 Ni6 Ni10 60.2(5) . 2_775
Ni4 Co5 Ni6 Ni10 83.69(8) . 2_775
Ni3 Co5 Ni6 Ni10 130.18(8) . 2_775
C3 Ni1 Ni7 C13 38.0(8) . .
C2 Ni1 Ni7 C13 -70.4(9) . .
C1 Ni1 Ni7 C13 -149.3(10) . .
C1 Ni1 Ni7 C13 147.6(8) 2_775 .
Ni1 Ni1 Ni7 C13 171.4(7) 2_775 .
Ni3 Ni1 Ni7 C13 -20.4(7) . .
Ni2 Ni1 Ni7 C13 105.7(7) 2_775 .
Ni8 Ni1 Ni7 C13 -92.5(7) . .
Ni9 Ni1 Ni7 C13 86.1(7) . .
Ni2 Ni1 Ni7 C13 -142.2(7) . .
Ni4 Ni1 Ni7 C13 -10.6(8) . .
C3 Ni1 Ni7 C21 -116.1(11) . 2_775
C2 Ni1 Ni7 C21 135.4(11) . 2_775
C1 Ni1 Ni7 C21 56.6(12) . 2_775
C1 Ni1 Ni7 C21 -6.5(11) 2_775 2_775
Ni1 Ni1 Ni7 C21 17.3(10) 2_775 2_775
Ni3 Ni1 Ni7 C21 -174.5(10) . 2_775
Ni2 Ni1 Ni7 C21 -48.4(10) 2_775 2_775
Ni8 Ni1 Ni7 C21 113.4(10) . 2_775
Ni9 Ni1 Ni7 C21 -68.0(10) . 2_775
Ni2 Ni1 Ni7 C21 63.7(10) . 2_775
Ni4 Ni1 Ni7 C21 -164.7(10) . 2_775
C3 Ni1 Ni7 C1 -109.6(5) . 2_775
C2 Ni1 Ni7 C1 141.9(6) . 2_775
C1 Ni1 Ni7 C1 63.1(9) . 2_775
Ni1 Ni1 Ni7 C1 23.8(4) 2_775 2_775
Ni3 Ni1 Ni7 C1 -168.0(4) . 2_775
Ni2 Ni1 Ni7 C1 -41.9(4) 2_775 2_775
Ni8 Ni1 Ni7 C1 119.9(4) . 2_775
Ni9 Ni1 Ni7 C1 -61.5(4) . 2_775
Ni2 Ni1 Ni7 C1 70.2(4) . 2_775
Ni4 Ni1 Ni7 C1 -158.2(5) . 2_775
C3 Ni1 Ni7 C2 108.5(6) . .
C1 Ni1 Ni7 C2 -78.8(8) . .
C1 Ni1 Ni7 C2 -141.9(6) 2_775 .
Ni1 Ni1 Ni7 C2 -118.1(5) 2_775 .
Ni3 Ni1 Ni7 C2 50.1(5) . .
Ni2 Ni1 Ni7 C2 176.2(5) 2_775 .
Ni8 Ni1 Ni7 C2 -22.1(5) . .
Ni9 Ni1 Ni7 C2 156.6(5) . .
Ni2 Ni1 Ni7 C2 -71.7(5) . .
Ni4 Ni1 Ni7 C2 59.9(5) . .
C3 Ni1 Ni7 Ni12 73.5(4) . .
C2 Ni1 Ni7 Ni12 -34.9(5) . .
C1 Ni1 Ni7 Ni12 -113.8(7) . .
C1 Ni1 Ni7 Ni12 -176.9(4) 2_775 .
Ni1 Ni1 Ni7 Ni12 -153.09(10) 2_775 .
Ni3 Ni1 Ni7 Ni12 15.14(9) . .
Ni2 Ni1 Ni7 Ni12 141.22(11) 2_775 .
Ni8 Ni1 Ni7 Ni12 -57.00(10) . .
Ni9 Ni1 Ni7 Ni12 121.62(9) . .
Ni2 Ni1 Ni7 Ni12 -106.66(9) . .
Ni4 Ni1 Ni7 Ni12 24.9(2) . .
C3 Ni1 Ni7 Co11 -93.9(4) . 2_775
C2 Ni1 Ni7 Co11 157.7(5) . 2_775
C1 Ni1 Ni7 Co11 78.8(7) . 2_775
C1 Ni1 Ni7 Co11 15.8(4) 2_775 2_775
Ni1 Ni1 Ni7 Co11 39.54(11) 2_775 2_775
Ni3 Ni1 Ni7 Co11 -152.24(8) . 2_775
Ni2 Ni1 Ni7 Co11 -26.16(14) 2_775 2_775
Ni8 Ni1 Ni7 Co11 135.62(9) . 2_775
Ni9 Ni1 Ni7 Co11 -45.76(8) . 2_775
Ni2 Ni1 Ni7 Co11 85.97(8) . 2_775
Ni4 Ni1 Ni7 Co11 -142.46(17) . 2_775
C3 Ni1 Ni7 Ni2 -179.8(4) . .
C2 Ni1 Ni7 Ni2 71.7(5) . .
C1 Ni1 Ni7 Ni2 -7.1(7) . .
C1 Ni1 Ni7 Ni2 -70.2(4) 2_775 .
Ni1 Ni1 Ni7 Ni2 -46.43(9) 2_775 .
Ni3 Ni1 Ni7 Ni2 121.80(8) . .
Ni2 Ni1 Ni7 Ni2 -112.12(11) 2_775 .
Ni8 Ni1 Ni7 Ni2 49.65(8) . .
Ni9 Ni1 Ni7 Ni2 -131.73(8) . .
Ni4 Ni1 Ni7 Ni2 131.58(19) . .
C3 Ni1 Ni7 Ni14 133.2(4) . .
C2 Ni1 Ni7 Ni14 24.8(5) . .
C1 Ni1 Ni7 Ni14 -54.1(7) . .
C1 Ni1 Ni7 Ni14 -117.2(4) 2_775 .
Ni1 Ni1 Ni7 Ni14 -93.38(10) 2_775 .
Ni3 Ni1 Ni7 Ni14 74.84(8) . .
Ni2 Ni1 Ni7 Ni14 -159.08(11) 2_775 .
Ni8 Ni1 Ni7 Ni14 2.70(9) . .
Ni9 Ni1 Ni7 Ni14 -178.68(8) . .
Ni2 Ni1 Ni7 Ni14 -46.95(7) . .
Ni4 Ni1 Ni7 Ni14 84.63(19) . .
C3 Ni1 Ni7 Ni9 -48.1(4) . .
C2 Ni1 Ni7 Ni9 -156.6(5) . .
C1 Ni1 Ni7 Ni9 124.6(7) . .
C1 Ni1 Ni7 Ni9 61.5(4) 2_775 .
Ni1 Ni1 Ni7 Ni9 85.30(9) 2_775 .
Ni3 Ni1 Ni7 Ni9 -106.48(8) . .
Ni2 Ni1 Ni7 Ni9 19.60(10) 2_775 .
Ni8 Ni1 Ni7 Ni9 -178.62(9) . .
Ni2 Ni1 Ni7 Ni9 131.73(8) . .
Ni4 Ni1 Ni7 Ni9 -96.70(19) . .
C4 Ni2 Ni7 C13 -49.0(10) . .
C3 Ni2 Ni7 C13 -165.3(10) 2_775 .
C1 Ni2 Ni7 C13 175.3(10) 2_775 .
C2 Ni2 Ni7 C13 54.2(10) . .
Ni14 Ni2 Ni7 C13 -1.4(9) . .
Ni1 Ni2 Ni7 C13 156.8(9) 2_775 .
Ni1 Ni2 Ni7 C13 113.8(9) . .
Ni10 Ni2 Ni7 C13 -89.8(10) . .
Ni4 Ni2 Ni7 C13 -144.0(9) 2_775 .
Ni9 Ni2 Ni7 C13 112.4(9) 2_775 .
Ni8 Ni2 Ni7 C13 74.7(9) . .
C4 Ni2 Ni7 C21 48.4(8) . 2_775
C3 Ni2 Ni7 C21 -67.9(8) 2_775 2_775
C1 Ni2 Ni7 C21 -87.2(7) 2_775 2_775
C2 Ni2 Ni7 C21 151.7(8) . 2_775
Ni14 Ni2 Ni7 C21 96.0(6) . 2_775
Ni1 Ni2 Ni7 C21 -105.8(6) 2_775 2_775
Ni1 Ni2 Ni7 C21 -148.8(6) . 2_775
Ni10 Ni2 Ni7 C21 7.7(7) . 2_775
Ni4 Ni2 Ni7 C21 -46.6(6) 2_775 2_775
Ni9 Ni2 Ni7 C21 -150.1(6) 2_775 2_775
Ni8 Ni2 Ni7 C21 172.1(6) . 2_775
C4 Ni2 Ni7 C1 135.7(6) . 2_775
C3 Ni2 Ni7 C1 19.4(6) 2_775 2_775
C2 Ni2 Ni7 C1 -121.1(6) . 2_775
Ni14 Ni2 Ni7 C1 -176.8(4) . 2_775
Ni1 Ni2 Ni7 C1 -18.5(4) 2_775 2_775
Ni1 Ni2 Ni7 C1 -61.5(4) . 2_775
Ni10 Ni2 Ni7 C1 94.9(5) . 2_775
Ni4 Ni2 Ni7 C1 40.7(4) 2_775 2_775
Ni9 Ni2 Ni7 C1 -62.9(4) 2_775 2_775
Ni8 Ni2 Ni7 C1 -100.7(4) . 2_775
C4 Ni2 Ni7 C2 -103.2(6) . .
C3 Ni2 Ni7 C2 140.5(7) 2_775 .
C1 Ni2 Ni7 C2 121.1(6) 2_775 .
Ni14 Ni2 Ni7 C2 -55.7(4) . .
Ni1 Ni2 Ni7 C2 102.6(4) 2_775 .
Ni1 Ni2 Ni7 C2 59.6(4) . .
Ni10 Ni2 Ni7 C2 -144.0(5) . .
Ni4 Ni2 Ni7 C2 161.8(4) 2_775 .
Ni9 Ni2 Ni7 C2 58.2(4) 2_775 .
Ni8 Ni2 Ni7 C2 20.4(4) . .
C4 Ni2 Ni7 Ni12 -81.1(5) . .
C3 Ni2 Ni7 Ni12 162.6(5) 2_775 .
C1 Ni2 Ni7 Ni12 143.3(4) 2_775 .
C2 Ni2 Ni7 Ni12 22.2(4) . .
Ni14 Ni2 Ni7 Ni12 -33.50(10) . .
Ni1 Ni2 Ni7 Ni12 124.73(9) 2_775 .
Ni1 Ni2 Ni7 Ni12 81.72(9) . .
Ni10 Ni2 Ni7 Ni12 -121.8(3) . .
Ni4 Ni2 Ni7 Ni12 -176.07(9) 2_775 .
Ni9 Ni2 Ni7 Ni12 80.36(14) 2_775 .
Ni8 Ni2 Ni7 Ni12 42.58(10) . .
C4 Ni2 Ni7 Co11 97.7(5) . 2_775
C3 Ni2 Ni7 Co11 -18.6(5) 2_775 2_775
C1 Ni2 Ni7 Co11 -38.0(4) 2_775 2_775
C2 Ni2 Ni7 Co11 -159.1(4) . 2_775
Ni14 Ni2 Ni7 Co11 145.24(10) . 2_775
Ni1 Ni2 Ni7 Co11 -56.53(9) 2_775 2_775
Ni1 Ni2 Ni7 Co11 -99.54(9) . 2_775
Ni10 Ni2 Ni7 Co11 56.9(3) . 2_775
Ni4 Ni2 Ni7 Co11 2.68(8) 2_775 2_775
Ni9 Ni2 Ni7 Co11 -100.89(13) 2_775 2_775
Ni8 Ni2 Ni7 Co11 -138.67(8) . 2_775
C4 Ni2 Ni7 Ni1 -162.8(5) . .
C3 Ni2 Ni7 Ni1 80.9(5) 2_775 .
C1 Ni2 Ni7 Ni1 61.5(4) 2_775 .
C2 Ni2 Ni7 Ni1 -59.6(4) . .
Ni14 Ni2 Ni7 Ni1 -115.22(9) . .
Ni1 Ni2 Ni7 Ni1 43.01(8) 2_775 .
Ni10 Ni2 Ni7 Ni1 156.4(3) . .
Ni4 Ni2 Ni7 Ni1 102.22(7) 2_775 .
Ni9 Ni2 Ni7 Ni1 -1.35(12) 2_775 .
Ni8 Ni2 Ni7 Ni1 -39.13(7) . .
C4 Ni2 Ni7 Ni14 -47.6(5) . .
C3 Ni2 Ni7 Ni14 -163.9(5) 2_775 .
C1 Ni2 Ni7 Ni14 176.8(4) 2_775 .
C2 Ni2 Ni7 Ni14 55.7(4) . .
Ni1 Ni2 Ni7 Ni14 158.23(10) 2_775 .
Ni1 Ni2 Ni7 Ni14 115.22(9) . .
Ni10 Ni2 Ni7 Ni14 -88.3(3) . .
Ni4 Ni2 Ni7 Ni14 -142.57(9) 2_775 .
Ni9 Ni2 Ni7 Ni14 113.86(14) 2_775 .
Ni8 Ni2 Ni7 Ni14 76.08(9) . .
C4 Ni2 Ni7 Ni9 157.9(5) . .
C3 Ni2 Ni7 Ni9 41.6(5) 2_775 .
C1 Ni2 Ni7 Ni9 22.3(4) 2_775 .
C2 Ni2 Ni7 Ni9 -98.9(4) . .
Ni14 Ni2 Ni7 Ni9 -154.51(9) . .
Ni1 Ni2 Ni7 Ni9 3.72(8) 2_775 .
Ni1 Ni2 Ni7 Ni9 -39.29(6) . .
Ni10 Ni2 Ni7 Ni9 117.2(3) . .
Ni4 Ni2 Ni7 Ni9 62.92(8) 2_775 .
Ni9 Ni2 Ni7 Ni9 -40.65(15) 2_775 .
Ni8 Ni2 Ni7 Ni9 -78.43(8) . .
C3 Ni1 Ni8 C12' 154.1(19) . 2_775
C2 Ni1 Ni8 C12' -99.3(19) . 2_775
C1 Ni1 Ni8 C12' 70.1(19) . 2_775
C1 Ni1 Ni8 C12' -17.7(19) 2_775 2_775
Ni1 Ni1 Ni8 C12' 26.3(19) 2_775 2_775
Ni3 Ni1 Ni8 C12' -160.0(19) . 2_775
Ni2 Ni1 Ni8 C12' 87.6(19) 2_775 2_775
Ni9 Ni1 Ni8 C12' -121(3) . 2_775
Ni7 Ni1 Ni8 C12' -77.9(19) . 2_775
Ni2 Ni1 Ni8 C12' -30.8(19) . 2_775
Ni4 Ni1 Ni8 C12' 131.7(19) . 2_775
C3 Ni1 Ni8 C12 131.2(13) . 2_775
C2 Ni1 Ni8 C12 -122.2(13) . 2_775
C1 Ni1 Ni8 C12 47.1(13) . 2_775
C1 Ni1 Ni8 C12 -40.7(13) 2_775 2_775
Ni1 Ni1 Ni8 C12 3.4(13) 2_775 2_775
Ni3 Ni1 Ni8 C12 177.0(13) . 2_775
Ni2 Ni1 Ni8 C12 64.7(13) 2_775 2_775
Ni9 Ni1 Ni8 C12 -144(3) . 2_775
Ni7 Ni1 Ni8 C12 -100.9(13) . 2_775
Ni2 Ni1 Ni8 C12 -53.7(13) . 2_775
Ni4 Ni1 Ni8 C12 108.8(13) . 2_775
C3 Ni1 Ni8 C5 -49.9(8) . .
C2 Ni1 Ni8 C5 56.7(8) . .
C1 Ni1 Ni8 C5 -133.9(8) . .
C1 Ni1 Ni8 C5 138.3(8) 2_775 .
Ni1 Ni1 Ni8 C5 -177.7(7) 2_775 .
Ni3 Ni1 Ni8 C5 -4.0(7) . .
Ni2 Ni1 Ni8 C5 -116.4(7) 2_775 .
Ni9 Ni1 Ni8 C5 35(3) . .
Ni7 Ni1 Ni8 C5 78.1(7) . .
Ni2 Ni1 Ni8 C5 125.2(7) . .
Ni4 Ni1 Ni8 C5 -72.3(7) . .
C3 Ni1 Ni8 C1 84.0(6) . .
C2 Ni1 Ni8 C1 -169.4(6) . .
C1 Ni1 Ni8 C1 -87.8(6) 2_775 .
Ni1 Ni1 Ni8 C1 -43.7(4) 2_775 .
Ni3 Ni1 Ni8 C1 129.9(4) . .
Ni2 Ni1 Ni8 C1 17.5(4) 2_775 .
Ni9 Ni1 Ni8 C1 169(3) . .
Ni7 Ni1 Ni8 C1 -148.0(4) . .
Ni2 Ni1 Ni8 C1 -100.9(4) . .
Ni4 Ni1 Ni8 C1 61.7(4) . .
C3 Ni1 Ni8 C2 -106.6(6) . .
C1 Ni1 Ni8 C2 169.4(6) . .
C1 Ni1 Ni8 C2 81.6(6) 2_775 .
Ni1 Ni1 Ni8 C2 125.6(4) 2_775 .
Ni3 Ni1 Ni8 C2 -60.7(4) . .
Ni2 Ni1 Ni8 C2 -173.1(4) 2_775 .
Ni9 Ni1 Ni8 C2 -22(3) . .
Ni7 Ni1 Ni8 C2 21.4(4) . .
Ni2 Ni1 Ni8 C2 68.5(4) . .
Ni4 Ni1 Ni8 C2 -129.0(4) . .
C3 Ni1 Ni8 Co13 -86.2(4) . .
C2 Ni1 Ni8 Co13 20.3(4) . .
C1 Ni1 Ni8 Co13 -170.3(4) . .
C1 Ni1 Ni8 Co13 101.9(5) 2_775 .
Ni1 Ni1 Ni8 Co13 145.96(10) 2_775 .
Ni3 Ni1 Ni8 Co13 -40.40(9) . .
Ni2 Ni1 Ni8 Co13 -152.75(9) 2_775 .
Ni9 Ni1 Ni8 Co13 -1(3) . .
Ni7 Ni1 Ni8 Co13 41.70(11) . .
Ni2 Ni1 Ni8 Co13 88.83(9) . .
Ni4 Ni1 Ni8 Co13 -108.64(9) . .
C3 Ni1 Ni8 Ni9 126.8(4) . 2_775
C2 Ni1 Ni8 Ni9 -126.7(4) . 2_775
C1 Ni1 Ni8 Ni9 42.7(4) . 2_775
C1 Ni1 Ni8 Ni9 -45.1(5) 2_775 2_775
Ni1 Ni1 Ni8 Ni9 -1.04(10) 2_775 2_775
Ni3 Ni1 Ni8 Ni9 172.61(9) . 2_775
Ni2 Ni1 Ni8 Ni9 60.25(10) 2_775 2_775
Ni9 Ni1 Ni8 Ni9 -148(3) . 2_775
Ni7 Ni1 Ni8 Ni9 -105.29(9) . 2_775
Ni2 Ni1 Ni8 Ni9 -58.17(7) . 2_775
Ni4 Ni1 Ni8 Ni9 104.36(9) . 2_775
C3 Ni1 Ni8 Co11 64.7(4) . .
C2 Ni1 Ni8 Co11 171.3(4) . .
C1 Ni1 Ni8 Co11 -19.3(4) . .
C1 Ni1 Ni8 Co11 -107.1(5) 2_775 .
Ni1 Ni1 Ni8 Co11 -63.06(9) 2_775 .
Ni3 Ni1 Ni8 Co11 110.59(8) . .
Ni2 Ni1 Ni8 Co11 -1.77(10) 2_775 .
Ni9 Ni1 Ni8 Co11 150(3) . .
Ni7 Ni1 Ni8 Co11 -167.31(8) . .
Ni2 Ni1 Ni8 Co11 -120.19(8) . .
Ni4 Ni1 Ni8 Co11 42.34(7) . .
C3 Ni1 Ni8 Ni4 22.4(4) . .
C2 Ni1 Ni8 Ni4 129.0(4) . .
C1 Ni1 Ni8 Ni4 -61.7(4) . .
C1 Ni1 Ni8 Ni4 -149.5(5) 2_775 .
Ni1 Ni1 Ni8 Ni4 -105.40(10) 2_775 .
Ni3 Ni1 Ni8 Ni4 68.25(7) . .
Ni2 Ni1 Ni8 Ni4 -44.11(8) 2_775 .
Ni9 Ni1 Ni8 Ni4 107(3) . .
Ni7 Ni1 Ni8 Ni4 150.34(9) . .
Ni2 Ni1 Ni8 Ni4 -162.53(8) . .
C3 Ni1 Ni8 Ni2 -175.1(4) . .
C2 Ni1 Ni8 Ni2 -68.5(4) . .
C1 Ni1 Ni8 Ni2 100.9(4) . .
C1 Ni1 Ni8 Ni2 13.1(5) 2_775 .
Ni1 Ni1 Ni8 Ni2 57.13(8) 2_775 .
Ni3 Ni1 Ni8 Ni2 -129.22(8) . .
Ni2 Ni1 Ni8 Ni2 118.42(8) 2_775 .
Ni9 Ni1 Ni8 Ni2 -90(3) . .
Ni7 Ni1 Ni8 Ni2 -47.12(8) . .
Ni4 Ni1 Ni8 Ni2 162.53(8) . .
C3 Ni1 Ni8 Ni3 -45.9(4) . .
C2 Ni1 Ni8 Ni3 60.7(4) . .
C1 Ni1 Ni8 Ni3 -129.9(4) . .
C1 Ni1 Ni8 Ni3 142.3(5) 2_775 .
Ni1 Ni1 Ni8 Ni3 -173.65(11) 2_775 .
Ni2 Ni1 Ni8 Ni3 -112.36(9) 2_775 .
Ni9 Ni1 Ni8 Ni3 39(3) . .
Ni7 Ni1 Ni8 Ni3 82.10(9) . .
Ni2 Ni1 Ni8 Ni3 129.22(8) . .
Ni4 Ni1 Ni8 Ni3 -68.25(7) . .
C7 Ni4 Ni8 C12' 46.4(16) . 2_775
C10 Ni4 Ni8 C12' 108.2(17) . 2_775
C3 Ni4 Ni8 C12' -143.0(16) . 2_775
C1 Ni4 Ni8 C12' -59.4(16) . 2_775
Co11 Ni4 Ni8 C12' -0.5(15) . 2_775
Co5 Ni4 Ni8 C12' 173.7(15) . 2_775
Ni1 Ni4 Ni8 C12' -123.9(15) . 2_775
Ni2 Ni4 Ni8 C12' -86.4(15) 2_775 2_775
Ni3 Ni4 Ni8 C12' 173.1(15) . 2_775
C7 Ni4 Ni8 C12 42.1(9) . 2_775
C10 Ni4 Ni8 C12 103.8(11) . 2_775
C3 Ni4 Ni8 C12 -147.4(9) . 2_775
C1 Ni4 Ni8 C12 -63.8(9) . 2_775
Co11 Ni4 Ni8 C12 -4.8(8) . 2_775
Co5 Ni4 Ni8 C12 169.3(8) . 2_775
Ni1 Ni4 Ni8 C12 -128.3(8) . 2_775
Ni2 Ni4 Ni8 C12 -90.8(8) 2_775 2_775
Ni3 Ni4 Ni8 C12 168.7(8) . 2_775
C7 Ni4 Ni8 C5 -56.4(8) . .
C10 Ni4 Ni8 C5 5.4(10) . .
C3 Ni4 Ni8 C5 114.2(7) . .
C1 Ni4 Ni8 C5 -162.2(8) . .
Co11 Ni4 Ni8 C5 -103.2(6) . .
Co5 Ni4 Ni8 C5 70.9(6) . .
Ni1 Ni4 Ni8 C5 133.3(6) . .
Ni2 Ni4 Ni8 C5 170.8(6) 2_775 .
Ni3 Ni4 Ni8 C5 70.3(6) . .
C7 Ni4 Ni8 C1 105.9(7) . .
C10 Ni4 Ni8 C1 167.6(9) . .
C3 Ni4 Ni8 C1 -83.6(6) . .
Co11 Ni4 Ni8 C1 59.0(5) . .
Co5 Ni4 Ni8 C1 -126.9(5) . .
Ni1 Ni4 Ni8 C1 -64.5(5) . .
Ni2 Ni4 Ni8 C1 -27.0(5) 2_775 .
Ni3 Ni4 Ni8 C1 -127.4(5) . .
C7 Ni4 Ni8 C2 -153.2(6) . .
C10 Ni4 Ni8 C2 -91.4(9) . .
C3 Ni4 Ni8 C2 17.4(5) . .
C1 Ni4 Ni8 C2 101.0(6) . .
Co11 Ni4 Ni8 C2 159.9(3) . .
Co5 Ni4 Ni8 C2 -25.9(3) . .
Ni1 Ni4 Ni8 C2 36.4(3) . .
Ni2 Ni4 Ni8 C2 74.0(3) 2_775 .
Ni3 Ni4 Ni8 C2 -26.5(3) . .
C7 Ni4 Ni8 Co13 -105.8(5) . .
C10 Ni4 Ni8 Co13 -44.0(8) . .
C3 Ni4 Ni8 Co13 64.8(3) . .
C1 Ni4 Ni8 Co13 148.4(5) . .
Co11 Ni4 Ni8 Co13 -152.66(11) . .
Co5 Ni4 Ni8 Co13 21.46(14) . .
Ni1 Ni4 Ni8 Co13 83.84(10) . .
Ni2 Ni4 Ni8 Co13 121.38(10) 2_775 .
Ni3 Ni4 Ni8 Co13 20.91(9) . .
C7 Ni4 Ni8 Ni9 88.7(5) . 2_775
C10 Ni4 Ni8 Ni9 150.4(8) . 2_775
C3 Ni4 Ni8 Ni9 -100.8(3) . 2_775
C1 Ni4 Ni8 Ni9 -17.2(5) . 2_775
Co11 Ni4 Ni8 Ni9 41.78(8) . 2_775
Co5 Ni4 Ni8 Ni9 -144.10(10) . 2_775
Ni1 Ni4 Ni8 Ni9 -81.72(8) . 2_775
Ni2 Ni4 Ni8 Ni9 -44.18(9) 2_775 2_775
Ni3 Ni4 Ni8 Ni9 -144.65(9) . 2_775
C7 Ni4 Ni8 Ni1 170.4(5) . .
C10 Ni4 Ni8 Ni1 -127.8(8) . .
C3 Ni4 Ni8 Ni1 -19.1(3) . .
C1 Ni4 Ni8 Ni1 64.5(5) . .
Co11 Ni4 Ni8 Ni1 123.50(9) . .
Co5 Ni4 Ni8 Ni1 -62.39(10) . .
Ni2 Ni4 Ni8 Ni1 37.54(7) 2_775 .
Ni3 Ni4 Ni8 Ni1 -62.93(7) . .
C7 Ni4 Ni8 Co11 46.9(5) . .
C10 Ni4 Ni8 Co11 108.7(8) . .
C3 Ni4 Ni8 Co11 -142.6(3) . .
C1 Ni4 Ni8 Co11 -59.0(5) . .
Co5 Ni4 Ni8 Co11 174.12(11) . .
Ni1 Ni4 Ni8 Co11 -123.50(9) . .
Ni2 Ni4 Ni8 Co11 -85.96(8) 2_775 .
Ni3 Ni4 Ni8 Co11 173.57(9) . .
C7 Ni4 Ni8 Ni2 154.6(5) . .
C10 Ni4 Ni8 Ni2 -143.7(8) . .
C3 Ni4 Ni8 Ni2 -34.9(3) . .
C1 Ni4 Ni8 Ni2 48.7(5) . .
Co11 Ni4 Ni8 Ni2 107.67(9) . .
Co5 Ni4 Ni8 Ni2 -78.21(12) . .
Ni1 Ni4 Ni8 Ni2 -15.83(7) . .
Ni2 Ni4 Ni8 Ni2 21.71(11) 2_775 .
Ni3 Ni4 Ni8 Ni2 -78.76(9) . .
C7 Ni4 Ni8 Ni3 -126.7(5) . .
C10 Ni4 Ni8 Ni3 -64.9(8) . .
C3 Ni4 Ni8 Ni3 43.9(3) . .
C1 Ni4 Ni8 Ni3 127.4(5) . .
Co11 Ni4 Ni8 Ni3 -173.57(9) . .
Co5 Ni4 Ni8 Ni3 0.55(9) . .
Ni1 Ni4 Ni8 Ni3 62.93(7) . .
Ni2 Ni4 Ni8 Ni3 100.47(8) 2_775 .
C4 Ni2 Ni8 C12' -62.4(13) . 2_775
C3 Ni2 Ni8 C12' 62.1(12) 2_775 2_775
C1 Ni2 Ni8 C12' 149.3(12) 2_775 2_775
C2 Ni2 Ni8 C12' -140.0(13) . 2_775
Ni14 Ni2 Ni8 C12' -97.4(12) . 2_775
Ni1 Ni2 Ni8 C12' 104.2(12) 2_775 2_775
Ni1 Ni2 Ni8 C12' 158.8(12) . 2_775
Ni10 Ni2 Ni8 C12' 14.9(12) . 2_775
Ni4 Ni2 Ni8 C12' 107.1(12) 2_775 2_775
Ni7 Ni2 Ni8 C12' -160.5(12) . 2_775
Ni9 Ni2 Ni8 C12' 50.7(12) 2_775 2_775
C4 Ni2 Ni8 C12 -74.3(9) . 2_775
C3 Ni2 Ni8 C12 50.2(8) 2_775 2_775
C1 Ni2 Ni8 C12 137.4(8) 2_775 2_775
C2 Ni2 Ni8 C12 -151.9(9) . 2_775
Ni14 Ni2 Ni8 C12 -109.3(7) . 2_775
Ni1 Ni2 Ni8 C12 92.3(7) 2_775 2_775
Ni1 Ni2 Ni8 C12 146.9(8) . 2_775
Ni10 Ni2 Ni8 C12 3.0(7) . 2_775
Ni4 Ni2 Ni8 C12 95.2(8) 2_775 2_775
Ni7 Ni2 Ni8 C12 -172.5(7) . 2_775
Ni9 Ni2 Ni8 C12 38.8(7) 2_775 2_775
C4 Ni2 Ni8 C5 21.8(9) . .
C3 Ni2 Ni8 C5 146.4(8) 2_775 .
C1 Ni2 Ni8 C5 -126.5(8) 2_775 .
C2 Ni2 Ni8 C5 -55.8(8) . .
Ni14 Ni2 Ni8 C5 -13.2(7) . .
Ni1 Ni2 Ni8 C5 -171.6(7) 2_775 .
Ni1 Ni2 Ni8 C5 -117.0(7) . .
Ni10 Ni2 Ni8 C5 99.1(7) . .
Ni4 Ni2 Ni8 C5 -168.7(7) 2_775 .
Ni7 Ni2 Ni8 C5 -76.3(7) . .
Ni9 Ni2 Ni8 C5 134.9(7) 2_775 .
C4 Ni2 Ni8 C1 -169.5(6) . .
C3 Ni2 Ni8 C1 -44.9(5) 2_775 .
C1 Ni2 Ni8 C1 42.3(6) 2_775 .
C2 Ni2 Ni8 C1 112.9(6) . .
Ni14 Ni2 Ni8 C1 155.5(3) . .
Ni1 Ni2 Ni8 C1 -2.9(3) 2_775 .
Ni1 Ni2 Ni8 C1 51.8(3) . .
Ni10 Ni2 Ni8 C1 -92.2(3) . .
Ni4 Ni2 Ni8 C1 0.0(4) 2_775 .
Ni7 Ni2 Ni8 C1 92.4(3) . .
Ni9 Ni2 Ni8 C1 -56.4(3) 2_775 .
C4 Ni2 Ni8 C2 77.6(7) . .
C3 Ni2 Ni8 C2 -157.9(6) 2_775 .
C1 Ni2 Ni8 C2 -70.7(5) 2_775 .
Ni14 Ni2 Ni8 C2 42.6(5) . .
Ni1 Ni2 Ni8 C2 -115.8(5) 2_775 .
Ni1 Ni2 Ni8 C2 -61.2(4) . .
Ni10 Ni2 Ni8 C2 154.9(5) . .
Ni4 Ni2 Ni8 C2 -112.9(5) 2_775 .
Ni7 Ni2 Ni8 C2 -20.6(4) . .
Ni9 Ni2 Ni8 C2 -169.4(5) 2_775 .
C4 Ni2 Ni8 Co13 44.1(6) . .
C3 Ni2 Ni8 Co13 168.7(3) 2_775 .
C1 Ni2 Ni8 Co13 -104.1(3) 2_775 .
C2 Ni2 Ni8 Co13 -33.4(5) . .
Ni14 Ni2 Ni8 Co13 9.20(9) . .
Ni1 Ni2 Ni8 Co13 -149.24(9) 2_775 .
Ni1 Ni2 Ni8 Co13 -94.59(9) . .
Ni10 Ni2 Ni8 Co13 121.47(9) . .
Ni4 Ni2 Ni8 Co13 -146.33(13) 2_775 .
Ni7 Ni2 Ni8 Co13 -53.98(9) . .
Ni9 Ni2 Ni8 Co13 157.23(10) 2_775 .
C4 Ni2 Ni8 Ni9 -113.1(6) . 2_775
C3 Ni2 Ni8 Ni9 11.5(3) 2_775 2_775
C1 Ni2 Ni8 Ni9 98.7(3) 2_775 2_775
C2 Ni2 Ni8 Ni9 169.4(5) . 2_775
Ni14 Ni2 Ni8 Ni9 -148.03(9) . 2_775
Ni1 Ni2 Ni8 Ni9 53.54(7) 2_775 2_775
Ni1 Ni2 Ni8 Ni9 108.18(8) . 2_775
Ni10 Ni2 Ni8 Ni9 -35.76(7) . 2_775
Ni4 Ni2 Ni8 Ni9 56.45(13) 2_775 2_775
Ni7 Ni2 Ni8 Ni9 148.80(8) . 2_775
C4 Ni2 Ni8 Ni1 138.7(6) . .
C3 Ni2 Ni8 Ni1 -96.7(3) 2_775 .
C1 Ni2 Ni8 Ni1 -9.5(3) 2_775 .
C2 Ni2 Ni8 Ni1 61.2(4) . .
Ni14 Ni2 Ni8 Ni1 103.79(9) . .
Ni1 Ni2 Ni8 Ni1 -54.64(8) 2_775 .
Ni10 Ni2 Ni8 Ni1 -143.94(9) . .
Ni4 Ni2 Ni8 Ni1 -51.73(13) 2_775 .
Ni7 Ni2 Ni8 Ni1 40.62(7) . .
Ni9 Ni2 Ni8 Ni1 -108.18(8) 2_775 .
C4 Ni2 Ni8 Co11 -145.8(6) . .
C3 Ni2 Ni8 Co11 -21.3(3) 2_775 .
C1 Ni2 Ni8 Co11 65.9(3) 2_775 .
C2 Ni2 Ni8 Co11 136.6(5) . .
Ni14 Ni2 Ni8 Co11 179.20(10) . .
Ni1 Ni2 Ni8 Co11 20.76(9) 2_775 .
Ni1 Ni2 Ni8 Co11 75.41(9) . .
Ni10 Ni2 Ni8 Co11 -68.53(10) . .
Ni4 Ni2 Ni8 Co11 23.68(17) 2_775 .
Ni7 Ni2 Ni8 Co11 116.03(9) . .
Ni9 Ni2 Ni8 Co11 -32.77(8) 2_775 .
C4 Ni2 Ni8 Ni4 154.7(6) . .
C3 Ni2 Ni8 Ni4 -80.8(3) 2_775 .
C1 Ni2 Ni8 Ni4 6.4(3) 2_775 .
C2 Ni2 Ni8 Ni4 77.1(5) . .
Ni14 Ni2 Ni8 Ni4 119.70(10) . .
Ni1 Ni2 Ni8 Ni4 -38.74(9) 2_775 .
Ni1 Ni2 Ni8 Ni4 15.91(7) . .
Ni10 Ni2 Ni8 Ni4 -128.03(9) . .
Ni4 Ni2 Ni8 Ni4 -35.82(17) 2_775 .
Ni7 Ni2 Ni8 Ni4 56.52(10) . .
Ni9 Ni2 Ni8 Ni4 -92.27(9) 2_775 .
C4 Ni2 Ni8 Ni3 101.4(6) . .
C3 Ni2 Ni8 Ni3 -134.1(3) 2_775 .
C1 Ni2 Ni8 Ni3 -46.9(3) 2_775 .
C2 Ni2 Ni8 Ni3 23.8(4) . .
Ni14 Ni2 Ni8 Ni3 66.42(8) . .
Ni1 Ni2 Ni8 Ni3 -92.02(7) 2_775 .
Ni1 Ni2 Ni8 Ni3 -37.37(6) . .
Ni10 Ni2 Ni8 Ni3 178.69(7) . .
Ni4 Ni2 Ni8 Ni3 -89.11(13) 2_775 .
Ni7 Ni2 Ni8 Ni3 3.24(8) . .
Ni9 Ni2 Ni8 Ni3 -145.55(9) 2_775 .
C6 Ni3 Ni8 C12' -56(4) . 2_775
C2 Ni3 Ni8 C12' 54(4) . 2_775
C3 Ni3 Ni8 C12' 156(4) . 2_775
Ni1 Ni3 Ni8 C12' 122(4) . 2_775
Ni12 Ni3 Ni8 C12' 36(4) . 2_775
Ni6 Ni3 Ni8 C12' 121(4) . 2_775
Co13 Ni3 Ni8 C12' -8(4) . 2_775
Ni4 Ni3 Ni8 C12' -164(4) . 2_775
Co5 Ni3 Ni8 C12' -165(4) . 2_775
C6 Ni3 Ni8 C12 15(5) . 2_775
C2 Ni3 Ni8 C12 125(5) . 2_775
C3 Ni3 Ni8 C12 -133(5) . 2_775
Ni1 Ni3 Ni8 C12 -167(5) . 2_775
Ni12 Ni3 Ni8 C12 107(5) . 2_775
Ni6 Ni3 Ni8 C12 -168(5) . 2_775
Co13 Ni3 Ni8 C12 63(5) . 2_775
Ni4 Ni3 Ni8 C12 -93(5) . 2_775
Co5 Ni3 Ni8 C12 -94(5) . 2_775
C6 Ni3 Ni8 C5 -1.1(8) . .
C2 Ni3 Ni8 C5 109.2(8) . .
C3 Ni3 Ni8 C5 -148.7(7) . .
Ni1 Ni3 Ni8 C5 176.9(6) . .
Ni12 Ni3 Ni8 C5 91.0(6) . .
Ni6 Ni3 Ni8 C5 175.9(6) . .
Co13 Ni3 Ni8 C5 47.1(6) . .
Ni4 Ni3 Ni8 C5 -109.1(6) . .
Co5 Ni3 Ni8 C5 -109.6(6) . .
C6 Ni3 Ni8 C1 145.1(7) . .
C2 Ni3 Ni8 C1 -104.5(6) . .
C3 Ni3 Ni8 C1 -2.4(5) . .
Ni1 Ni3 Ni8 C1 -36.8(3) . .
Ni12 Ni3 Ni8 C1 -122.7(4) . .
Ni6 Ni3 Ni8 C1 -37.8(4) . .
Co13 Ni3 Ni8 C1 -166.6(4) . .
Ni4 Ni3 Ni8 C1 37.2(3) . .
Co5 Ni3 Ni8 C1 36.7(4) . .
C6 Ni3 Ni8 C2 -110.3(8) . .
C3 Ni3 Ni8 C2 102.2(6) . .
Ni1 Ni3 Ni8 C2 67.7(5) . .
Ni12 Ni3 Ni8 C2 -18.1(5) . .
Ni6 Ni3 Ni8 C2 66.7(5) . .
Co13 Ni3 Ni8 C2 -62.0(5) . .
Ni4 Ni3 Ni8 C2 141.7(5) . .
Co5 Ni3 Ni8 C2 141.3(5) . .
C6 Ni3 Ni8 Co13 -48.3(6) . .
C2 Ni3 Ni8 Co13 62.0(5) . .
C3 Ni3 Ni8 Co13 164.2(4) . .
Ni1 Ni3 Ni8 Co13 129.79(11) . .
Ni12 Ni3 Ni8 Co13 43.91(10) . .
Ni6 Ni3 Ni8 Co13 128.75(13) . .
Ni4 Ni3 Ni8 Co13 -156.22(10) . .
Co5 Ni3 Ni8 Co13 -156.69(12) . .
C6 Ni3 Ni8 Ni9 170.3(6) . 2_775
C2 Ni3 Ni8 Ni9 -79.4(5) . 2_775
C3 Ni3 Ni8 Ni9 22.8(4) . 2_775
Ni1 Ni3 Ni8 Ni9 -11.61(14) . 2_775
Ni12 Ni3 Ni8 Ni9 -97.49(16) . 2_775
Ni6 Ni3 Ni8 Ni9 -12.7(2) . 2_775
Co13 Ni3 Ni8 Ni9 -141.40(17) . 2_775
Ni4 Ni3 Ni8 Ni9 62.38(15) . 2_775
Co5 Ni3 Ni8 Ni9 61.91(17) . 2_775
C6 Ni3 Ni8 Ni1 -178.1(6) . .
C2 Ni3 Ni8 Ni1 -67.7(5) . .
C3 Ni3 Ni8 Ni1 34.4(4) . .
Ni12 Ni3 Ni8 Ni1 -85.88(9) . .
Ni6 Ni3 Ni8 Ni1 -1.04(11) . .
Co13 Ni3 Ni8 Ni1 -129.79(11) . .
Ni4 Ni3 Ni8 Ni1 73.99(7) . .
Co5 Ni3 Ni8 Ni1 73.52(9) . .
C6 Ni3 Ni8 Co11 102.5(6) . .
C2 Ni3 Ni8 Co11 -147.2(5) . .
C3 Ni3 Ni8 Co11 -45.0(4) . .
Ni1 Ni3 Ni8 Co11 -79.45(9) . .
Ni12 Ni3 Ni8 Co11 -165.33(9) . .
Ni6 Ni3 Ni8 Co11 -80.49(13) . .
Co13 Ni3 Ni8 Co11 150.76(11) . .
Ni4 Ni3 Ni8 Co11 -5.45(7) . .
Co5 Ni3 Ni8 Co11 -5.92(11) . .
C6 Ni3 Ni8 Ni4 108.0(6) . .
C2 Ni3 Ni8 Ni4 -141.7(5) . .
C3 Ni3 Ni8 Ni4 -39.6(4) . .
Ni1 Ni3 Ni8 Ni4 -73.99(7) . .
Ni12 Ni3 Ni8 Ni4 -159.87(9) . .
Ni6 Ni3 Ni8 Ni4 -75.03(11) . .
Co13 Ni3 Ni8 Ni4 156.22(10) . .
Co5 Ni3 Ni8 Ni4 -0.47(7) . .
C6 Ni3 Ni8 Ni2 -137.4(6) . .
C2 Ni3 Ni8 Ni2 -27.0(5) . .
C3 Ni3 Ni8 Ni2 75.1(4) . .
Ni1 Ni3 Ni8 Ni2 40.70(7) . .
Ni12 Ni3 Ni8 Ni2 -45.19(9) . .
Ni6 Ni3 Ni8 Ni2 39.65(13) . .
Co13 Ni3 Ni8 Ni2 -89.09(10) . .
Ni4 Ni3 Ni8 Ni2 114.69(8) . .
Co5 Ni3 Ni8 Ni2 114.22(9) . .
C8 Ni6 Ni9 C12 -56.9(19) . .
C11 Ni6 Ni9 C12 -34.9(16) . .
C3 Ni6 Ni9 C12 123.5(14) . .
Ni3 Ni6 Ni9 C12 167.2(14) . .
Co5 Ni6 Ni9 C12 105.3(14) . .
Ni10 Ni6 Ni9 C12 70.9(14) 2_775 .
C8 Ni6 Ni9 C11 -22.0(15) . .
C3 Ni6 Ni9 C11 158.3(8) . .
Ni3 Ni6 Ni9 C11 -158.0(7) . .
Co5 Ni6 Ni9 C11 140.2(7) . .
Ni10 Ni6 Ni9 C11 105.8(7) 2_775 .
C8 Ni6 Ni9 C12' -81(2) . .
C11 Ni6 Ni9 C12' -58.7(19) . .
C3 Ni6 Ni9 C12' 99.7(19) . .
Ni3 Ni6 Ni9 C12' 143.4(18) . .
Co5 Ni6 Ni9 C12' 81.5(18) . .
Ni10 Ni6 Ni9 C12' 47.1(18) 2_775 .
C8 Ni6 Ni9 C1 104.3(14) . 2_775
C11 Ni6 Ni9 C1 126.4(8) . 2_775
C3 Ni6 Ni9 C1 -75.3(6) . 2_775
Ni3 Ni6 Ni9 C1 -31.6(4) . 2_775
Co5 Ni6 Ni9 C1 -93.5(4) . 2_775
Ni10 Ni6 Ni9 C1 -127.9(4) 2_775 2_775
C8 Ni6 Ni9 C3 179.6(14) . .
C11 Ni6 Ni9 C3 -158.3(8) . .
Ni3 Ni6 Ni9 C3 43.7(4) . .
Co5 Ni6 Ni9 C3 -18.2(4) . .
Ni10 Ni6 Ni9 C3 -52.6(4) 2_775 .
C8 Ni6 Ni9 Ni8 166.4(13) . 2_775
C11 Ni6 Ni9 Ni8 -171.6(8) . 2_775
C3 Ni6 Ni9 Ni8 -13.3(5) . 2_775
Ni3 Ni6 Ni9 Ni8 30.4(4) . 2_775
Co5 Ni6 Ni9 Ni8 -31.4(4) . 2_775
Ni10 Ni6 Ni9 Ni8 -65.8(4) 2_775 2_775
C8 Ni6 Ni9 Ni1 136.3(13) . .
C11 Ni6 Ni9 Ni1 158.4(7) . .
C3 Ni6 Ni9 Ni1 -43.3(4) . .
Ni3 Ni6 Ni9 Ni1 0.41(8) . .
Co5 Ni6 Ni9 Ni1 -61.47(8) . .
Ni10 Ni6 Ni9 Ni1 -95.87(7) 2_775 .
C8 Ni6 Ni9 Ni10 -127.8(13) . 2_775
C11 Ni6 Ni9 Ni10 -105.8(7) . 2_775
C3 Ni6 Ni9 Ni10 52.6(4) . 2_775
Ni3 Ni6 Ni9 Ni10 96.27(8) . 2_775
Co5 Ni6 Ni9 Ni10 34.40(8) . 2_775
C8 Ni6 Ni9 Co11 49.7(13) . 2_775
C11 Ni6 Ni9 Co11 71.8(7) . 2_775
C3 Ni6 Ni9 Co11 -129.9(4) . 2_775
Ni3 Ni6 Ni9 Co11 -86.20(11) . 2_775
Co5 Ni6 Ni9 Co11 -148.07(9) . 2_775
Ni10 Ni6 Ni9 Co11 177.53(11) 2_775 2_775
C8 Ni6 Ni9 Ni7 78.5(13) . .
C11 Ni6 Ni9 Ni7 100.5(7) . .
C3 Ni6 Ni9 Ni7 -101.2(4) . .
Ni3 Ni6 Ni9 Ni7 -57.46(8) . .
Co5 Ni6 Ni9 Ni7 -119.33(8) . .
Ni10 Ni6 Ni9 Ni7 -153.74(8) 2_775 .
C8 Ni6 Ni9 Ni2 -172.9(13) . 2_775
C11 Ni6 Ni9 Ni2 -150.8(7) . 2_775
C3 Ni6 Ni9 Ni2 7.5(4) . 2_775
Ni3 Ni6 Ni9 Ni2 51.20(9) . 2_775
Co5 Ni6 Ni9 Ni2 -10.67(9) . 2_775
Ni10 Ni6 Ni9 Ni2 -45.07(7) 2_775 2_775
C3 Ni1 Ni9 C12 -119.5(15) . .
C2 Ni1 Ni9 C12 133.4(15) . .
C1 Ni1 Ni9 C12 -36.6(15) . .
C1 Ni1 Ni9 C12 50.1(15) 2_775 .
Ni1 Ni1 Ni9 C12 7.4(14) 2_775 .
Ni3 Ni1 Ni9 C12 -166.6(14) . .
Ni2 Ni1 Ni9 C12 -53.5(14) 2_775 .
Ni8 Ni1 Ni9 C12 155(3) . .
Ni7 Ni1 Ni9 C12 111.1(14) . .
Ni2 Ni1 Ni9 C12 65.3(14) . .
Ni4 Ni1 Ni9 C12 -98.8(14) . .
C3 Ni1 Ni9 C11 66.7(8) . .
C2 Ni1 Ni9 C11 -40.3(8) . .
C1 Ni1 Ni9 C11 149.6(8) . .
C1 Ni1 Ni9 C11 -123.6(8) 2_775 .
Ni1 Ni1 Ni9 C11 -166.4(6) 2_775 .
Ni3 Ni1 Ni9 C11 19.7(6) . .
Ni2 Ni1 Ni9 C11 132.7(6) 2_775 .
Ni8 Ni1 Ni9 C11 -19(3) . .
Ni7 Ni1 Ni9 C11 -62.6(6) . .
Ni2 Ni1 Ni9 C11 -108.5(6) . .
Ni4 Ni1 Ni9 C11 87.5(6) . .
C3 Ni1 Ni9 C12' -99.4(17) . .
C2 Ni1 Ni9 C12' 153.5(17) . .
C1 Ni1 Ni9 C12' -16.5(17) . .
C1 Ni1 Ni9 C12' 70.2(17) 2_775 .
Ni1 Ni1 Ni9 C12' 27.5(16) 2_775 .
Ni3 Ni1 Ni9 C12' -146.5(16) . .
Ni2 Ni1 Ni9 C12' -33.4(16) 2_775 .
Ni8 Ni1 Ni9 C12' 175(3) . .
Ni7 Ni1 Ni9 C12' 131.2(16) . .
Ni2 Ni1 Ni9 C12' 85.4(16) . .
Ni4 Ni1 Ni9 C12' -78.7(16) . .
C3 Ni1 Ni9 C1 -169.6(6) . 2_775
C2 Ni1 Ni9 C1 83.3(6) . 2_775
C1 Ni1 Ni9 C1 -86.8(7) . 2_775
Ni1 Ni1 Ni9 C1 -42.7(4) 2_775 2_775
Ni3 Ni1 Ni9 C1 143.3(4) . 2_775
Ni2 Ni1 Ni9 C1 -103.7(4) 2_775 2_775
Ni8 Ni1 Ni9 C1 104(3) . 2_775
Ni7 Ni1 Ni9 C1 61.0(4) . 2_775
Ni2 Ni1 Ni9 C1 15.1(4) . 2_775
Ni4 Ni1 Ni9 C1 -148.9(4) . 2_775
C2 Ni1 Ni9 C3 -107.1(6) . .
C1 Ni1 Ni9 C3 82.9(6) . .
C1 Ni1 Ni9 C3 169.6(6) 2_775 .
Ni1 Ni1 Ni9 C3 126.9(4) 2_775 .
Ni3 Ni1 Ni9 C3 -47.1(4) . .
Ni2 Ni1 Ni9 C3 66.0(4) 2_775 .
Ni8 Ni1 Ni9 C3 -86(3) . .
Ni7 Ni1 Ni9 C3 -129.4(4) . .
Ni2 Ni1 Ni9 C3 -175.2(4) . .
Ni4 Ni1 Ni9 C3 20.7(4) . .
C3 Ni1 Ni9 Ni6 46.6(4) . .
C2 Ni1 Ni9 Ni6 -60.5(4) . .
C1 Ni1 Ni9 Ni6 129.5(4) . .
C1 Ni1 Ni9 Ni6 -143.7(4) 2_775 .
Ni1 Ni1 Ni9 Ni6 173.52(10) 2_775 .
Ni3 Ni1 Ni9 Ni6 -0.45(9) . .
Ni2 Ni1 Ni9 Ni6 112.60(8) 2_775 .
Ni8 Ni1 Ni9 Ni6 -39(3) . .
Ni7 Ni1 Ni9 Ni6 -82.74(8) . .
Ni2 Ni1 Ni9 Ni6 -128.60(9) . .
Ni4 Ni1 Ni9 Ni6 67.37(9) . .
C3 Ni1 Ni9 Ni8 -125.9(4) . 2_775
C2 Ni1 Ni9 Ni8 127.1(4) . 2_775
C1 Ni1 Ni9 Ni8 -43.0(4) . 2_775
C1 Ni1 Ni9 Ni8 43.8(4) 2_775 2_775
Ni1 Ni1 Ni9 Ni8 1.03(10) 2_775 2_775
Ni3 Ni1 Ni9 Ni8 -172.94(8) . 2_775
Ni2 Ni1 Ni9 Ni8 -59.89(8) 2_775 2_775
Ni8 Ni1 Ni9 Ni8 148(3) . 2_775
Ni7 Ni1 Ni9 Ni8 104.77(8) . 2_775
Ni2 Ni1 Ni9 Ni8 58.92(10) . 2_775
Ni4 Ni1 Ni9 Ni8 -105.12(9) . 2_775
C3 Ni1 Ni9 Ni10 -16.7(4) . 2_775
C2 Ni1 Ni9 Ni10 -123.8(4) . 2_775
C1 Ni1 Ni9 Ni10 66.2(4) . 2_775
C1 Ni1 Ni9 Ni10 152.9(4) 2_775 2_775
Ni1 Ni1 Ni9 Ni10 110.16(10) 2_775 2_775
Ni3 Ni1 Ni9 Ni10 -63.81(9) . 2_775
Ni2 Ni1 Ni9 Ni10 49.24(7) 2_775 2_775
Ni8 Ni1 Ni9 Ni10 -103(3) . 2_775
Ni7 Ni1 Ni9 Ni10 -146.10(8) . 2_775
Ni2 Ni1 Ni9 Ni10 168.05(8) . 2_775
Ni4 Ni1 Ni9 Ni10 4.01(10) . 2_775
C3 Ni1 Ni9 Co11 170.7(4) . 2_775
C2 Ni1 Ni9 Co11 63.6(4) . 2_775
C1 Ni1 Ni9 Co11 -106.4(4) . 2_775
C1 Ni1 Ni9 Co11 -19.7(4) 2_775 2_775
Ni1 Ni1 Ni9 Co11 -62.41(10) 2_775 2_775
Ni3 Ni1 Ni9 Co11 123.62(9) . 2_775
Ni2 Ni1 Ni9 Co11 -123.33(9) 2_775 2_775
Ni8 Ni1 Ni9 Co11 85(3) . 2_775
Ni7 Ni1 Ni9 Co11 41.32(8) . 2_775
Ni2 Ni1 Ni9 Co11 -4.53(10) . 2_775
Ni4 Ni1 Ni9 Co11 -168.57(9) . 2_775
C3 Ni1 Ni9 Ni7 129.4(4) . .
C2 Ni1 Ni9 Ni7 22.3(4) . .
C1 Ni1 Ni9 Ni7 -147.7(4) . .
C1 Ni1 Ni9 Ni7 -61.0(4) 2_775 .
Ni1 Ni1 Ni9 Ni7 -103.74(9) 2_775 .
Ni3 Ni1 Ni9 Ni7 82.29(8) . .
Ni2 Ni1 Ni9 Ni7 -164.66(8) 2_775 .
Ni8 Ni1 Ni9 Ni7 43(3) . .
Ni2 Ni1 Ni9 Ni7 -45.85(8) . .
Ni4 Ni1 Ni9 Ni7 150.11(10) . .
C3 Ni1 Ni9 Ni2 -66.0(4) . 2_775
C2 Ni1 Ni9 Ni2 -173.1(4) . 2_775
C1 Ni1 Ni9 Ni2 16.9(4) . 2_775
C1 Ni1 Ni9 Ni2 103.7(4) 2_775 2_775
Ni1 Ni1 Ni9 Ni2 60.92(8) 2_775 2_775
Ni3 Ni1 Ni9 Ni2 -113.05(9) . 2_775
Ni8 Ni1 Ni9 Ni2 -152(3) . 2_775
Ni7 Ni1 Ni9 Ni2 164.66(8) . 2_775
Ni2 Ni1 Ni9 Ni2 118.80(8) . 2_775
Ni4 Ni1 Ni9 Ni2 -45.23(7) . 2_775
C13 Ni7 Ni9 C12 103.3(11) . .
C21 Ni7 Ni9 C12 14.7(11) 2_775 .
C1 Ni7 Ni9 C12 -66.3(11) 2_775 .
C2 Ni7 Ni9 C12 -150.4(10) . .
Ni12 Ni7 Ni9 C12 156.4(10) . .
Co11 Ni7 Ni9 C12 -6.4(10) 2_775 .
Ni1 Ni7 Ni9 C12 -132.1(10) . .
Ni2 Ni7 Ni9 C12 -91.2(10) . .
Ni14 Ni7 Ni9 C12 -129.7(10) . .
C13 Ni7 Ni9 C11 8.3(7) . .
C21 Ni7 Ni9 C11 -80.3(7) 2_775 .
C1 Ni7 Ni9 C11 -161.3(6) 2_775 .
C2 Ni7 Ni9 C11 114.6(6) . .
Ni12 Ni7 Ni9 C11 61.4(5) . .
Co11 Ni7 Ni9 C11 -101.4(4) 2_775 .
Ni1 Ni7 Ni9 C11 132.9(4) . .
Ni2 Ni7 Ni9 C11 173.8(4) . .
Ni14 Ni7 Ni9 C11 135.3(5) . .
C13 Ni7 Ni9 C12' 116.5(18) . .
C21 Ni7 Ni9 C12' 28.0(18) 2_775 .
C1 Ni7 Ni9 C12' -53.1(18) 2_775 .
C2 Ni7 Ni9 C12' -137.2(17) . .
Ni12 Ni7 Ni9 C12' 169.6(17) . .
Co11 Ni7 Ni9 C12' 6.8(17) 2_775 .
Ni1 Ni7 Ni9 C12' -118.9(17) . .
Ni2 Ni7 Ni9 C12' -78.0(17) . .
Ni14 Ni7 Ni9 C12' -116.5(17) . .
C13 Ni7 Ni9 C1 169.6(7) . 2_775
C21 Ni7 Ni9 C1 81.1(7) 2_775 2_775
C2 Ni7 Ni9 C1 -84.1(6) . 2_775
Ni12 Ni7 Ni9 C1 -137.3(5) . 2_775
Co11 Ni7 Ni9 C1 59.9(5) 2_775 2_775
Ni1 Ni7 Ni9 C1 -65.8(5) . 2_775
Ni2 Ni7 Ni9 C1 -24.9(5) . 2_775
Ni14 Ni7 Ni9 C1 -63.4(5) . 2_775
C13 Ni7 Ni9 C3 -90.2(6) . .
C21 Ni7 Ni9 C3 -178.8(6) 2_775 .
C1 Ni7 Ni9 C3 100.1(5) 2_775 .
C2 Ni7 Ni9 C3 16.1(5) . .
Ni12 Ni7 Ni9 C3 -37.2(3) . .
Co11 Ni7 Ni9 C3 160.0(3) 2_775 .
Ni1 Ni7 Ni9 C3 34.4(3) . .
Ni2 Ni7 Ni9 C3 75.3(3) . .
Ni14 Ni7 Ni9 C3 36.7(3) . .
C13 Ni7 Ni9 Ni6 -40.9(6) . .
C21 Ni7 Ni9 Ni6 -129.4(5) 2_775 .
C1 Ni7 Ni9 Ni6 149.5(5) 2_775 .
C2 Ni7 Ni9 Ni6 65.4(4) . .
Ni12 Ni7 Ni9 Ni6 12.19(10) . .
Co11 Ni7 Ni9 Ni6 -150.60(9) 2_775 .
Ni1 Ni7 Ni9 Ni6 83.73(8) . .
Ni2 Ni7 Ni9 Ni6 124.63(8) . .
Ni14 Ni7 Ni9 Ni6 86.10(16) . .
C13 Ni7 Ni9 Ni8 154.6(6) . 2_775
C21 Ni7 Ni9 Ni8 66.0(5) 2_775 2_775
C1 Ni7 Ni9 Ni8 -15.0(5) 2_775 2_775
C2 Ni7 Ni9 Ni8 -99.1(4) . 2_775
Ni12 Ni7 Ni9 Ni8 -152.35(10) . 2_775
Co11 Ni7 Ni9 Ni8 44.86(8) 2_775 2_775
Ni1 Ni7 Ni9 Ni8 -80.81(8) . 2_775
Ni2 Ni7 Ni9 Ni8 -39.91(9) . 2_775
Ni14 Ni7 Ni9 Ni8 -78.44(16) . 2_775
C13 Ni7 Ni9 Ni1 -124.6(6) . .
C21 Ni7 Ni9 Ni1 146.9(5) 2_775 .
C1 Ni7 Ni9 Ni1 65.8(5) 2_775 .
C2 Ni7 Ni9 Ni1 -18.3(4) . .
Ni12 Ni7 Ni9 Ni1 -71.54(10) . .
Co11 Ni7 Ni9 Ni1 125.67(9) 2_775 .
Ni2 Ni7 Ni9 Ni1 40.90(7) . .
Ni14 Ni7 Ni9 Ni1 2.37(15) . .
C13 Ni7 Ni9 Ni10 -74.2(6) . 2_775
C21 Ni7 Ni9 Ni10 -162.7(5) 2_775 2_775
C1 Ni7 Ni9 Ni10 116.2(5) 2_775 2_775
C2 Ni7 Ni9 Ni10 32.1(4) . 2_775
Ni12 Ni7 Ni9 Ni10 -21.14(16) . 2_775
Co11 Ni7 Ni9 Ni10 176.07(13) 2_775 2_775
Ni1 Ni7 Ni9 Ni10 50.41(11) . 2_775
Ni2 Ni7 Ni9 Ni10 91.31(12) . 2_775
Ni14 Ni7 Ni9 Ni10 52.8(2) . 2_775
C13 Ni7 Ni9 Co11 109.7(6) . 2_775
C21 Ni7 Ni9 Co11 21.2(5) 2_775 2_775
C1 Ni7 Ni9 Co11 -59.9(5) 2_775 2_775
C2 Ni7 Ni9 Co11 -144.0(4) . 2_775
Ni12 Ni7 Ni9 Co11 162.79(12) . 2_775
Ni1 Ni7 Ni9 Co11 -125.67(9) . 2_775
Ni2 Ni7 Ni9 Co11 -84.77(8) . 2_775
Ni14 Ni7 Ni9 Co11 -123.30(17) . 2_775
C13 Ni7 Ni9 Ni2 -138.1(6) . 2_775
C21 Ni7 Ni9 Ni2 133.4(5) 2_775 2_775
C1 Ni7 Ni9 Ni2 52.3(5) 2_775 2_775
C2 Ni7 Ni9 Ni2 -31.8(4) . 2_775
Ni12 Ni7 Ni9 Ni2 -84.99(11) . 2_775
Co11 Ni7 Ni9 Ni2 112.22(9) 2_775 2_775
Ni1 Ni7 Ni9 Ni2 -13.45(7) . 2_775
Ni2 Ni7 Ni9 Ni2 27.45(10) . 2_775
Ni14 Ni7 Ni9 Ni2 -11.08(18) . 2_775
C4 Ni2 Ni10 C15 61.8(9) . .
C3 Ni2 Ni10 C15 -164.6(9) 2_775 .
C1 Ni2 Ni10 C15 -175.2(9) 2_775 .
C2 Ni2 Ni10 C15 -28.0(10) . .
Ni14 Ni2 Ni10 C15 23.6(8) . .
Ni1 Ni2 Ni10 C15 -141.4(8) 2_775 .
Ni1 Ni2 Ni10 C15 -105.7(8) . .
Ni4 Ni2 Ni10 C15 158.7(8) 2_775 .
Ni7 Ni2 Ni10 C15 104.4(9) . .
Ni9 Ni2 Ni10 C15 -92.9(8) 2_775 .
Ni8 Ni2 Ni10 C15 -60.0(8) . .
C4 Ni2 Ni10 C3 -133.6(7) . 2_775
C1 Ni2 Ni10 C3 -10.6(6) 2_775 2_775
C2 Ni2 Ni10 C3 136.6(7) . 2_775
Ni14 Ni2 Ni10 C3 -171.8(5) . 2_775
Ni1 Ni2 Ni10 C3 23.2(5) 2_775 2_775
Ni1 Ni2 Ni10 C3 58.9(5) . 2_775
Ni4 Ni2 Ni10 C3 -36.7(5) 2_775 2_775
Ni7 Ni2 Ni10 C3 -91.1(6) . 2_775
Ni9 Ni2 Ni10 C3 71.7(5) 2_775 2_775
Ni8 Ni2 Ni10 C3 104.6(5) . 2_775
C4 Ni2 Ni10 C20 -58.4(7) . 2_775
C3 Ni2 Ni10 C20 75.2(7) 2_775 2_775
C1 Ni2 Ni10 C20 64.6(7) 2_775 2_775
C2 Ni2 Ni10 C20 -148.2(7) . 2_775
Ni14 Ni2 Ni10 C20 -96.6(5) . 2_775
Ni1 Ni2 Ni10 C20 98.4(5) 2_775 2_775
Ni1 Ni2 Ni10 C20 134.1(5) . 2_775
Ni4 Ni2 Ni10 C20 38.5(5) 2_775 2_775
Ni7 Ni2 Ni10 C20 -15.9(6) . 2_775
Ni9 Ni2 Ni10 C20 146.9(5) 2_775 2_775
Ni8 Ni2 Ni10 C20 179.8(5) . 2_775
C4 Ni2 Ni10 Co5 -99.3(5) . 2_775
C3 Ni2 Ni10 Co5 34.3(5) 2_775 2_775
C1 Ni2 Ni10 Co5 23.7(4) 2_775 2_775
C2 Ni2 Ni10 Co5 170.9(5) . 2_775
Ni14 Ni2 Ni10 Co5 -137.49(10) . 2_775
Ni1 Ni2 Ni10 Co5 57.46(8) 2_775 2_775
Ni1 Ni2 Ni10 Co5 93.18(13) . 2_775
Ni4 Ni2 Ni10 Co5 -2.43(8) 2_775 2_775
Ni7 Ni2 Ni10 Co5 -56.8(3) . 2_775
Ni9 Ni2 Ni10 Co5 105.97(9) 2_775 2_775
Ni8 Ni2 Ni10 Co5 138.86(8) . 2_775
C4 Ni2 Ni10 Ni9 154.7(5) . 2_775
C3 Ni2 Ni10 Ni9 -71.7(5) 2_775 2_775
C1 Ni2 Ni10 Ni9 -82.3(4) 2_775 2_775
C2 Ni2 Ni10 Ni9 64.9(5) . 2_775
Ni14 Ni2 Ni10 Ni9 116.53(11) . 2_775
Ni1 Ni2 Ni10 Ni9 -48.51(7) 2_775 2_775
Ni1 Ni2 Ni10 Ni9 -12.79(12) . 2_775
Ni4 Ni2 Ni10 Ni9 -108.40(8) 2_775 2_775
Ni7 Ni2 Ni10 Ni9 -162.7(3) . 2_775
Ni8 Ni2 Ni10 Ni9 32.89(7) . 2_775
C4 Ni2 Ni10 Ni6 -161.7(5) . 2_775
C3 Ni2 Ni10 Ni6 -28.1(5) 2_775 2_775
C1 Ni2 Ni10 Ni6 -38.7(4) 2_775 2_775
C2 Ni2 Ni10 Ni6 108.5(5) . 2_775
Ni14 Ni2 Ni10 Ni6 160.11(10) . 2_775
Ni1 Ni2 Ni10 Ni6 -4.94(8) 2_775 2_775
Ni1 Ni2 Ni10 Ni6 30.78(14) . 2_775
Ni4 Ni2 Ni10 Ni6 -64.83(8) 2_775 2_775
Ni7 Ni2 Ni10 Ni6 -119.2(3) . 2_775
Ni9 Ni2 Ni10 Ni6 43.57(7) 2_775 2_775
Ni8 Ni2 Ni10 Ni6 76.46(8) . 2_775
C7 Ni4 Co11 C19' -3(2) . .
C10 Ni4 Co11 C19' -40(2) . .
C3 Ni4 Co11 C19' 171(2) . .
C1 Ni4 Co11 C19' 160(2) . .
Co5 Ni4 Co11 C19' -48(2) . .
Ni1 Ni4 Co11 C19' 145(2) . .
Ni2 Ni4 Co11 C19' -158(2) 2_775 .
Ni3 Ni4 Co11 C19' 95(2) . .
Ni8 Ni4 Co11 C19' 102(2) . .
C7 Ni4 Co11 C19 -38(3) . .
C10 Ni4 Co11 C19 -75(3) . .
C3 Ni4 Co11 C19 136(3) . .
C1 Ni4 Co11 C19 125(3) . .
Co5 Ni4 Co11 C19 -83(3) . .
Ni1 Ni4 Co11 C19 110(2) . .
Ni2 Ni4 Co11 C19 167(2) 2_775 .
Ni3 Ni4 Co11 C19 59(2) . .
Ni8 Ni4 Co11 C19 67(2) . .
C10 Ni4 Co11 C7 -37.3(10) . .
C3 Ni4 Co11 C7 173.8(9) . .
C1 Ni4 Co11 C7 163.1(8) . .
Co5 Ni4 Co11 C7 -44.9(10) . .
Ni1 Ni4 Co11 C7 148.1(7) . .
Ni2 Ni4 Co11 C7 -155.1(7) 2_775 .
Ni3 Ni4 Co11 C7 97.4(7) . .
Ni8 Ni4 Co11 C7 104.6(7) . .
C7 Ni4 Co11 C21 100.7(9) . .
C10 Ni4 Co11 C21 63.5(8) . .
C3 Ni4 Co11 C21 -85.4(8) . .
C1 Ni4 Co11 C21 -96.2(7) . .
Co5 Ni4 Co11 C21 55.8(8) . .
Ni1 Ni4 Co11 C21 -111.2(5) . .
Ni2 Ni4 Co11 C21 -54.3(5) 2_775 .
Ni3 Ni4 Co11 C21 -161.9(5) . .
Ni8 Ni4 Co11 C21 -154.7(5) . .
C7 Ni4 Co11 C1 -163.1(8) . .
C10 Ni4 Co11 C1 159.7(8) . .
C3 Ni4 Co11 C1 10.8(7) . .
Co5 Ni4 Co11 C1 152.0(8) . .
Ni1 Ni4 Co11 C1 -15.0(4) . .
Ni2 Ni4 Co11 C1 41.9(4) 2_775 .
Ni3 Ni4 Co11 C1 -65.7(4) . .
Ni8 Ni4 Co11 C1 -58.5(4) . .
C7 Ni4 Co11 Ni7 152.2(7) . 2_775
C10 Ni4 Co11 Ni7 114.9(6) . 2_775
C3 Ni4 Co11 Ni7 -33.9(6) . 2_775
C1 Ni4 Co11 Ni7 -44.7(4) . 2_775
Co5 Ni4 Co11 Ni7 107.3(6) . 2_775
Ni1 Ni4 Co11 Ni7 -59.69(9) . 2_775
Ni2 Ni4 Co11 Ni7 -2.84(8) 2_775 2_775
Ni3 Ni4 Co11 Ni7 -110.40(11) . 2_775
Ni8 Ni4 Co11 Ni7 -103.20(8) . 2_775
C7 Ni4 Co11 Ni9 -142.9(7) . 2_775
C10 Ni4 Co11 Ni9 179.9(6) . 2_775
C3 Ni4 Co11 Ni9 31.0(6) . 2_775
C1 Ni4 Co11 Ni9 20.2(4) . 2_775
Co5 Ni4 Co11 Ni9 172.2(6) . 2_775
Ni1 Ni4 Co11 Ni9 5.23(10) . 2_775
Ni2 Ni4 Co11 Ni9 62.08(10) 2_775 2_775
Ni3 Ni4 Co11 Ni9 -45.48(13) . 2_775
Ni8 Ni4 Co11 Ni9 -38.28(8) . 2_775
C7 Ni4 Co11 Ni8 -104.6(7) . .
C10 Ni4 Co11 Ni8 -141.9(6) . .
C3 Ni4 Co11 Ni8 69.3(6) . .
C1 Ni4 Co11 Ni8 58.5(4) . .
Co5 Ni4 Co11 Ni8 -149.5(6) . .
Ni1 Ni4 Co11 Ni8 43.51(7) . .
Ni2 Ni4 Co11 Ni8 100.36(7) 2_775 .
Ni3 Ni4 Co11 Ni8 -7.20(9) . .
C12' Ni8 Co11 C19' 32.3(14) 2_775 .
C12 Ni8 Co11 C19' 28.4(12) 2_775 .
C5 Ni8 Co11 C19' -57.8(11) . .
C1 Ni8 Co11 C19' 146.6(11) . .
C2 Ni8 Co11 C19' 178.6(11) . .
Co13 Ni8 Co11 C19' -86.9(10) . .
Ni9 Ni8 Co11 C19' 80.1(10) 2_775 .
Ni1 Ni8 Co11 C19' 167.8(10) . .
Ni4 Ni8 Co11 C19' -147.4(10) . .
Ni2 Ni8 Co11 C19' 113.3(10) . .
Ni3 Ni8 Co11 C19' -141.9(10) . .
C12' Ni8 Co11 C19 37.9(18) 2_775 .
C12 Ni8 Co11 C19 34.0(17) 2_775 .
C5 Ni8 Co11 C19 -52.2(16) . .
C1 Ni8 Co11 C19 152.2(16) . .
C2 Ni8 Co11 C19 -175.8(16) . .
Co13 Ni8 Co11 C19 -81.3(15) . .
Ni9 Ni8 Co11 C19 85.7(15) 2_775 .
Ni1 Ni8 Co11 C19 173.4(15) . .
Ni4 Ni8 Co11 C19 -141.8(15) . .
Ni2 Ni8 Co11 C19 119.0(15) . .
Ni3 Ni8 Co11 C19 -136.3(15) . .
C12' Ni8 Co11 C7 129.6(11) 2_775 .
C12 Ni8 Co11 C7 125.8(8) 2_775 .
C5 Ni8 Co11 C7 39.5(7) . .
C1 Ni8 Co11 C7 -116.1(6) . .
C2 Ni8 Co11 C7 -84.0(7) . .
Co13 Ni8 Co11 C7 10.4(5) . .
Ni9 Ni8 Co11 C7 177.5(5) 2_775 .
Ni1 Ni8 Co11 C7 -94.9(5) . .
Ni4 Ni8 Co11 C7 -50.1(5) . .
Ni2 Ni8 Co11 C7 -149.3(5) . .
Ni3 Ni8 Co11 C7 -44.6(5) . .
C12' Ni8 Co11 C21 -116.1(14) 2_775 .
C12 Ni8 Co11 C21 -120.0(13) 2_775 .
C5 Ni8 Co11 C21 153.8(12) . .
C1 Ni8 Co11 C21 -1.8(11) . .
C2 Ni8 Co11 C21 30.2(12) . .
Co13 Ni8 Co11 C21 124.7(11) . .
Ni9 Ni8 Co11 C21 -68.3(11) 2_775 .
Ni1 Ni8 Co11 C21 19.4(11) . .
Ni4 Ni8 Co11 C21 64.2(11) . .
Ni2 Ni8 Co11 C21 -35.1(11) . .
Ni3 Ni8 Co11 C21 69.7(11) . .
C12' Ni8 Co11 C1 -114.3(11) 2_775 .
C12 Ni8 Co11 C1 -118.2(8) 2_775 .
C5 Ni8 Co11 C1 155.6(6) . .
C2 Ni8 Co11 C1 32.0(7) . .
Co13 Ni8 Co11 C1 126.5(5) . .
Ni9 Ni8 Co11 C1 -66.5(4) 2_775 .
Ni1 Ni8 Co11 C1 21.2(4) . .
Ni4 Ni8 Co11 C1 66.0(4) . .
Ni2 Ni8 Co11 C1 -33.3(4) . .
Ni3 Ni8 Co11 C1 71.5(4) . .
C12' Ni8 Co11 Ni7 -93.8(10) 2_775 2_775
C12 Ni8 Co11 Ni7 -97.6(7) 2_775 2_775
C5 Ni8 Co11 Ni7 176.2(5) . 2_775
C1 Ni8 Co11 Ni7 20.6(4) . 2_775
C2 Ni8 Co11 Ni7 52.6(5) . 2_775
Co13 Ni8 Co11 Ni7 147.04(18) . 2_775
Ni9 Ni8 Co11 Ni7 -45.91(8) 2_775 2_775
Ni1 Ni8 Co11 Ni7 41.74(9) . 2_775
Ni4 Ni8 Co11 Ni7 86.53(9) . 2_775
Ni2 Ni8 Co11 Ni7 -12.70(11) . 2_775
Ni3 Ni8 Co11 Ni7 92.04(9) . 2_775
C12' Ni8 Co11 Ni4 179.7(10) 2_775 .
C12 Ni8 Co11 Ni4 175.9(7) 2_775 .
C5 Ni8 Co11 Ni4 89.6(5) . .
C1 Ni8 Co11 Ni4 -66.0(4) . .
C2 Ni8 Co11 Ni4 -33.9(5) . .
Co13 Ni8 Co11 Ni4 60.51(19) . .
Ni9 Ni8 Co11 Ni4 -132.44(8) 2_775 .
Ni1 Ni8 Co11 Ni4 -44.79(7) . .
Ni2 Ni8 Co11 Ni4 -99.23(9) . .
Ni3 Ni8 Co11 Ni4 5.51(7) . .
C12' Ni8 Co11 Ni9 -47.8(10) 2_775 2_775
C12 Ni8 Co11 Ni9 -51.7(7) 2_775 2_775
C5 Ni8 Co11 Ni9 -137.9(5) . 2_775
C1 Ni8 Co11 Ni9 66.5(4) . 2_775
C2 Ni8 Co11 Ni9 98.5(5) . 2_775
Co13 Ni8 Co11 Ni9 -167.1(2) . 2_775
Ni1 Ni8 Co11 Ni9 87.65(8) . 2_775
Ni4 Ni8 Co11 Ni9 132.44(8) . 2_775
Ni2 Ni8 Co11 Ni9 33.21(8) . 2_775
Ni3 Ni8 Co11 Ni9 137.95(8) . 2_775
C13 Ni7 Ni12 C17 -5.8(19) . .
C21 Ni7 Ni12 C17 38(2) 2_775 .
C1 Ni7 Ni12 C17 -153.0(19) 2_775 .
C2 Ni7 Ni12 C17 176.7(19) . .
Co11 Ni7 Ni12 C17 -22.7(19) 2_775 .
Ni1 Ni7 Ni12 C17 -149.0(18) . .
Ni2 Ni7 Ni12 C17 152.6(18) . .
Ni14 Ni7 Ni12 C17 121.5(18) . .
Ni9 Ni7 Ni12 C17 -96.8(18) . .
C21 Ni7 Ni12 C13 43.4(9) 2_775 .
C1 Ni7 Ni12 C13 -147.2(8) 2_775 .
C2 Ni7 Ni12 C13 -177.4(8) . .
Co11 Ni7 Ni12 C13 -16.9(7) 2_775 .
Ni1 Ni7 Ni12 C13 -143.2(6) . .
Ni2 Ni7 Ni12 C13 158.4(6) . .
Ni14 Ni7 Ni12 C13 127.4(6) . .
Ni9 Ni7 Ni12 C13 -91.0(6) . .
C13 Ni7 Ni12 C2 177.4(8) . .
C21 Ni7 Ni12 C2 -139.2(8) 2_775 .
C1 Ni7 Ni12 C2 30.3(7) 2_775 .
Co11 Ni7 Ni12 C2 160.6(6) 2_775 .
Ni1 Ni7 Ni12 C2 34.3(5) . .
Ni2 Ni7 Ni12 C2 -24.1(5) . .
Ni14 Ni7 Ni12 C2 -55.2(5) . .
Ni9 Ni7 Ni12 C2 86.4(5) . .
C13 Ni7 Ni12 Ni3 129.0(6) . .
C21 Ni7 Ni12 Ni3 172.4(7) 2_775 .
C1 Ni7 Ni12 Ni3 -18.1(6) 2_775 .
C2 Ni7 Ni12 Ni3 -48.4(5) . .
Co11 Ni7 Ni12 Ni3 112.2(4) 2_775 .
Ni1 Ni7 Ni12 Ni3 -14.14(8) . .
Ni2 Ni7 Ni12 Ni3 -72.52(9) . .
Ni14 Ni7 Ni12 Ni3 -103.60(10) . .
Ni9 Ni7 Ni12 Ni3 38.01(11) . .
C13 Ni7 Ni12 Ni14 -127.4(6) . .
C21 Ni7 Ni12 Ni14 -84.0(7) 2_775 .
C1 Ni7 Ni12 Ni14 85.5(5) 2_775 .
C2 Ni7 Ni12 Ni14 55.2(5) . .
Co11 Ni7 Ni12 Ni14 -144.2(4) 2_775 .
Ni1 Ni7 Ni12 Ni14 89.47(9) . .
Ni2 Ni7 Ni12 Ni14 31.09(9) . .
Ni9 Ni7 Ni12 Ni14 141.61(11) . .
C13 Ni7 Ni12 Co13 -172.5(6) . .
C21 Ni7 Ni12 Co13 -129.2(7) 2_775 .
C1 Ni7 Ni12 Co13 40.3(6) 2_775 .
C2 Ni7 Ni12 Co13 10.0(5) . .
Co11 Ni7 Ni12 Co13 170.6(4) 2_775 .
Ni1 Ni7 Ni12 Co13 44.32(10) . .
Ni2 Ni7 Ni12 Co13 -14.06(12) . .
Ni14 Ni7 Ni12 Co13 -45.14(10) . .
Ni9 Ni7 Ni12 Co13 96.47(12) . .
C6 Ni3 Ni12 C17 -4.7(10) . .
C2 Ni3 Ni12 C17 -147.9(10) . .
C3 Ni3 Ni12 C17 132.7(10) . .
Ni1 Ni3 Ni12 C17 175.6(9) . .
Ni6 Ni3 Ni12 C17 98.7(9) . .
Co13 Ni3 Ni12 C17 -91.2(9) . .
Ni4 Ni3 Ni12 C17 -167.2(9) . .
Co5 Ni3 Ni12 C17 79.4(9) . .
Ni8 Ni3 Ni12 C17 -129.8(9) . .
C6 Ni3 Ni12 C13 -121.6(8) . .
C2 Ni3 Ni12 C13 95.1(8) . .
C3 Ni3 Ni12 C13 15.7(7) . .
Ni1 Ni3 Ni12 C13 58.7(6) . .
Ni6 Ni3 Ni12 C13 -18.2(6) . .
Co13 Ni3 Ni12 C13 151.9(6) . .
Ni4 Ni3 Ni12 C13 75.8(6) . .
Co5 Ni3 Ni12 C13 -37.5(6) . .
Ni8 Ni3 Ni12 C13 113.2(6) . .
C6 Ni3 Ni12 C2 143.2(7) . .
C3 Ni3 Ni12 C2 -79.4(6) . .
Ni1 Ni3 Ni12 C2 -36.4(5) . .
Ni6 Ni3 Ni12 C2 -113.4(5) . .
Co13 Ni3 Ni12 C2 56.7(5) . .
Ni4 Ni3 Ni12 C2 -19.3(5) . .
Co5 Ni3 Ni12 C2 -132.7(5) . .
Ni8 Ni3 Ni12 C2 18.1(5) . .
C6 Ni3 Ni12 Ni7 -165.4(5) . .
C2 Ni3 Ni12 Ni7 51.3(5) . .
C3 Ni3 Ni12 Ni7 -28.1(4) . .
Ni1 Ni3 Ni12 Ni7 14.88(9) . .
Ni6 Ni3 Ni12 Ni7 -62.06(8) . .
Co13 Ni3 Ni12 Ni7 108.07(10) . .
Ni4 Ni3 Ni12 Ni7 32.0(2) . .
Co5 Ni3 Ni12 Ni7 -81.37(14) . .
Ni8 Ni3 Ni12 Ni7 69.41(9) . .
C6 Ni3 Ni12 Ni14 129.9(5) . .
C2 Ni3 Ni12 Ni14 -13.3(5) . .
C3 Ni3 Ni12 Ni14 -92.7(4) . .
Ni1 Ni3 Ni12 Ni14 -49.76(10) . .
Ni6 Ni3 Ni12 Ni14 -126.70(10) . .
Co13 Ni3 Ni12 Ni14 43.43(10) . .
Ni4 Ni3 Ni12 Ni14 -32.6(2) . .
Co5 Ni3 Ni12 Ni14 -146.00(13) . .
Ni8 Ni3 Ni12 Ni14 4.77(10) . .
C6 Ni3 Ni12 Co13 86.5(5) . .
C2 Ni3 Ni12 Co13 -56.7(5) . .
C3 Ni3 Ni12 Co13 -136.1(4) . .
Ni1 Ni3 Ni12 Co13 -93.19(9) . .
Ni6 Ni3 Ni12 Co13 -170.13(9) . .
Ni4 Ni3 Ni12 Co13 -76.1(2) . .
Co5 Ni3 Ni12 Co13 170.56(15) . .
Ni8 Ni3 Ni12 Co13 -38.66(8) . .
C12' Ni8 Co13 C18 -91(2) 2_775 .
C12 Ni8 Co13 C18 -79.7(19) 2_775 .
C5 Ni8 Co13 C18 -15.4(18) . .
C1 Ni8 Co13 C18 114.8(18) . .
C2 Ni8 Co13 C18 148.7(18) . .
Ni9 Ni8 Co13 C18 -135.7(17) 2_775 .
Ni1 Ni8 Co13 C18 128.0(17) . .
Co11 Ni8 Co13 C18 23.1(18) . .
Ni4 Ni8 Co13 C18 70.8(17) . .
Ni2 Ni8 Co13 C18 -174.9(17) . .
Ni3 Ni8 Co13 C18 91.0(17) . .
C12' Ni8 Co13 C5 -76.0(13) 2_775 .
C12 Ni8 Co13 C5 -64.3(10) 2_775 .
C1 Ni8 Co13 C5 130.2(8) . .
C2 Ni8 Co13 C5 164.1(7) . .
Ni9 Ni8 Co13 C5 -120.3(6) 2_775 .
Ni1 Ni8 Co13 C5 143.4(6) . .
Co11 Ni8 Co13 C5 38.5(6) . .
Ni4 Ni8 Co13 C5 86.2(6) . .
Ni2 Ni8 Co13 C5 -159.5(6) . .
Ni3 Ni8 Co13 C5 106.4(6) . .
C12' Ni8 Co13 C2 119.9(13) 2_775 .
C12 Ni8 Co13 C2 131.6(10) 2_775 .
C5 Ni8 Co13 C2 -164.1(7) . .
C1 Ni8 Co13 C2 -33.9(7) . .
Ni9 Ni8 Co13 C2 75.6(5) 2_775 .
Ni1 Ni8 Co13 C2 -20.7(4) . .
Co11 Ni8 Co13 C2 -125.6(5) . .
Ni4 Ni8 Co13 C2 -77.9(4) . .
Ni2 Ni8 Co13 C2 36.4(4) . .
Ni3 Ni8 Co13 C2 -57.7(4) . .
C12' Ni8 Co13 C16 27.0(14) 2_775 .
C12 Ni8 Co13 C16 38.7(11) 2_775 .
C5 Ni8 Co13 C16 103.0(9) . .
C1 Ni8 Co13 C16 -126.8(9) . .
C2 Ni8 Co13 C16 -92.9(8) . .
Ni9 Ni8 Co13 C16 -17.3(7) 2_775 .
Ni1 Ni8 Co13 C16 -113.5(7) . .
Co11 Ni8 Co13 C16 141.5(7) . .
Ni4 Ni8 Co13 C16 -170.8(7) . .
Ni2 Ni8 Co13 C16 -56.5(7) . .
Ni3 Ni8 Co13 C16 -150.6(7) . .
C12' Ni8 Co13 Ni14 74.7(12) 2_775 .
C12 Ni8 Co13 Ni14 86.4(9) 2_775 .
C5 Ni8 Co13 Ni14 150.7(6) . .
C1 Ni8 Co13 Ni14 -79.1(6) . .
C2 Ni8 Co13 Ni14 -45.2(4) . .
Ni9 Ni8 Co13 Ni14 30.4(2) 2_775 .
Ni1 Ni8 Co13 Ni14 -65.87(9) . .
Co11 Ni8 Co13 Ni14 -170.79(18) . .
Ni4 Ni8 Co13 Ni14 -123.15(9) . .
Ni2 Ni8 Co13 Ni14 -8.79(9) . .
Ni3 Ni8 Co13 Ni14 -102.91(10) . .
C12' Ni8 Co13 Ni3 177.6(12) 2_775 .
C12 Ni8 Co13 Ni3 -170.7(9) 2_775 .
C5 Ni8 Co13 Ni3 -106.4(6) . .
C1 Ni8 Co13 Ni3 23.8(6) . .
C2 Ni8 Co13 Ni3 57.7(4) . .
Ni9 Ni8 Co13 Ni3 133.30(17) 2_775 .
Ni1 Ni8 Co13 Ni3 37.04(8) . .
Co11 Ni8 Co13 Ni3 -67.9(2) . .
Ni4 Ni8 Co13 Ni3 -20.24(9) . .
Ni2 Ni8 Co13 Ni3 94.12(7) . .
C12' Ni8 Co13 Ni12 132.3(12) 2_775 .
C12 Ni8 Co13 Ni12 144.0(9) 2_775 .
C5 Ni8 Co13 Ni12 -151.7(6) . .
C1 Ni8 Co13 Ni12 -21.5(6) . .
C2 Ni8 Co13 Ni12 12.4(4) . .
Ni9 Ni8 Co13 Ni12 88.03(19) 2_775 .
Ni1 Ni8 Co13 Ni12 -8.23(12) . .
Co11 Ni8 Co13 Ni12 -113.15(19) . .
Ni4 Ni8 Co13 Ni12 -65.51(12) . .
Ni2 Ni8 Co13 Ni12 48.85(11) . .
Ni3 Ni8 Co13 Ni12 -45.27(9) . .
C6 Ni3 Co13 C18 -9.2(10) . .
C2 Ni3 Co13 C18 141.5(11) . .
C3 Ni3 Co13 C18 -177.7(11) . .
Ni1 Ni3 Co13 C18 169.6(9) . .
Ni12 Ni3 Co13 C18 80.5(9) . .
Ni6 Ni3 Co13 C18 96.2(9) . .
Ni4 Ni3 Co13 C18 -129.8(9) . .
Co5 Ni3 Co13 C18 -83.4(10) . .
Ni8 Ni3 Co13 C18 -151.5(9) . .
C6 Ni3 Co13 C5 91.8(7) . .
C2 Ni3 Co13 C5 -117.5(7) . .
C3 Ni3 Co13 C5 -76.6(8) . .
Ni1 Ni3 Co13 C5 -89.4(5) . .
Ni12 Ni3 Co13 C5 -178.5(5) . .
Ni6 Ni3 Co13 C5 -162.8(5) . .
Ni4 Ni3 Co13 C5 -28.8(5) . .
Co5 Ni3 Co13 C5 17.6(6) . .
Ni8 Ni3 Co13 C5 -50.5(5) . .
C6 Ni3 Co13 C2 -150.6(7) . .
C3 Ni3 Co13 C2 40.9(8) . .
Ni1 Ni3 Co13 C2 28.1(5) . .
Ni12 Ni3 Co13 C2 -61.0(5) . .
Ni6 Ni3 Co13 C2 -45.3(5) . .
Ni4 Ni3 Co13 C2 88.8(5) . .
Co5 Ni3 Co13 C2 135.1(5) . .
Ni8 Ni3 Co13 C2 67.1(5) . .
C6 Ni3 Co13 C16 -148.6(14) . .
C2 Ni3 Co13 C16 2.0(14) . .
C3 Ni3 Co13 C16 42.9(15) . .
Ni1 Ni3 Co13 C16 30.1(14) . .
Ni12 Ni3 Co13 C16 -59.0(14) . .
Ni6 Ni3 Co13 C16 -43.3(14) . .
Ni4 Ni3 Co13 C16 90.8(14) . .
Co5 Ni3 Co13 C16 137.1(14) . .
Ni8 Ni3 Co13 C16 69.1(14) . .
C6 Ni3 Co13 Ni8 142.3(5) . .
C2 Ni3 Co13 Ni8 -67.1(5) . .
C3 Ni3 Co13 Ni8 -26.2(6) . .
Ni1 Ni3 Co13 Ni8 -38.93(8) . .
Ni12 Ni3 Co13 Ni8 -128.05(10) . .
Ni6 Ni3 Co13 Ni8 -112.38(15) . .
Ni4 Ni3 Co13 Ni8 21.69(9) . .
Co5 Ni3 Co13 Ni8 68.0(3) . .
C6 Ni3 Co13 Ni14 -134.7(5) . .
C2 Ni3 Co13 Ni14 16.0(5) . .
C3 Ni3 Co13 Ni14 56.8(6) . .
Ni1 Ni3 Co13 Ni14 44.10(11) . .
Ni12 Ni3 Co13 Ni14 -45.02(10) . .
Ni6 Ni3 Co13 Ni14 -29.35(19) . .
Ni4 Ni3 Co13 Ni14 104.72(11) . .
Co5 Ni3 Co13 Ni14 151.0(2) . .
Ni8 Ni3 Co13 Ni14 83.03(10) . .
C6 Ni3 Co13 Ni12 -89.7(5) . .
C2 Ni3 Co13 Ni12 61.0(5) . .
C3 Ni3 Co13 Ni12 101.9(6) . .
Ni1 Ni3 Co13 Ni12 89.12(9) . .
Ni6 Ni3 Co13 Ni12 15.67(15) . .
Ni4 Ni3 Co13 Ni12 149.74(9) . .
Co5 Ni3 Co13 Ni12 -163.9(3) . .
Ni8 Ni3 Co13 Ni12 128.05(10) . .
C17 Ni12 Co13 C18 -1.5(11) . .
C13 Ni12 Co13 C18 158.4(15) . .
C2 Ni12 Co13 C18 -175.8(10) . .
Ni7 Ni12 Co13 C18 172.7(8) . .
Ni3 Ni12 Co13 C18 -109.7(8) . .
Ni14 Ni12 Co13 C18 123.0(8) . .
C17 Ni12 Co13 C5 111.2(12) . .
C13 Ni12 Co13 C5 -88.9(16) . .
C2 Ni12 Co13 C5 -63.1(11) . .
Ni7 Ni12 Co13 C5 -74.6(10) . .
Ni3 Ni12 Co13 C5 3.0(10) . .
Ni14 Ni12 Co13 C5 -124.3(10) . .
C17 Ni12 Co13 C2 174.4(9) . .
C13 Ni12 Co13 C2 -25.8(13) . .
Ni7 Ni12 Co13 C2 -11.5(5) . .
Ni3 Ni12 Co13 C2 66.1(5) . .
Ni14 Ni12 Co13 C2 -61.2(5) . .
C17 Ni12 Co13 C16 -99.1(10) . .
C13 Ni12 Co13 C16 60.8(14) . .
C2 Ni12 Co13 C16 86.6(8) . .
Ni7 Ni12 Co13 C16 75.1(6) . .
Ni3 Ni12 Co13 C16 152.7(6) . .
Ni14 Ni12 Co13 C16 25.4(6) . .
C17 Ni12 Co13 Ni8 160.2(8) . .
C13 Ni12 Co13 Ni8 -40.0(13) . .
C2 Ni12 Co13 Ni8 -14.2(5) . .
Ni7 Ni12 Co13 Ni8 -25.67(14) . .
Ni3 Ni12 Co13 Ni8 51.90(10) . .
Ni14 Ni12 Co13 Ni8 -75.38(11) . .
C17 Ni12 Co13 Ni14 -124.5(8) . .
C13 Ni12 Co13 Ni14 35.4(12) . .
C2 Ni12 Co13 Ni14 61.2(5) . .
Ni7 Ni12 Co13 Ni14 49.71(9) . .
Ni3 Ni12 Co13 Ni14 127.28(10) . .
C17 Ni12 Co13 Ni3 108.3(8) . .
C13 Ni12 Co13 Ni3 -91.9(12) . .
C2 Ni12 Co13 Ni3 -66.1(5) . .
Ni7 Ni12 Co13 Ni3 -77.57(10) . .
Ni14 Ni12 Co13 Ni3 -127.28(10) . .
C4 Ni2 Ni14 C14 37.3(16) . .
C3 Ni2 Ni14 C14 68.4(17) 2_775 .
C1 Ni2 Ni14 C14 -79.1(15) 2_775 .
C2 Ni2 Ni14 C14 -135.2(15) . .
Ni1 Ni2 Ni14 C14 -128.4(15) 2_775 .
Ni1 Ni2 Ni14 C14 -126.4(15) . .
Ni10 Ni2 Ni14 C14 85.1(15) . .
Ni4 Ni2 Ni14 C14 -20.1(15) 2_775 .
Ni7 Ni2 Ni14 C14 -76.4(15) . .
Ni9 Ni2 Ni14 C14 150.6(15) 2_775 .
Ni8 Ni2 Ni14 C14 -179.4(15) . .
C4 Ni2 Ni14 C16 -98.0(10) . .
C3 Ni2 Ni14 C16 -66.8(12) 2_775 .
C1 Ni2 Ni14 C16 145.6(9) 2_775 .
C2 Ni2 Ni14 C16 89.5(9) . .
Ni1 Ni2 Ni14 C16 96.3(8) 2_775 .
Ni1 Ni2 Ni14 C16 98.3(8) . .
Ni10 Ni2 Ni14 C16 -50.2(8) . .
Ni4 Ni2 Ni14 C16 -155.4(8) 2_775 .
Ni7 Ni2 Ni14 C16 148.3(8) . .
Ni9 Ni2 Ni14 C16 15.3(8) 2_775 .
Ni8 Ni2 Ni14 C16 45.3(8) . .
C4 Ni2 Ni14 C2 172.5(8) . .
C3 Ni2 Ni14 C2 -156.4(10) 2_775 .
C1 Ni2 Ni14 C2 56.1(6) 2_775 .
Ni1 Ni2 Ni14 C2 6.8(5) 2_775 .
Ni1 Ni2 Ni14 C2 8.7(5) . .
Ni10 Ni2 Ni14 C2 -139.7(5) . .
Ni4 Ni2 Ni14 C2 115.0(5) 2_775 .
Ni7 Ni2 Ni14 C2 58.8(5) . .
Ni9 Ni2 Ni14 C2 -74.2(5) 2_775 .
Ni8 Ni2 Ni14 C2 -44.2(5) . .
C3 Ni2 Ni14 C4 31.1(11) 2_775 .
C1 Ni2 Ni14 C4 -116.4(7) 2_775 .
C2 Ni2 Ni14 C4 -172.5(8) . .
Ni1 Ni2 Ni14 C4 -165.7(6) 2_775 .
Ni1 Ni2 Ni14 C4 -163.8(6) . .
Ni10 Ni2 Ni14 C4 47.8(6) . .
Ni4 Ni2 Ni14 C4 -57.4(6) 2_775 .
Ni7 Ni2 Ni14 C4 -113.7(6) . .
Ni9 Ni2 Ni14 C4 113.3(6) 2_775 .
Ni8 Ni2 Ni14 C4 143.3(6) . .
C4 Ni2 Ni14 Co13 -152.3(6) . .
C3 Ni2 Ni14 Co13 -121.1(9) 2_775 .
C1 Ni2 Ni14 Co13 91.3(4) 2_775 .
C2 Ni2 Ni14 Co13 35.2(5) . .
Ni1 Ni2 Ni14 Co13 42.0(3) 2_775 .
Ni1 Ni2 Ni14 Co13 43.97(11) . .
Ni10 Ni2 Ni14 Co13 -104.49(10) . .
Ni4 Ni2 Ni14 Co13 150.28(11) 2_775 .
Ni7 Ni2 Ni14 Co13 94.04(10) . .
Ni9 Ni2 Ni14 Co13 -39.00(13) 2_775 .
Ni8 Ni2 Ni14 Co13 -8.97(9) . .
C4 Ni2 Ni14 Ni12 145.2(6) . .
C3 Ni2 Ni14 Ni12 176.3(9) 2_775 .
C1 Ni2 Ni14 Ni12 28.8(4) 2_775 .
C2 Ni2 Ni14 Ni12 -27.3(5) . .
Ni1 Ni2 Ni14 Ni12 -20.5(3) 2_775 .
Ni1 Ni2 Ni14 Ni12 -18.53(12) . .
Ni10 Ni2 Ni14 Ni12 -167.00(10) . .
Ni4 Ni2 Ni14 Ni12 87.78(14) 2_775 .
Ni7 Ni2 Ni14 Ni12 31.53(10) . .
Ni9 Ni2 Ni14 Ni12 -101.51(13) 2_775 .
Ni8 Ni2 Ni14 Ni12 -71.48(11) . .
C4 Ni2 Ni14 Ni7 113.7(6) . .
C3 Ni2 Ni14 Ni7 144.8(10) 2_775 .
C1 Ni2 Ni14 Ni7 -2.7(3) 2_775 .
C2 Ni2 Ni14 Ni7 -58.8(5) . .
Ni1 Ni2 Ni14 Ni7 -52.0(2) 2_775 .
Ni1 Ni2 Ni14 Ni7 -50.07(7) . .
Ni10 Ni2 Ni14 Ni7 161.47(10) . .
Ni4 Ni2 Ni14 Ni7 56.24(11) 2_775 .
Ni9 Ni2 Ni14 Ni7 -133.04(10) 2_775 .
Ni8 Ni2 Ni14 Ni7 -103.01(7) . .
C18 Co13 Ni14 C14 -4.5(15) . .
C5 Co13 Ni14 C14 -145.2(13) . .
C2 Co13 Ni14 C14 129.4(13) . .
C16 Co13 Ni14 C14 -76.9(14) . .
Ni8 Co13 Ni14 C14 -177.3(11) . .
Ni3 Co13 Ni14 C14 112.9(11) . .
Ni12 Co13 Ni14 C14 69.1(11) . .
C18 Co13 Ni14 C16 72.4(13) . .
C5 Co13 Ni14 C16 -68.4(11) . .
C2 Co13 Ni14 C16 -153.7(10) . .
Ni8 Co13 Ni14 C16 -100.4(9) . .
Ni3 Co13 Ni14 C16 -170.3(9) . .
Ni12 Co13 Ni14 C16 145.9(9) . .
C18 Co13 Ni14 C2 -133.9(11) . .
C5 Co13 Ni14 C2 85.4(8) . .
C16 Co13 Ni14 C2 153.7(10) . .
Ni8 Co13 Ni14 C2 53.3(5) . .
Ni3 Co13 Ni14 C2 -16.6(5) . .
Ni12 Co13 Ni14 C2 -60.3(5) . .
C18 Co13 Ni14 C4 150.9(11) . .
C5 Co13 Ni14 C4 10.2(9) . .
C2 Co13 Ni14 C4 -75.2(8) . .
C16 Co13 Ni14 C4 78.6(11) . .
Ni8 Co13 Ni14 C4 -21.9(6) . .
Ni3 Co13 Ni14 C4 -91.7(6) . .
Ni12 Co13 Ni14 C4 -135.5(6) . .
C18 Co13 Ni14 Ni2 -176.9(9) . .
C5 Co13 Ni14 Ni2 42.3(6) . .
C2 Co13 Ni14 Ni2 -43.0(5) . .
C16 Co13 Ni14 Ni2 110.7(9) . .
Ni8 Co13 Ni14 Ni2 10.27(10) . .
Ni3 Co13 Ni14 Ni2 -59.60(12) . .
Ni12 Co13 Ni14 Ni2 -103.39(10) . .
C18 Co13 Ni14 Ni12 -73.5(9) . .
C5 Co13 Ni14 Ni12 145.7(6) . .
C2 Co13 Ni14 Ni12 60.3(5) . .
C16 Co13 Ni14 Ni12 -145.9(9) . .
Ni8 Co13 Ni14 Ni12 113.66(10) . .
Ni3 Co13 Ni14 Ni12 43.79(9) . .
C18 Co13 Ni14 Ni7 -115.3(9) . .
C5 Co13 Ni14 Ni7 104.0(6) . .
C2 Co13 Ni14 Ni7 18.6(5) . .
C16 Co13 Ni14 Ni7 172.4(9) . .
Ni8 Co13 Ni14 Ni7 71.94(10) . .
Ni3 Co13 Ni14 Ni7 2.07(11) . .
Ni12 Co13 Ni14 Ni7 -41.72(9) . .
C17 Ni12 Ni14 C14 -46.8(13) . .
C13 Ni12 Ni14 C14 66.5(11) . .
C2 Ni12 Ni14 C14 173.0(11) . .
Ni7 Ni12 Ni14 C14 106.4(10) . .
Ni3 Ni12 Ni14 C14 -172.7(10) . .
Co13 Ni12 Ni14 C14 -127.8(10) . .
C17 Ni12 Ni14 C16 52.8(12) . .
C13 Ni12 Ni14 C16 166.1(9) . .
C2 Ni12 Ni14 C16 -87.4(9) . .
Ni7 Ni12 Ni14 C16 -154.0(7) . .
Ni3 Ni12 Ni14 C16 -73.1(7) . .
Co13 Ni12 Ni14 C16 -28.2(7) . .
C17 Ni12 Ni14 C2 140.2(11) . .
C13 Ni12 Ni14 C2 -106.5(8) . .
Ni7 Ni12 Ni14 C2 -66.6(5) . .
Ni3 Ni12 Ni14 C2 14.3(5) . .
Co13 Ni12 Ni14 C2 59.1(5) . .
C17 Ni12 Ni14 C4 -145.2(12) . .
C13 Ni12 Ni14 C4 -31.9(9) . .
C2 Ni12 Ni14 C4 74.6(9) . .
Ni7 Ni12 Ni14 C4 8.0(7) . .
Ni3 Ni12 Ni14 C4 88.9(7) . .
Co13 Ni12 Ni14 C4 133.7(7) . .
C17 Ni12 Ni14 Ni2 172.5(9) . .
C13 Ni12 Ni14 Ni2 -74.2(6) . .
C2 Ni12 Ni14 Ni2 32.4(5) . .
Ni7 Ni12 Ni14 Ni2 -34.24(10) . .
Ni3 Ni12 Ni14 Ni2 46.66(13) . .
Co13 Ni12 Ni14 Ni2 91.52(12) . .
C17 Ni12 Ni14 Co13 81.0(9) . .
C13 Ni12 Ni14 Co13 -165.7(6) . .
C2 Ni12 Ni14 Co13 -59.1(5) . .
Ni7 Ni12 Ni14 Co13 -125.77(10) . .
Ni3 Ni12 Ni14 Co13 -44.87(9) . .
C17 Ni12 Ni14 Ni7 -153.2(9) . .
C13 Ni12 Ni14 Ni7 -39.9(5) . .
C2 Ni12 Ni14 Ni7 66.6(5) . .
Ni3 Ni12 Ni14 Ni7 80.90(9) . .
Co13 Ni12 Ni14 Ni7 125.77(10) . .
C13 Ni7 Ni14 C14 -42.4(11) . .
C21 Ni7 Ni14 C14 42.2(11) 2_775 .
C1 Ni7 Ni14 C14 141.2(10) 2_775 .
C2 Ni7 Ni14 C14 -143.8(11) . .
Ni12 Ni7 Ni14 C14 -79.9(10) . .
Co11 Ni7 Ni14 C14 87.9(10) 2_775 .
Ni1 Ni7 Ni14 C14 -170.5(10) . .
Ni2 Ni7 Ni14 C14 138.3(10) . .
Ni9 Ni7 Ni14 C14 -172.5(10) . .
C13 Ni7 Ni14 C16 96.0(16) . .
C21 Ni7 Ni14 C16 -179.4(16) 2_775 .
C1 Ni7 Ni14 C16 -80.4(16) 2_775 .
C2 Ni7 Ni14 C16 -5.4(16) . .
Ni12 Ni7 Ni14 C16 58.5(15) . .
Co11 Ni7 Ni14 C16 -133.7(15) 2_775 .
Ni1 Ni7 Ni14 C16 -32.1(15) . .
Ni2 Ni7 Ni14 C16 -83.3(15) . .
Ni9 Ni7 Ni14 C16 -34.1(15) . .
C13 Ni7 Ni14 C2 101.3(7) . .
C21 Ni7 Ni14 C2 -174.0(7) 2_775 .
C1 Ni7 Ni14 C2 -75.0(6) 2_775 .
Ni12 Ni7 Ni14 C2 63.9(5) . .
Co11 Ni7 Ni14 C2 -128.4(5) 2_775 .
Ni1 Ni7 Ni14 C2 -26.8(5) . .
Ni2 Ni7 Ni14 C2 -77.9(5) . .
Ni9 Ni7 Ni14 C2 -28.7(5) . .
C13 Ni7 Ni14 C4 -137.5(7) . .
C21 Ni7 Ni14 C4 -52.8(7) 2_775 .
C1 Ni7 Ni14 C4 46.2(6) 2_775 .
C2 Ni7 Ni14 C4 121.2(7) . .
Ni12 Ni7 Ni14 C4 -174.9(5) . .
Co11 Ni7 Ni14 C4 -7.2(5) 2_775 .
Ni1 Ni7 Ni14 C4 94.4(4) . .
Ni2 Ni7 Ni14 C4 43.3(4) . .
Ni9 Ni7 Ni14 C4 92.4(5) . .
C13 Ni7 Ni14 Ni2 179.2(5) . .
C21 Ni7 Ni14 Ni2 -96.1(5) 2_775 .
C1 Ni7 Ni14 Ni2 2.9(4) 2_775 .
C2 Ni7 Ni14 Ni2 77.9(5) . .
Ni12 Ni7 Ni14 Ni2 141.77(11) . .
Co11 Ni7 Ni14 Ni2 -50.47(14) 2_775 .
Ni1 Ni7 Ni14 Ni2 51.12(7) . .
Ni9 Ni7 Ni14 Ni2 49.15(16) . .
C13 Ni7 Ni14 Co13 83.4(5) . .
C21 Ni7 Ni14 Co13 168.0(5) 2_775 .
C1 Ni7 Ni14 Co13 -93.0(4) 2_775 .
C2 Ni7 Ni14 Co13 -18.0(5) . .
Ni12 Ni7 Ni14 Co13 45.89(10) . .
Co11 Ni7 Ni14 Co13 -146.35(12) 2_775 .
Ni1 Ni7 Ni14 Co13 -44.75(10) . .
Ni2 Ni7 Ni14 Co13 -95.88(11) . .
Ni9 Ni7 Ni14 Co13 -46.72(18) . .
C13 Ni7 Ni14 Ni12 37.5(5) . .
C21 Ni7 Ni14 Ni12 122.1(5) 2_775 .
C1 Ni7 Ni14 Ni12 -138.9(4) 2_775 .
C2 Ni7 Ni14 Ni12 -63.9(5) . .
Co11 Ni7 Ni14 Ni12 167.76(14) 2_775 .
Ni1 Ni7 Ni14 Ni12 -90.64(9) . .
Ni2 Ni7 Ni14 Ni12 -141.77(11) . .
Ni9 Ni7 Ni14 Ni12 -92.61(16) . .
C19' Co11 C1 Ni1 -127(2) . .
C19 Co11 C1 Ni1 -93(3) . .
C7 Co11 C1 Ni1 20.0(13) . .
C21 Co11 C1 Ni1 129.5(11) . .
Ni7 Co11 C1 Ni1 155.0(13) 2_775 .
Ni4 Co11 C1 Ni1 33.9(9) . .
Ni9 Co11 C1 Ni1 -120.9(12) 2_775 .
Ni8 Co11 C1 Ni1 -49.6(9) . .
C19' Co11 C1 Ni1 43(3) . 2_775
C19 Co11 C1 Ni1 77(3) . 2_775
C7 Co11 C1 Ni1 -170.1(11) . 2_775
C21 Co11 C1 Ni1 -60.6(12) . 2_775
Ni7 Co11 C1 Ni1 -35.1(9) 2_775 2_775
Ni4 Co11 C1 Ni1 -156.2(13) . 2_775
Ni9 Co11 C1 Ni1 49.0(9) 2_775 2_775
Ni8 Co11 C1 Ni1 120.3(12) . 2_775
C19' Co11 C1 Ni7 78(2) . 2_775
C19 Co11 C1 Ni7 112(2) . 2_775
C7 Co11 C1 Ni7 -135.0(6) . 2_775
C21 Co11 C1 Ni7 -25.5(6) . 2_775
Ni4 Co11 C1 Ni7 -121.1(4) . 2_775
Ni9 Co11 C1 Ni7 84.1(3) 2_775 2_775
Ni8 Co11 C1 Ni7 155.4(5) . 2_775
C19' Co11 C1 Ni9 -6(2) . 2_775
C19 Co11 C1 Ni9 28(2) . 2_775
C7 Co11 C1 Ni9 140.9(6) . 2_775
C21 Co11 C1 Ni9 -109.6(6) . 2_775
Ni7 Co11 C1 Ni9 -84.1(3) 2_775 2_775
Ni4 Co11 C1 Ni9 154.8(5) . 2_775
Ni8 Co11 C1 Ni9 71.3(3) . 2_775
C19' Co11 C1 Ni8 -77(2) . .
C19 Co11 C1 Ni8 -43(2) . .
C7 Co11 C1 Ni8 69.6(7) . .
C21 Co11 C1 Ni8 179.1(5) . .
Ni7 Co11 C1 Ni8 -155.4(5) 2_775 .
Ni4 Co11 C1 Ni8 83.5(3) . .
Ni9 Co11 C1 Ni8 -71.3(3) 2_775 .
C19' Co11 C1 Ni4 -161(2) . .
C19 Co11 C1 Ni4 -126(2) . .
C7 Co11 C1 Ni4 -13.9(7) . .
C21 Co11 C1 Ni4 95.6(6) . .
Ni7 Co11 C1 Ni4 121.1(4) 2_775 .
Ni9 Co11 C1 Ni4 -154.8(5) 2_775 .
Ni8 Co11 C1 Ni4 -83.5(3) . .
C19' Co11 C1 Ni2 140(2) . 2_775
C19 Co11 C1 Ni2 174(2) . 2_775
C7 Co11 C1 Ni2 -73.2(8) . 2_775
C21 Co11 C1 Ni2 36.4(8) . 2_775
Ni7 Co11 C1 Ni2 61.9(5) 2_775 2_775
Ni4 Co11 C1 Ni2 -59.2(4) . 2_775
Ni9 Co11 C1 Ni2 145.9(8) 2_775 2_775
Ni8 Co11 C1 Ni2 -142.7(7) . 2_775
C3 Ni1 C1 Co11 -62.6(12) . .
C2 Ni1 C1 Co11 61.9(12) . .
C1 Ni1 C1 Co11 173.7(13) 2_775 .
Ni1 Ni1 C1 Co11 173.7(13) 2_775 .
Ni3 Ni1 C1 Co11 0.3(12) . .
Ni2 Ni1 C1 Co11 -109.6(12) 2_775 .
Ni8 Ni1 C1 Co11 52.0(10) . .
Ni9 Ni1 C1 Co11 -127.6(9) . .
Ni7 Ni1 C1 Co11 124.3(9) . .
Ni2 Ni1 C1 Co11 118.0(11) . .
Ni4 Ni1 C1 Co11 -33.7(9) . .
C3 Ni1 C1 Ni1 123.7(4) . 2_775
C2 Ni1 C1 Ni1 -111.9(5) . 2_775
C1 Ni1 C1 Ni1 0.0 2_775 2_775
Ni3 Ni1 C1 Ni1 -173.47(17) . 2_775
Ni2 Ni1 C1 Ni1 76.7(3) 2_775 2_775
Ni8 Ni1 C1 Ni1 -121.8(4) . 2_775
Ni9 Ni1 C1 Ni1 58.7(4) . 2_775
Ni7 Ni1 C1 Ni1 -49.4(7) . 2_775
Ni2 Ni1 C1 Ni1 -55.8(2) . 2_775
Ni4 Ni1 C1 Ni1 152.5(5) . 2_775
C3 Ni1 C1 Ni7 81.6(9) . 2_775
C2 Ni1 C1 Ni7 -154.0(8) . 2_775
C1 Ni1 C1 Ni7 -42.1(6) 2_775 2_775
Ni1 Ni1 C1 Ni7 -42.1(6) 2_775 2_775
Ni3 Ni1 C1 Ni7 144.4(7) . 2_775
Ni2 Ni1 C1 Ni7 34.6(7) 2_775 2_775
Ni8 Ni1 C1 Ni7 -163.9(10) . 2_775
Ni9 Ni1 C1 Ni7 16.6(10) . 2_775
Ni7 Ni1 C1 Ni7 -91.5(10) . 2_775
Ni2 Ni1 C1 Ni7 -97.9(8) . 2_775
Ni4 Ni1 C1 Ni7 110.4(9) . 2_775
C3 Ni1 C1 Ni9 -174.0(5) . 2_775
C2 Ni1 C1 Ni9 -49.5(7) . 2_775
C1 Ni1 C1 Ni9 62.3(4) 2_775 2_775
Ni1 Ni1 C1 Ni9 62.3(4) 2_775 2_775
Ni3 Ni1 C1 Ni9 -111.1(5) . 2_775
Ni2 Ni1 C1 Ni9 139.0(6) 2_775 2_775
Ni8 Ni1 C1 Ni9 -59.4(4) . 2_775
Ni9 Ni1 C1 Ni9 121.0(4) . 2_775
Ni7 Ni1 C1 Ni9 12.9(10) . 2_775
Ni2 Ni1 C1 Ni9 6.6(5) . 2_775
Ni4 Ni1 C1 Ni9 -145.1(7) . 2_775
C3 Ni1 C1 Ni8 -114.6(4) . .
C2 Ni1 C1 Ni8 9.9(5) . .
C1 Ni1 C1 Ni8 121.8(4) 2_775 .
Ni1 Ni1 C1 Ni8 121.8(4) 2_775 .
Ni3 Ni1 C1 Ni8 -51.7(3) . .
Ni2 Ni1 C1 Ni8 -161.6(4) 2_775 .
Ni9 Ni1 C1 Ni8 -179.56(11) . .
Ni7 Ni1 C1 Ni8 72.4(7) . .
Ni2 Ni1 C1 Ni8 66.0(2) . .
Ni4 Ni1 C1 Ni8 -85.7(3) . .
C3 Ni1 C1 Ni4 -28.9(4) . .
C2 Ni1 C1 Ni4 95.6(5) . .
C1 Ni1 C1 Ni4 -152.5(5) 2_775 .
Ni1 Ni1 C1 Ni4 -152.5(5) 2_775 .
Ni3 Ni1 C1 Ni4 34.0(4) . .
Ni2 Ni1 C1 Ni4 -75.9(3) 2_775 .
Ni8 Ni1 C1 Ni4 85.7(3) . .
Ni9 Ni1 C1 Ni4 -93.9(3) . .
Ni7 Ni1 C1 Ni4 158.1(4) . .
Ni2 Ni1 C1 Ni4 151.7(3) . .
C3 Ni1 C1 Ni2 47.0(4) . 2_775
C2 Ni1 C1 Ni2 171.5(4) . 2_775
C1 Ni1 C1 Ni2 -76.7(3) 2_775 2_775
Ni1 Ni1 C1 Ni2 -76.7(3) 2_775 2_775
Ni3 Ni1 C1 Ni2 109.9(2) . 2_775
Ni8 Ni1 C1 Ni2 161.6(4) . 2_775
Ni9 Ni1 C1 Ni2 -18.0(4) . 2_775
Ni7 Ni1 C1 Ni2 -126.1(5) . 2_775
Ni2 Ni1 C1 Ni2 -132.4(2) . 2_775
Ni4 Ni1 C1 Ni2 75.9(3) . 2_775
C12' Ni8 C1 Co11 70.5(13) 2_775 .
C12 Ni8 C1 Co11 57.4(9) 2_775 .
C5 Ni8 C1 Co11 -43.7(12) . .
C2 Ni8 C1 Co11 -160.7(4) . .
Co13 Ni8 C1 Co11 -135.5(4) . .
Ni9 Ni8 C1 Co11 83.9(4) 2_775 .
Ni1 Ni8 C1 Co11 -152.5(5) . .
Ni4 Ni8 C1 Co11 -75.3(4) . .
Ni2 Ni8 C1 Co11 149.9(4) . .
Ni3 Ni8 C1 Co11 -115.6(3) . .
C12' Ni8 C1 Ni1 -137.0(13) 2_775 .
C12 Ni8 C1 Ni1 -150.2(8) 2_775 .
C5 Ni8 C1 Ni1 108.8(11) . .
C2 Ni8 C1 Ni1 -8.2(4) . .
Co13 Ni8 C1 Ni1 17.0(7) . .
Ni9 Ni8 C1 Ni1 -123.7(5) 2_775 .
Co11 Ni8 C1 Ni1 152.5(5) . .
Ni4 Ni8 C1 Ni1 77.1(3) . .
Ni2 Ni8 C1 Ni1 -57.6(2) . .
Ni3 Ni8 C1 Ni1 36.8(3) . .
C12' Ni8 C1 Ni1 -75.7(14) 2_775 2_775
C12 Ni8 C1 Ni1 -88.8(10) 2_775 2_775
C5 Ni8 C1 Ni1 170.1(9) . 2_775
C2 Ni8 C1 Ni1 53.1(6) . 2_775
Co13 Ni8 C1 Ni1 78.4(7) . 2_775
Ni9 Ni8 C1 Ni1 -62.3(4) 2_775 2_775
Ni1 Ni8 C1 Ni1 61.4(5) . 2_775
Co11 Ni8 C1 Ni1 -146.2(8) . 2_775
Ni4 Ni8 C1 Ni1 138.5(8) . 2_775
Ni2 Ni8 C1 Ni1 3.8(5) . 2_775
Ni3 Ni8 C1 Ni1 98.2(5) . 2_775
C12' Ni8 C1 Ni7 21.7(18) 2_775 2_775
C12 Ni8 C1 Ni7 8.6(14) 2_775 2_775
C5 Ni8 C1 Ni7 -92.5(15) . 2_775
C2 Ni8 C1 Ni7 150.5(11) . 2_775
Co13 Ni8 C1 Ni7 175.8(7) . 2_775
Ni9 Ni8 C1 Ni7 35.1(9) 2_775 2_775
Ni1 Ni8 C1 Ni7 158.8(14) . 2_775
Co11 Ni8 C1 Ni7 -48.8(10) . 2_775
Ni4 Ni8 C1 Ni7 -124.1(14) . 2_775
Ni2 Ni8 C1 Ni7 101.2(12) . 2_775
Ni3 Ni8 C1 Ni7 -164.4(11) . 2_775
C12' Ni8 C1 Ni9 -13.4(13) 2_775 2_775
C12 Ni8 C1 Ni9 -26.5(8) 2_775 2_775
C5 Ni8 C1 Ni9 -127.6(10) . 2_775
C2 Ni8 C1 Ni9 115.4(4) . 2_775
Co13 Ni8 C1 Ni9 140.7(4) . 2_775
Ni1 Ni8 C1 Ni9 123.7(5) . 2_775
Co11 Ni8 C1 Ni9 -83.9(4) . 2_775
Ni4 Ni8 C1 Ni9 -159.2(6) . 2_775
Ni2 Ni8 C1 Ni9 66.1(2) . 2_775
Ni3 Ni8 C1 Ni9 160.5(3) . 2_775
C12' Ni8 C1 Ni4 145.8(13) 2_775 .
C12 Ni8 C1 Ni4 132.7(8) 2_775 .
C5 Ni8 C1 Ni4 31.6(12) . .
C2 Ni8 C1 Ni4 -85.4(5) . .
Co13 Ni8 C1 Ni4 -60.1(7) . .
Ni9 Ni8 C1 Ni4 159.2(6) 2_775 .
Ni1 Ni8 C1 Ni4 -77.1(3) . .
Co11 Ni8 C1 Ni4 75.3(4) . .
Ni2 Ni8 C1 Ni4 -134.7(4) . .
Ni3 Ni8 C1 Ni4 -40.3(3) . .
C12' Ni8 C1 Ni2 -163.7(15) 2_775 2_775
C12 Ni8 C1 Ni2 -176.8(11) 2_775 2_775
C5 Ni8 C1 Ni2 82.1(15) . 2_775
C2 Ni8 C1 Ni2 -34.9(10) . 2_775
Co13 Ni8 C1 Ni2 -9.7(13) . 2_775
Ni9 Ni8 C1 Ni2 -150.3(11) 2_775 2_775
Ni1 Ni8 C1 Ni2 -26.7(6) . 2_775
Co11 Ni8 C1 Ni2 125.8(10) . 2_775
Ni4 Ni8 C1 Ni2 50.5(7) . 2_775
Ni2 Ni8 C1 Ni2 -84.2(9) . 2_775
Ni3 Ni8 C1 Ni2 10.2(9) . 2_775
C7 Ni4 C1 Co11 12.6(6) . .
C10 Ni4 C1 Co11 -72.4(18) . .
C3 Ni4 C1 Co11 -173.1(4) . .
Co5 Ni4 C1 Co11 -173.33(19) . .
Ni1 Ni4 C1 Co11 160.4(5) . .
Ni2 Ni4 C1 Co11 -127.2(5) 2_775 .
Ni3 Ni4 C1 Co11 131.7(3) . .
Ni8 Ni4 C1 Co11 85.1(4) . .
C7 Ni4 C1 Ni1 -147.8(6) . .
C10 Ni4 C1 Ni1 127.2(17) . .
C3 Ni4 C1 Ni1 26.5(4) . .
Co11 Ni4 C1 Ni1 -160.4(5) . .
Co5 Ni4 C1 Ni1 26.3(6) . .
Ni2 Ni4 C1 Ni1 72.4(3) 2_775 .
Ni3 Ni4 C1 Ni1 -28.7(3) . .
Ni8 Ni4 C1 Ni1 -75.3(4) . .
C7 Ni4 C1 Ni1 171.8(10) . 2_775
C10 Ni4 C1 Ni1 87(2) . 2_775
C3 Ni4 C1 Ni1 -13.9(10) . 2_775
Co11 Ni4 C1 Ni1 159.3(11) . 2_775
Co5 Ni4 C1 Ni1 -14.1(13) . 2_775
Ni1 Ni4 C1 Ni1 -40.4(7) . 2_775
Ni2 Ni4 C1 Ni1 32.1(7) 2_775 2_775
Ni3 Ni4 C1 Ni1 -69.0(9) . 2_775
Ni8 Ni4 C1 Ni1 -115.6(11) . 2_775
C7 Ni4 C1 Ni7 78.2(8) . 2_775
C10 Ni4 C1 Ni7 -7(2) . 2_775
C3 Ni4 C1 Ni7 -107.5(6) . 2_775
Co11 Ni4 C1 Ni7 65.7(5) . 2_775
Co5 Ni4 C1 Ni7 -107.7(6) . 2_775
Ni1 Ni4 C1 Ni7 -133.9(7) . 2_775
Ni2 Ni4 C1 Ni7 -61.5(5) 2_775 2_775
Ni3 Ni4 C1 Ni7 -162.6(5) . 2_775
Ni8 Ni4 C1 Ni7 150.8(8) . 2_775
C7 Ni4 C1 Ni9 -35.9(13) . 2_775
C10 Ni4 C1 Ni9 -120.9(18) . 2_775
C3 Ni4 C1 Ni9 138.4(12) . 2_775
Co11 Ni4 C1 Ni9 -48.5(10) . 2_775
Co5 Ni4 C1 Ni9 138.2(9) . 2_775
Ni1 Ni4 C1 Ni9 111.9(13) . 2_775
Ni2 Ni4 C1 Ni9 -175.7(14) 2_775 2_775
Ni3 Ni4 C1 Ni9 83.2(12) . 2_775
Ni8 Ni4 C1 Ni9 36.6(9) . 2_775
C7 Ni4 C1 Ni8 -72.5(6) . .
C10 Ni4 C1 Ni8 -157.5(16) . .
C3 Ni4 C1 Ni8 101.8(5) . .
Co11 Ni4 C1 Ni8 -85.1(4) . .
Co5 Ni4 C1 Ni8 101.6(4) . .
Ni1 Ni4 C1 Ni8 75.3(4) . .
Ni2 Ni4 C1 Ni8 147.7(5) 2_775 .
Ni3 Ni4 C1 Ni8 46.6(4) . .
C7 Ni4 C1 Ni2 139.8(6) . 2_775
C10 Ni4 C1 Ni2 54.8(19) . 2_775
C3 Ni4 C1 Ni2 -46.0(4) . 2_775
Co11 Ni4 C1 Ni2 127.2(5) . 2_775
Co5 Ni4 C1 Ni2 -46.2(6) . 2_775
Ni1 Ni4 C1 Ni2 -72.4(3) . 2_775
Ni3 Ni4 C1 Ni2 -101.1(2) . 2_775
Ni8 Ni4 C1 Ni2 -147.7(5) . 2_775
C18 Co13 C2 Ni14 88.9(14) . .
C5 Co13 C2 Ni14 -126.9(6) . .
C16 Co13 C2 Ni14 -19.4(8) . .
Ni8 Co13 C2 Ni14 -113.2(5) . .
Ni3 Co13 C2 Ni14 159.5(6) . .
Ni12 Co13 C2 Ni14 82.3(4) . .
C18 Co13 C2 Ni1 -121.0(15) . .
C5 Co13 C2 Ni1 23.1(12) . .
C16 Co13 C2 Ni1 130.7(11) . .
Ni8 Co13 C2 Ni1 36.9(8) . .
Ni14 Co13 C2 Ni1 150.1(12) . .
Ni3 Co13 C2 Ni1 -50.4(7) . .
Ni12 Co13 C2 Ni1 -127.6(11) . .
C18 Co13 C2 Ni12 6.6(15) . .
C5 Co13 C2 Ni12 150.8(5) . .
C16 Co13 C2 Ni12 -101.7(8) . .
Ni8 Co13 C2 Ni12 164.6(5) . .
Ni14 Co13 C2 Ni12 -82.3(4) . .
Ni3 Co13 C2 Ni12 77.3(4) . .
C18 Co13 C2 Ni3 -70.6(14) . .
C5 Co13 C2 Ni3 73.5(6) . .
C16 Co13 C2 Ni3 -178.9(8) . .
Ni8 Co13 C2 Ni3 87.3(4) . .
Ni14 Co13 C2 Ni3 -159.5(6) . .
Ni12 Co13 C2 Ni3 -77.3(4) . .
C18 Co13 C2 Ni7 33(2) . .
C5 Co13 C2 Ni7 177.4(13) . .
C16 Co13 C2 Ni7 -75.0(16) . .
Ni8 Co13 C2 Ni7 -168.8(16) . .
Ni14 Co13 C2 Ni7 -55.6(12) . .
Ni3 Co13 C2 Ni7 103.9(15) . .
Ni12 Co13 C2 Ni7 26.7(11) . .
C18 Co13 C2 Ni8 -157.9(13) . .
C5 Co13 C2 Ni8 -13.8(6) . .
C16 Co13 C2 Ni8 93.7(7) . .
Ni14 Co13 C2 Ni8 113.2(5) . .
Ni3 Co13 C2 Ni8 -87.3(4) . .
Ni12 Co13 C2 Ni8 -164.6(5) . .
C18 Co13 C2 Ni2 144.8(14) . .
C5 Co13 C2 Ni2 -71.0(8) . .
C16 Co13 C2 Ni2 36.5(10) . .
Ni8 Co13 C2 Ni2 -57.3(5) . .
Ni14 Co13 C2 Ni2 55.9(5) . .
Ni3 Co13 C2 Ni2 -144.6(9) . .
Ni12 Co13 C2 Ni2 138.2(9) . .
C14 Ni14 C2 Co13 -94.7(16) . .
C16 Ni14 C2 Co13 21.2(9) . .
C4 Ni14 C2 Co13 137.2(6) . .
Ni2 Ni14 C2 Co13 131.1(5) . .
Ni12 Ni14 C2 Co13 -84.0(4) . .
Ni7 Ni14 C2 Co13 -156.2(6) . .
C14 Ni14 C2 Ni1 117.7(17) . .
C16 Ni14 C2 Ni1 -126.5(12) . .
C4 Ni14 C2 Ni1 -10.5(13) . .
Ni2 Ni14 C2 Ni1 -16.5(8) . .
Co13 Ni14 C2 Ni1 -147.7(13) . .
Ni12 Ni14 C2 Ni1 128.4(13) . .
Ni7 Ni14 C2 Ni1 56.2(9) . .
C14 Ni14 C2 Ni12 -10.7(16) . .
C16 Ni14 C2 Ni12 105.1(8) . .
C4 Ni14 C2 Ni12 -138.9(6) . .
Ni2 Ni14 C2 Ni12 -144.9(5) . .
Co13 Ni14 C2 Ni12 84.0(4) . .
Ni7 Ni14 C2 Ni12 -72.2(4) . .
C14 Ni14 C2 Ni3 -48(2) . .
C16 Ni14 C2 Ni3 67.4(18) . .
C4 Ni14 C2 Ni3 -176.6(15) . .
Ni2 Ni14 C2 Ni3 177.3(17) . .
Co13 Ni14 C2 Ni3 46.2(13) . .
Ni12 Ni14 C2 Ni3 -37.8(13) . .
Ni7 Ni14 C2 Ni3 -110.0(17) . .
C14 Ni14 C2 Ni7 61.5(16) . .
C16 Ni14 C2 Ni7 177.3(8) . .
C4 Ni14 C2 Ni7 -66.7(6) . .
Ni2 Ni14 C2 Ni7 -72.7(3) . .
Co13 Ni14 C2 Ni7 156.2(6) . .
Ni12 Ni14 C2 Ni7 72.2(4) . .
C14 Ni14 C2 Ni8 -160.6(15) . .
C16 Ni14 C2 Ni8 -44.7(9) . .
C4 Ni14 C2 Ni8 71.3(7) . .
Ni2 Ni14 C2 Ni8 65.2(4) . .
Co13 Ni14 C2 Ni8 -65.9(5) . .
Ni12 Ni14 C2 Ni8 -149.9(8) . .
Ni7 Ni14 C2 Ni8 137.9(7) . .
C14 Ni14 C2 Ni2 134.2(15) . .
C16 Ni14 C2 Ni2 -110.0(8) . .
C4 Ni14 C2 Ni2 6.0(6) . .
Co13 Ni14 C2 Ni2 -131.1(5) . .
Ni12 Ni14 C2 Ni2 144.9(5) . .
Ni7 Ni14 C2 Ni2 72.7(3) . .
C3 Ni1 C2 Co13 68.8(11) . .
C1 Ni1 C2 Co13 -46.2(11) . .
C1 Ni1 C2 Co13 -162.1(9) 2_775 .
Ni1 Ni1 C2 Co13 -107.3(9) 2_775 .
Ni3 Ni1 C2 Co13 53.5(8) . .
Ni2 Ni1 C2 Co13 4(3) 2_775 .
Ni8 Ni1 C2 Co13 -36.8(8) . .
Ni9 Ni1 C2 Co13 142.4(8) . .
Ni7 Ni1 C2 Co13 167.3(12) . .
Ni2 Ni1 C2 Co13 -117.3(11) . .
Ni4 Ni1 C2 Co13 12.0(10) . .
C3 Ni1 C2 Ni14 -157.7(9) . .
C1 Ni1 C2 Ni14 87.2(11) . .
C1 Ni1 C2 Ni14 -28.6(12) 2_775 .
Ni1 Ni1 C2 Ni14 26.2(12) 2_775 .
Ni3 Ni1 C2 Ni14 -173.0(13) . .
Ni2 Ni1 C2 Ni14 137.7(17) 2_775 .
Ni8 Ni1 C2 Ni14 96.7(11) . .
Ni9 Ni1 C2 Ni14 -84.1(11) . .
Ni7 Ni1 C2 Ni14 -59.2(9) . .
Ni2 Ni1 C2 Ni14 16.2(8) . .
Ni4 Ni1 C2 Ni14 145.5(9) . .
C3 Ni1 C2 Ni12 -43.6(9) . .
C1 Ni1 C2 Ni12 -158.6(6) . .
C1 Ni1 C2 Ni12 85.5(7) 2_775 .
Ni1 Ni1 C2 Ni12 140.3(5) 2_775 .
Ni3 Ni1 C2 Ni12 -58.9(5) . .
Ni2 Ni1 C2 Ni12 -108(2) 2_775 .
Ni8 Ni1 C2 Ni12 -149.2(8) . .
Ni9 Ni1 C2 Ni12 30.1(8) . .
Ni7 Ni1 C2 Ni12 54.9(5) . .
Ni2 Ni1 C2 Ni12 130.4(8) . .
Ni4 Ni1 C2 Ni12 -100.3(6) . .
C3 Ni1 C2 Ni3 15.3(6) . .
C1 Ni1 C2 Ni3 -99.7(5) . .
C1 Ni1 C2 Ni3 144.4(4) 2_775 .
Ni1 Ni1 C2 Ni3 -160.80(16) 2_775 .
Ni2 Ni1 C2 Ni3 -49(3) 2_775 .
Ni8 Ni1 C2 Ni3 -90.3(3) . .
Ni9 Ni1 C2 Ni3 88.9(3) . .
Ni7 Ni1 C2 Ni3 113.8(4) . .
Ni2 Ni1 C2 Ni3 -170.8(5) . .
Ni4 Ni1 C2 Ni3 -41.5(4) . .
C3 Ni1 C2 Ni7 -98.5(5) . .
C1 Ni1 C2 Ni7 146.5(4) . .
C1 Ni1 C2 Ni7 30.6(5) 2_775 .
Ni1 Ni1 C2 Ni7 85.4(4) 2_775 .
Ni3 Ni1 C2 Ni7 -113.8(4) . .
Ni2 Ni1 C2 Ni7 -163(2) 2_775 .
Ni8 Ni1 C2 Ni7 155.9(5) . .
Ni9 Ni1 C2 Ni7 -24.9(4) . .
Ni2 Ni1 C2 Ni7 75.4(3) . .
Ni4 Ni1 C2 Ni7 -155.27(17) . .
C3 Ni1 C2 Ni8 105.6(5) . .
C1 Ni1 C2 Ni8 -9.4(5) . .
C1 Ni1 C2 Ni8 -125.3(4) 2_775 .
Ni1 Ni1 C2 Ni8 -70.5(4) 2_775 .
Ni3 Ni1 C2 Ni8 90.3(3) . .
Ni2 Ni1 C2 Ni8 41(2) 2_775 .
Ni9 Ni1 C2 Ni8 179.21(10) . .
Ni7 Ni1 C2 Ni8 -155.9(5) . .
Ni2 Ni1 C2 Ni8 -80.5(3) . .
Ni4 Ni1 C2 Ni8 48.8(3) . .
C3 Ni1 C2 Ni2 -173.9(4) . .
C1 Ni1 C2 Ni2 71.1(5) . .
C1 Ni1 C2 Ni2 -44.8(5) 2_775 .
Ni1 Ni1 C2 Ni2 10.0(4) 2_775 .
Ni3 Ni1 C2 Ni2 170.8(5) . .
Ni2 Ni1 C2 Ni2 122(2) 2_775 .
Ni8 Ni1 C2 Ni2 80.5(3) . .
Ni9 Ni1 C2 Ni2 -100.3(3) . .
Ni7 Ni1 C2 Ni2 -75.4(3) . .
Ni4 Ni1 C2 Ni2 129.31(17) . .
C17 Ni12 C2 Co13 -10.6(18) . .
C13 Ni12 C2 Co13 168.9(6) . .
Ni7 Ni12 C2 Co13 166.7(6) . .
Ni3 Ni12 C2 Co13 -81.2(4) . .
Ni14 Ni12 C2 Co13 81.3(5) . .
C17 Ni12 C2 Ni14 -91.9(16) . .
C13 Ni12 C2 Ni14 87.5(7) . .
Ni7 Ni12 C2 Ni14 85.4(4) . .
Ni3 Ni12 C2 Ni14 -162.5(6) . .
Co13 Ni12 C2 Ni14 -81.3(5) . .
C17 Ni12 C2 Ni1 126.8(16) . .
C13 Ni12 C2 Ni1 -53.8(9) . .
Ni7 Ni12 C2 Ni1 -55.9(6) . .
Ni3 Ni12 C2 Ni1 56.2(5) . .
Ni14 Ni12 C2 Ni1 -141.3(9) . .
Co13 Ni12 C2 Ni1 137.4(9) . .
C17 Ni12 C2 Ni3 70.6(17) . .
C13 Ni12 C2 Ni3 -110.0(6) . .
Ni7 Ni12 C2 Ni3 -112.1(5) . .
Ni14 Ni12 C2 Ni3 162.5(6) . .
Co13 Ni12 C2 Ni3 81.2(4) . .
C17 Ni12 C2 Ni7 -177.3(16) . .
C13 Ni12 C2 Ni7 2.1(6) . .
Ni3 Ni12 C2 Ni7 112.1(5) . .
Ni14 Ni12 C2 Ni7 -85.4(4) . .
Co13 Ni12 C2 Ni7 -166.7(6) . .
C17 Ni12 C2 Ni8 19(2) . .
C13 Ni12 C2 Ni8 -161.7(13) . .
Ni7 Ni12 C2 Ni8 -163.8(16) . .
Ni3 Ni12 C2 Ni8 -51.7(12) . .
Ni14 Ni12 C2 Ni8 110.8(16) . .
Co13 Ni12 C2 Ni8 29.5(11) . .
C17 Ni12 C2 Ni2 -139.5(16) . .
C13 Ni12 C2 Ni2 40.0(11) . .
Ni7 Ni12 C2 Ni2 37.8(7) . .
Ni3 Ni12 C2 Ni2 150.0(12) . .
Ni14 Ni12 C2 Ni2 -47.5(7) . .
Co13 Ni12 C2 Ni2 -128.9(11) . .
C6 Ni3 C2 Co13 37.2(9) . .
C3 Ni3 C2 Co13 -155.7(4) . .
Ni1 Ni3 C2 Co13 -143.6(6) . .
Ni12 Ni3 C2 Co13 84.9(5) . .
Ni6 Ni3 C2 Co13 152.9(3) . .
Ni4 Ni3 C2 Co13 -104.7(3) . .
Co5 Ni3 C2 Co13 -151.7(4) . .
Ni8 Ni3 C2 Co13 -71.4(4) . .
C6 Ni3 C2 Ni14 -9.1(19) . .
C3 Ni3 C2 Ni14 157.9(15) . .
Ni1 Ni3 C2 Ni14 170.1(18) . .
Ni12 Ni3 C2 Ni14 38.6(13) . .
Ni6 Ni3 C2 Ni14 106.6(15) . .
Co13 Ni3 C2 Ni14 -46.3(13) . .
Ni4 Ni3 C2 Ni14 -151.0(15) . .
Co5 Ni3 C2 Ni14 162.0(11) . .
Ni8 Ni3 C2 Ni14 -117.7(17) . .
C6 Ni3 C2 Ni1 -179.2(7) . .
C3 Ni3 C2 Ni1 -12.2(5) . .
Ni12 Ni3 C2 Ni1 -131.5(6) . .
Ni6 Ni3 C2 Ni1 -63.5(3) . .
Co13 Ni3 C2 Ni1 143.6(6) . .
Ni4 Ni3 C2 Ni1 38.9(4) . .
Co5 Ni3 C2 Ni1 -8.1(8) . .
Ni8 Ni3 C2 Ni1 72.2(4) . .
C6 Ni3 C2 Ni12 -47.7(8) . .
C3 Ni3 C2 Ni12 119.4(4) . .
Ni1 Ni3 C2 Ni12 131.5(6) . .
Ni6 Ni3 C2 Ni12 68.0(4) . .
Co13 Ni3 C2 Ni12 -84.9(5) . .
Ni4 Ni3 C2 Ni12 170.4(3) . .
Co5 Ni3 C2 Ni12 123.5(5) . .
Ni8 Ni3 C2 Ni12 -156.3(6) . .
C6 Ni3 C2 Ni7 -113.5(8) . .
C3 Ni3 C2 Ni7 53.6(6) . .
Ni1 Ni3 C2 Ni7 65.7(5) . .
Ni12 Ni3 C2 Ni7 -65.8(5) . .
Ni6 Ni3 C2 Ni7 2.2(6) . .
Co13 Ni3 C2 Ni7 -150.7(8) . .
Ni4 Ni3 C2 Ni7 104.6(5) . .
Co5 Ni3 C2 Ni7 57.7(9) . .
Ni8 Ni3 C2 Ni7 137.9(7) . .
C6 Ni3 C2 Ni8 108.6(7) . .
C3 Ni3 C2 Ni8 -84.4(5) . .
Ni1 Ni3 C2 Ni8 -72.2(4) . .
Ni12 Ni3 C2 Ni8 156.3(6) . .
Ni6 Ni3 C2 Ni8 -135.7(3) . .
Co13 Ni3 C2 Ni8 71.4(4) . .
Ni4 Ni3 C2 Ni8 -33.3(4) . .
Co5 Ni3 C2 Ni8 -80.3(7) . .
C6 Ni3 C2 Ni2 167.0(10) . .
C3 Ni3 C2 Ni2 -25.9(11) . .
Ni1 Ni3 C2 Ni2 -13.8(7) . .
Ni12 Ni3 C2 Ni2 -145.3(13) . .
Ni6 Ni3 C2 Ni2 -77.3(10) . .
Co13 Ni3 C2 Ni2 129.8(12) . .
Ni4 Ni3 C2 Ni2 25.1(11) . .
Co5 Ni3 C2 Ni2 -21.9(15) . .
Ni8 Ni3 C2 Ni2 58.4(9) . .
C13 Ni7 C2 Co13 -30.0(16) . .
C21 Ni7 C2 Co13 66(2) 2_775 .
C1 Ni7 C2 Co13 170.2(14) 2_775 .
Ni12 Ni7 C2 Co13 -28.0(12) . .
Co11 Ni7 C2 Co13 160.5(10) 2_775 .
Ni1 Ni7 C2 Co13 -160.8(17) . .
Ni2 Ni7 C2 Co13 124.1(16) . .
Ni14 Ni7 C2 Co13 55.1(13) . .
Ni9 Ni7 C2 Co13 -140.9(14) . .
C13 Ni7 C2 Ni14 -85.1(6) . .
C21 Ni7 C2 Ni14 10.7(13) 2_775 .
C1 Ni7 C2 Ni14 115.1(5) 2_775 .
Ni12 Ni7 C2 Ni14 -83.1(4) . .
Co11 Ni7 C2 Ni14 105.4(5) 2_775 .
Ni1 Ni7 C2 Ni14 144.1(6) . .
Ni2 Ni7 C2 Ni14 69.0(3) . .
Ni9 Ni7 C2 Ni14 164.0(3) . .
C13 Ni7 C2 Ni1 130.8(5) . .
C21 Ni7 C2 Ni1 -133.3(10) 2_775 .
C1 Ni7 C2 Ni1 -29.0(5) 2_775 .
Ni12 Ni7 C2 Ni1 132.8(5) . .
Co11 Ni7 C2 Ni1 -38.6(7) 2_775 .
Ni2 Ni7 C2 Ni1 -75.0(3) . .
Ni14 Ni7 C2 Ni1 -144.1(6) . .
Ni9 Ni7 C2 Ni1 19.9(4) . .
C13 Ni7 C2 Ni12 -2.0(6) . .
C21 Ni7 C2 Ni12 93.8(11) 2_775 .
C1 Ni7 C2 Ni12 -161.8(4) 2_775 .
Co11 Ni7 C2 Ni12 -171.5(3) 2_775 .
Ni1 Ni7 C2 Ni12 -132.8(5) . .
Ni2 Ni7 C2 Ni12 152.1(5) . .
Ni14 Ni7 C2 Ni12 83.1(4) . .
Ni9 Ni7 C2 Ni12 -112.9(3) . .
C13 Ni7 C2 Ni3 67.2(7) . .
C21 Ni7 C2 Ni3 163.0(10) 2_775 .
C1 Ni7 C2 Ni3 -92.6(6) 2_775 .
Ni12 Ni7 C2 Ni3 69.2(5) . .
Co11 Ni7 C2 Ni3 -102.3(6) 2_775 .
Ni1 Ni7 C2 Ni3 -63.7(4) . .
Ni2 Ni7 C2 Ni3 -138.7(7) . .
Ni14 Ni7 C2 Ni3 152.3(8) . .
Ni9 Ni7 C2 Ni3 -43.8(5) . .
C13 Ni7 C2 Ni8 165.8(9) . .
C21 Ni7 C2 Ni8 -98.3(14) 2_775 .
C1 Ni7 C2 Ni8 6.0(10) 2_775 .
Ni12 Ni7 C2 Ni8 167.8(12) . .
Co11 Ni7 C2 Ni8 -3.6(14) 2_775 .
Ni1 Ni7 C2 Ni8 35.0(7) . .
Ni2 Ni7 C2 Ni8 -40.0(7) . .
Ni14 Ni7 C2 Ni8 -109.1(10) . .
Ni9 Ni7 C2 Ni8 54.9(9) . .
C13 Ni7 C2 Ni2 -154.1(5) . .
C21 Ni7 C2 Ni2 -58.3(12) 2_775 .
C1 Ni7 C2 Ni2 46.1(4) 2_775 .
Ni12 Ni7 C2 Ni2 -152.1(5) . .
Co11 Ni7 C2 Ni2 36.4(7) 2_775 .
Ni1 Ni7 C2 Ni2 75.0(3) . .
Ni14 Ni7 C2 Ni2 -69.0(3) . .
Ni9 Ni7 C2 Ni2 94.9(2) . .
C12' Ni8 C2 Co13 -83.1(12) 2_775 .
C12 Ni8 C2 Co13 -87.4(11) 2_775 .
C5 Ni8 C2 Co13 12.0(5) . .
C1 Ni8 C2 Co13 161.0(4) . .
Ni9 Ni8 C2 Co13 -143.5(2) 2_775 .
Ni1 Ni8 C2 Co13 152.6(5) . .
Co11 Ni8 C2 Co13 138.3(3) . .
Ni4 Ni8 C2 Co13 111.5(3) . .
Ni2 Ni8 C2 Co13 -132.9(5) . .
Ni3 Ni8 C2 Co13 81.1(4) . .
C12' Ni8 C2 Ni14 -10.6(14) 2_775 .
C12 Ni8 C2 Ni14 -14.9(13) 2_775 .
C5 Ni8 C2 Ni14 84.4(7) . .
C1 Ni8 C2 Ni14 -126.5(6) . .
Co13 Ni8 C2 Ni14 72.5(6) . .
Ni9 Ni8 C2 Ni14 -71.1(6) 2_775 .
Ni1 Ni8 C2 Ni14 -134.9(7) . .
Co11 Ni8 C2 Ni14 -149.2(3) . .
Ni4 Ni8 C2 Ni14 -176.0(5) . .
Ni2 Ni8 C2 Ni14 -60.4(4) . .
Ni3 Ni8 C2 Ni14 153.6(8) . .
C12' Ni8 C2 Ni1 124.3(12) 2_775 .
C12 Ni8 C2 Ni1 120.0(11) 2_775 .
C5 Ni8 C2 Ni1 -140.6(5) . .
C1 Ni8 C2 Ni1 8.4(5) . .
Co13 Ni8 C2 Ni1 -152.6(5) . .
Ni9 Ni8 C2 Ni1 63.9(4) 2_775 .
Co11 Ni8 C2 Ni1 -14.2(7) . .
Ni4 Ni8 C2 Ni1 -41.1(3) . .
Ni2 Ni8 C2 Ni1 74.5(3) . .
Ni3 Ni8 C2 Ni1 -71.4(4) . .
C12' Ni8 C2 Ni12 -114.3(17) 2_775 .
C12 Ni8 C2 Ni12 -118.5(15) 2_775 .
C5 Ni8 C2 Ni12 -19.2(15) . .
C1 Ni8 C2 Ni12 129.9(14) . .
Co13 Ni8 C2 Ni12 -31.1(11) . .
Ni9 Ni8 C2 Ni12 -174.7(12) 2_775 .
Ni1 Ni8 C2 Ni12 121.4(15) . .
Co11 Ni8 C2 Ni12 107.2(14) . .
Ni4 Ni8 C2 Ni12 80.4(14) . .
Ni2 Ni8 C2 Ni12 -164.0(16) . .
Ni3 Ni8 C2 Ni12 50.0(12) . .
C12' Ni8 C2 Ni3 -164.3(12) 2_775 .
C12 Ni8 C2 Ni3 -168.6(10) 2_775 .
C5 Ni8 C2 Ni3 -69.2(6) . .
C1 Ni8 C2 Ni3 79.8(5) . .
Co13 Ni8 C2 Ni3 -81.1(4) . .
Ni9 Ni8 C2 Ni3 135.3(3) 2_775 .
Ni1 Ni8 C2 Ni3 71.4(4) . .
Co11 Ni8 C2 Ni3 57.2(7) . .
Ni4 Ni8 C2 Ni3 30.4(4) . .
Ni2 Ni8 C2 Ni3 146.0(6) . .
C12' Ni8 C2 Ni7 88.8(15) 2_775 .
C12 Ni8 C2 Ni7 84.5(14) 2_775 .
C5 Ni8 C2 Ni7 -176.1(9) . .
C1 Ni8 C2 Ni7 -27.1(10) . .
Co13 Ni8 C2 Ni7 171.9(12) . .
Ni9 Ni8 C2 Ni7 28.4(11) 2_775 .
Ni1 Ni8 C2 Ni7 -35.5(7) . .
Co11 Ni8 C2 Ni7 -49.7(12) . .
Ni4 Ni8 C2 Ni7 -76.6(9) . .
Ni2 Ni8 C2 Ni7 39.0(7) . .
Ni3 Ni8 C2 Ni7 -106.9(11) . .
C12' Ni8 C2 Ni2 49.8(12) 2_775 .
C12 Ni8 C2 Ni2 45.5(12) 2_775 .
C5 Ni8 C2 Ni2 144.8(5) . .
C1 Ni8 C2 Ni2 -66.1(4) . .
Co13 Ni8 C2 Ni2 132.9(5) . .
Ni9 Ni8 C2 Ni2 -10.7(4) 2_775 .
Ni1 Ni8 C2 Ni2 -74.5(3) . .
Co11 Ni8 C2 Ni2 -88.8(5) . .
Ni4 Ni8 C2 Ni2 -115.6(3) . .
Ni3 Ni8 C2 Ni2 -146.0(6) . .
C4 Ni2 C2 Co13 -67.9(8) . .
C3 Ni2 C2 Co13 101.4(10) 2_775 .
C1 Ni2 C2 Co13 167.6(8) 2_775 .
Ni14 Ni2 C2 Co13 -61.8(6) . .
Ni1 Ni2 C2 Co13 121.5(6) 2_775 .
Ni1 Ni2 C2 Co13 130.0(9) . .
Ni10 Ni2 C2 Co13 12.4(11) . .
Ni4 Ni2 C2 Co13 -176.8(4) 2_775 .
Ni7 Ni2 C2 Co13 -151.5(9) . .
Ni9 Ni2 C2 Co13 63.6(7) 2_775 .
Ni8 Ni2 C2 Co13 55.1(6) . .
C4 Ni2 C2 Ni14 -6.2(6) . .
C3 Ni2 C2 Ni14 163.1(7) 2_775 .
C1 Ni2 C2 Ni14 -130.6(5) 2_775 .
Ni1 Ni2 C2 Ni14 -176.7(2) 2_775 .
Ni1 Ni2 C2 Ni14 -168.2(6) . .
Ni10 Ni2 C2 Ni14 74.1(6) . .
Ni4 Ni2 C2 Ni14 -115.1(4) 2_775 .
Ni7 Ni2 C2 Ni14 -89.7(4) . .
Ni9 Ni2 C2 Ni14 125.4(3) 2_775 .
Ni8 Ni2 C2 Ni14 116.9(5) . .
C4 Ni2 C2 Ni1 162.1(5) . .
C3 Ni2 C2 Ni1 -28.6(10) 2_775 .
C1 Ni2 C2 Ni1 37.6(4) 2_775 .
Ni14 Ni2 C2 Ni1 168.2(6) . .
Ni1 Ni2 C2 Ni1 -8.5(4) 2_775 .
Ni10 Ni2 C2 Ni1 -117.6(4) . .
Ni4 Ni2 C2 Ni1 53.2(5) 2_775 .
Ni7 Ni2 C2 Ni1 78.5(4) . .
Ni9 Ni2 C2 Ni1 -66.4(3) 2_775 .
Ni8 Ni2 C2 Ni1 -74.9(3) . .
C4 Ni2 C2 Ni12 45.7(11) . .
C3 Ni2 C2 Ni12 -145.0(8) 2_775 .
C1 Ni2 C2 Ni12 -78.7(10) 2_775 .
Ni14 Ni2 C2 Ni12 51.9(7) . .
Ni1 Ni2 C2 Ni12 -124.8(9) 2_775 .
Ni1 Ni2 C2 Ni12 -116.3(11) . .
Ni10 Ni2 C2 Ni12 126.0(7) . .
Ni4 Ni2 C2 Ni12 -63.2(11) 2_775 .
Ni7 Ni2 C2 Ni12 -37.9(7) . .
Ni9 Ni2 C2 Ni12 177.3(8) 2_775 .
Ni8 Ni2 C2 Ni12 168.8(12) . .
C4 Ni2 C2 Ni3 175.8(11) . .
C3 Ni2 C2 Ni3 -14.9(17) 2_775 .
C1 Ni2 C2 Ni3 51.4(10) 2_775 .
Ni14 Ni2 C2 Ni3 -178.0(13) . .
Ni1 Ni2 C2 Ni3 5.3(11) 2_775 .
Ni1 Ni2 C2 Ni3 13.8(7) . .
Ni10 Ni2 C2 Ni3 -103.9(10) . .
Ni4 Ni2 C2 Ni3 66.9(11) 2_775 .
Ni7 Ni2 C2 Ni3 92.3(11) . .
Ni9 Ni2 C2 Ni3 -52.6(11) 2_775 .
Ni8 Ni2 C2 Ni3 -61.1(9) . .
C4 Ni2 C2 Ni7 83.6(6) . .
C3 Ni2 C2 Ni7 -107.1(8) 2_775 .
C1 Ni2 C2 Ni7 -40.9(4) 2_775 .
Ni14 Ni2 C2 Ni7 89.7(4) . .
Ni1 Ni2 C2 Ni7 -87.0(3) 2_775 .
Ni1 Ni2 C2 Ni7 -78.5(4) . .
Ni10 Ni2 C2 Ni7 163.9(2) . .
Ni4 Ni2 C2 Ni7 -25.3(6) 2_775 .
Ni9 Ni2 C2 Ni7 -144.9(2) 2_775 .
Ni8 Ni2 C2 Ni7 -153.4(5) . .
C4 Ni2 C2 Ni8 -123.0(6) . .
C3 Ni2 C2 Ni8 46.3(10) 2_775 .
C1 Ni2 C2 Ni8 112.5(4) 2_775 .
Ni14 Ni2 C2 Ni8 -116.9(5) . .
Ni1 Ni2 C2 Ni8 66.4(3) 2_775 .
Ni1 Ni2 C2 Ni8 74.9(3) . .
Ni10 Ni2 C2 Ni8 -42.8(7) . .
Ni4 Ni2 C2 Ni8 128.1(3) 2_775 .
Ni7 Ni2 C2 Ni8 153.4(5) . .
Ni9 Ni2 C2 Ni8 8.5(4) 2_775 .
C9 Co5 C3 Ni10 -116.8(13) . 2_775
C10 Co5 C3 Ni10 105.2(7) . 2_775
C20 Co5 C3 Ni10 7.1(6) . 2_775
Ni4 Co5 C3 Ni10 124.9(6) . 2_775
Ni3 Co5 C3 Ni10 -158.6(6) . 2_775
Ni6 Co5 C3 Ni10 -84.1(4) . 2_775
C9 Co5 C3 Ni1 67.8(19) . .
C10 Co5 C3 Ni1 -70.2(14) . .
C20 Co5 C3 Ni1 -168.3(13) . .
Ni10 Co5 C3 Ni1 -175.4(16) 2_775 .
Ni4 Co5 C3 Ni1 -50.5(11) . .
Ni3 Co5 C3 Ni1 26.0(10) . .
Ni6 Co5 C3 Ni1 100.5(14) . .
C9 Co5 C3 Ni6 -32.8(14) . .
C10 Co5 C3 Ni6 -170.7(6) . .
C20 Co5 C3 Ni6 91.1(6) . .
Ni10 Co5 C3 Ni6 84.1(4) 2_775 .
Ni4 Co5 C3 Ni6 -151.1(5) . .
Ni3 Co5 C3 Ni6 -74.5(4) . .
C9 Co5 C3 Ni4 118.3(13) . .
C10 Co5 C3 Ni4 -19.7(7) . .
C20 Co5 C3 Ni4 -117.8(5) . .
Ni10 Co5 C3 Ni4 -124.9(6) 2_775 .
Ni3 Co5 C3 Ni4 76.5(3) . .
Ni6 Co5 C3 Ni4 151.1(5) . .
C9 Co5 C3 Ni3 41.8(14) . .
C10 Co5 C3 Ni3 -96.2(7) . .
C20 Co5 C3 Ni3 165.7(5) . .
Ni10 Co5 C3 Ni3 158.6(6) 2_775 .
Ni4 Co5 C3 Ni3 -76.5(3) . .
Ni6 Co5 C3 Ni3 74.5(4) . .
C9 Co5 C3 Ni2 178.8(11) . 2_775
C10 Co5 C3 Ni2 40.9(9) . 2_775
C20 Co5 C3 Ni2 -57.3(8) . 2_775
Ni10 Co5 C3 Ni2 -64.3(6) 2_775 2_775
Ni4 Co5 C3 Ni2 60.5(6) . 2_775
Ni3 Co5 C3 Ni2 137.1(8) . 2_775
Ni6 Co5 C3 Ni2 -148.4(8) . 2_775
C9 Co5 C3 Ni9 -70.8(17) . .
C10 Co5 C3 Ni9 151.2(11) . .
C20 Co5 C3 Ni9 53.1(12) . .
Ni10 Co5 C3 Ni9 46.0(8) 2_775 .
Ni4 Co5 C3 Ni9 170.9(13) . .
Ni3 Co5 C3 Ni9 -112.6(11) . .
Ni6 Co5 C3 Ni9 -38.1(8) . .
C2 Ni1 C3 Co5 -42.1(15) . .
C1 Ni1 C3 Co5 80.0(13) . .
C1 Ni1 C3 Co5 -163.0(11) 2_775 .
Ni1 Ni1 C3 Co5 133.9(11) 2_775 .
Ni3 Ni1 C3 Co5 -27.5(11) . .
Ni2 Ni1 C3 Co5 127.8(14) 2_775 .
Ni8 Ni1 C3 Co5 24.4(14) . .
Ni9 Ni1 C3 Co5 -153.5(14) . .
Ni7 Ni1 C3 Co5 -103.8(12) . .
Ni2 Ni1 C3 Co5 -105(3) . .
Ni4 Ni1 C3 Co5 50.5(11) . .
C2 Ni1 C3 Ni10 144.3(9) . 2_775
C1 Ni1 C3 Ni10 -93.6(10) . 2_775
C1 Ni1 C3 Ni10 23.3(12) 2_775 2_775
Ni1 Ni1 C3 Ni10 -39.7(12) 2_775 2_775
Ni3 Ni1 C3 Ni10 158.9(12) . 2_775
Ni2 Ni1 C3 Ni10 -45.8(8) 2_775 2_775
Ni8 Ni1 C3 Ni10 -149.2(8) . 2_775
Ni9 Ni1 C3 Ni10 32.8(8) . 2_775
Ni7 Ni1 C3 Ni10 82.6(10) . 2_775
Ni2 Ni1 C3 Ni10 81(4) . 2_775
Ni4 Ni1 C3 Ni10 -123.1(11) . 2_775
C2 Ni1 C3 Ni6 53.1(7) . .
C1 Ni1 C3 Ni6 175.3(5) . .
C1 Ni1 C3 Ni6 -67.8(6) 2_775 .
Ni1 Ni1 C3 Ni6 -130.9(3) 2_775 .
Ni3 Ni1 C3 Ni6 67.7(4) . .
Ni2 Ni1 C3 Ni6 -137.0(5) 2_775 .
Ni8 Ni1 C3 Ni6 119.6(4) . .
Ni9 Ni1 C3 Ni6 -58.3(3) . .
Ni7 Ni1 C3 Ni6 -8.6(5) . .
Ni2 Ni1 C3 Ni6 -10(4) . .
Ni4 Ni1 C3 Ni6 145.7(6) . .
C2 Ni1 C3 Ni4 -92.6(6) . .
C1 Ni1 C3 Ni4 29.5(5) . .
C1 Ni1 C3 Ni4 146.4(4) 2_775 .
Ni1 Ni1 C3 Ni4 83.4(4) 2_775 .
Ni3 Ni1 C3 Ni4 -78.0(3) . .
Ni2 Ni1 C3 Ni4 77.3(3) 2_775 .
Ni8 Ni1 C3 Ni4 -26.1(4) . .
Ni9 Ni1 C3 Ni4 155.9(4) . .
Ni7 Ni1 C3 Ni4 -154.31(19) . .
Ni2 Ni1 C3 Ni4 -156(3) . .
C2 Ni1 C3 Ni3 -14.6(6) . .
C1 Ni1 C3 Ni3 107.5(4) . .
C1 Ni1 C3 Ni3 -135.6(4) 2_775 .
Ni1 Ni1 C3 Ni3 161.37(16) 2_775 .
Ni2 Ni1 C3 Ni3 155.3(4) 2_775 .
Ni8 Ni1 C3 Ni3 51.9(4) . .
Ni9 Ni1 C3 Ni3 -126.1(4) . .
Ni7 Ni1 C3 Ni3 -76.3(3) . .
Ni2 Ni1 C3 Ni3 -78(3) . .
Ni4 Ni1 C3 Ni3 78.0(3) . .
C2 Ni1 C3 Ni2 -169.9(4) . 2_775
C1 Ni1 C3 Ni2 -47.7(4) . 2_775
C1 Ni1 C3 Ni2 69.2(5) 2_775 2_775
Ni1 Ni1 C3 Ni2 6.1(5) 2_775 2_775
Ni3 Ni1 C3 Ni2 -155.3(4) . 2_775
Ni8 Ni1 C3 Ni2 -103.4(2) . 2_775
Ni9 Ni1 C3 Ni2 78.7(2) . 2_775
Ni7 Ni1 C3 Ni2 128.4(2) . 2_775
Ni2 Ni1 C3 Ni2 127(3) . 2_775
Ni4 Ni1 C3 Ni2 -77.3(3) . 2_775
C2 Ni1 C3 Ni9 111.4(5) . .
C1 Ni1 C3 Ni9 -126.4(4) . .
C1 Ni1 C3 Ni9 -9.5(6) 2_775 .
Ni1 Ni1 C3 Ni9 -72.6(4) 2_775 .
Ni3 Ni1 C3 Ni9 126.1(4) . .
Ni2 Ni1 C3 Ni9 -78.7(2) 2_775 .
Ni8 Ni1 C3 Ni9 177.93(11) . .
Ni7 Ni1 C3 Ni9 49.8(3) . .
Ni2 Ni1 C3 Ni9 48(3) . .
Ni4 Ni1 C3 Ni9 -155.9(4) . .
C8 Ni6 C3 Co5 25.5(12) . .
C11 Ni6 C3 Co5 -136.4(6) . .
Ni9 Ni6 C3 Co5 -154.8(5) . .
Ni3 Ni6 C3 Co5 80.4(3) . .
Ni10 Ni6 C3 Co5 -81.2(5) 2_775 .
C8 Ni6 C3 Ni10 106.6(10) . 2_775
C11 Ni6 C3 Ni10 -55.3(7) . 2_775
Ni9 Ni6 C3 Ni10 -73.6(3) . 2_775
Ni3 Ni6 C3 Ni10 161.5(6) . 2_775
Co5 Ni6 C3 Ni10 81.2(5) . 2_775
C8 Ni6 C3 Ni1 -118.9(10) . .
C11 Ni6 C3 Ni1 79.2(7) . .
Ni9 Ni6 C3 Ni1 60.9(4) . .
Ni3 Ni6 C3 Ni1 -64.0(4) . .
Co5 Ni6 C3 Ni1 -144.4(7) . .
Ni10 Ni6 C3 Ni1 134.5(7) 2_775 .
C8 Ni6 C3 Ni4 -33.4(19) . .
C11 Ni6 C3 Ni4 164.7(12) . .
Ni9 Ni6 C3 Ni4 146.3(14) . .
Ni3 Ni6 C3 Ni4 21.5(10) . .
Co5 Ni6 C3 Ni4 -58.9(11) . .
Ni10 Ni6 C3 Ni4 -140.1(15) 2_775 .
C8 Ni6 C3 Ni3 -54.9(11) . .
C11 Ni6 C3 Ni3 143.2(6) . .
Ni9 Ni6 C3 Ni3 124.8(4) . .
Co5 Ni6 C3 Ni3 -80.4(3) . .
Ni10 Ni6 C3 Ni3 -161.5(6) 2_775 .
C8 Ni6 C3 Ni2 166.6(10) . 2_775
C11 Ni6 C3 Ni2 4.7(12) . 2_775
Ni9 Ni6 C3 Ni2 -13.6(7) . 2_775
Ni3 Ni6 C3 Ni2 -138.5(11) . 2_775
Co5 Ni6 C3 Ni2 141.2(12) . 2_775
Ni10 Ni6 C3 Ni2 60.0(7) 2_775 2_775
C8 Ni6 C3 Ni9 -179.7(10) . .
C11 Ni6 C3 Ni9 18.3(7) . .
Ni3 Ni6 C3 Ni9 -124.8(4) . .
Co5 Ni6 C3 Ni9 154.8(5) . .
Ni10 Ni6 C3 Ni9 73.6(3) 2_775 .
C7 Ni4 C3 Co5 -37(4) . .
C10 Ni4 C3 Co5 17.5(6) . .
C1 Ni4 C3 Co5 -179.8(5) . .
Co11 Ni4 C3 Co5 172.1(2) . .
Ni1 Ni4 C3 Co5 -152.7(6) . .
Ni2 Ni4 C3 Co5 133.4(5) 2_775 .
Ni3 Ni4 C3 Co5 -81.8(3) . .
Ni8 Ni4 C3 Co5 -131.7(3) . .
C7 Ni4 C3 Ni10 -109(4) . 2_775
C10 Ni4 C3 Ni10 -53.8(8) . 2_775
C1 Ni4 C3 Ni10 108.9(7) . 2_775
Co11 Ni4 C3 Ni10 100.8(7) . 2_775
Co5 Ni4 C3 Ni10 -71.3(6) . 2_775
Ni1 Ni4 C3 Ni10 136.0(8) . 2_775
Ni2 Ni4 C3 Ni10 62.1(5) 2_775 2_775
Ni3 Ni4 C3 Ni10 -153.1(8) . 2_775
Ni8 Ni4 C3 Ni10 156.9(6) . 2_775
C7 Ni4 C3 Ni1 115(4) . .
C10 Ni4 C3 Ni1 170.2(6) . .
C1 Ni4 C3 Ni1 -27.1(4) . .
Co11 Ni4 C3 Ni1 -35.2(7) . .
Co5 Ni4 C3 Ni1 152.7(6) . .
Ni2 Ni4 C3 Ni1 -73.9(3) 2_775 .
Ni3 Ni4 C3 Ni1 70.9(3) . .
Ni8 Ni4 C3 Ni1 21.0(3) . .
C7 Ni4 C3 Ni6 23(5) . .
C10 Ni4 C3 Ni6 77.9(13) . .
C1 Ni4 C3 Ni6 -119.4(13) . .
Co11 Ni4 C3 Ni6 -127.5(10) . .
Co5 Ni4 C3 Ni6 60.4(11) . .
Ni1 Ni4 C3 Ni6 -92.3(13) . .
Ni2 Ni4 C3 Ni6 -166.2(15) 2_775 .
Ni3 Ni4 C3 Ni6 -21.4(10) . .
Ni8 Ni4 C3 Ni6 -71.3(12) . .
C7 Ni4 C3 Ni3 44(4) . .
C10 Ni4 C3 Ni3 99.3(6) . .
C1 Ni4 C3 Ni3 -98.0(4) . .
Co11 Ni4 C3 Ni3 -106.1(4) . .
Co5 Ni4 C3 Ni3 81.8(3) . .
Ni1 Ni4 C3 Ni3 -70.9(3) . .
Ni2 Ni4 C3 Ni3 -144.8(5) 2_775 .
Ni8 Ni4 C3 Ni3 -50.0(3) . .
C7 Ni4 C3 Ni2 -171(4) . 2_775
C10 Ni4 C3 Ni2 -115.9(6) . 2_775
C1 Ni4 C3 Ni2 46.8(4) . 2_775
Co11 Ni4 C3 Ni2 38.7(7) . 2_775
Co5 Ni4 C3 Ni2 -133.4(5) . 2_775
Ni1 Ni4 C3 Ni2 73.9(3) . 2_775
Ni3 Ni4 C3 Ni2 144.8(5) . 2_775
Ni8 Ni4 C3 Ni2 94.8(3) . 2_775
C7 Ni4 C3 Ni9 152(3) . .
C10 Ni4 C3 Ni9 -153.6(10) . .
C1 Ni4 C3 Ni9 9.1(10) . .
Co11 Ni4 C3 Ni9 1.0(13) . .
Co5 Ni4 C3 Ni9 -171.1(12) . .
Ni1 Ni4 C3 Ni9 36.2(7) . .
Ni2 Ni4 C3 Ni9 -37.7(7) 2_775 .
Ni3 Ni4 C3 Ni9 107.1(10) . .
Ni8 Ni4 C3 Ni9 57.2(9) . .
C6 Ni3 C3 Co5 -17.2(9) . .
C2 Ni3 C3 Co5 176.7(5) . .
Ni1 Ni3 C3 Co5 164.1(6) . .
Ni12 Ni3 C3 Co5 -133.0(3) . .
Ni6 Ni3 C3 Co5 -87.1(4) . .
Co13 Ni3 C3 Co5 147.4(3) . .
Ni4 Ni3 C3 Co5 80.8(4) . .
Ni8 Ni3 C3 Co5 127.1(3) . .
C6 Ni3 C3 Ni10 30.0(19) . 2_775
C2 Ni3 C3 Ni10 -136.1(15) . 2_775
Ni1 Ni3 C3 Ni10 -148.7(17) . 2_775
Ni12 Ni3 C3 Ni10 -85.8(15) . 2_775
Ni6 Ni3 C3 Ni10 -39.9(13) . 2_775
Co13 Ni3 C3 Ni10 -165.4(10) . 2_775
Ni4 Ni3 C3 Ni10 128.0(17) . 2_775
Co5 Ni3 C3 Ni10 47.2(13) . 2_775
Ni8 Ni3 C3 Ni10 174.3(15) . 2_775
C6 Ni3 C3 Ni1 178.7(7) . .
C2 Ni3 C3 Ni1 12.6(5) . .
Ni12 Ni3 C3 Ni1 62.8(4) . .
Ni6 Ni3 C3 Ni1 108.8(5) . .
Co13 Ni3 C3 Ni1 -16.7(7) . .
Ni4 Ni3 C3 Ni1 -83.3(3) . .
Co5 Ni3 C3 Ni1 -164.1(6) . .
Ni8 Ni3 C3 Ni1 -37.1(3) . .
C6 Ni3 C3 Ni6 69.9(8) . .
C2 Ni3 C3 Ni6 -96.2(5) . .
Ni1 Ni3 C3 Ni6 -108.8(5) . .
Ni12 Ni3 C3 Ni6 -45.9(4) . .
Co13 Ni3 C3 Ni6 -125.5(4) . .
Ni4 Ni3 C3 Ni6 167.9(6) . .
Co5 Ni3 C3 Ni6 87.1(4) . .
Ni8 Ni3 C3 Ni6 -145.9(3) . .
C6 Ni3 C3 Ni4 -98.0(8) . .
C2 Ni3 C3 Ni4 95.9(5) . .
Ni1 Ni3 C3 Ni4 83.3(3) . .
Ni12 Ni3 C3 Ni4 146.2(2) . .
Ni6 Ni3 C3 Ni4 -167.9(6) . .
Co13 Ni3 C3 Ni4 66.6(7) . .
Co5 Ni3 C3 Ni4 -80.8(4) . .
Ni8 Ni3 C3 Ni4 46.3(3) . .
C6 Ni3 C3 Ni2 -148.1(9) . 2_775
C2 Ni3 C3 Ni2 45.9(10) . 2_775
Ni1 Ni3 C3 Ni2 33.3(6) . 2_775
Ni12 Ni3 C3 Ni2 96.1(8) . 2_775
Ni6 Ni3 C3 Ni2 142.0(11) . 2_775
Co13 Ni3 C3 Ni2 16.5(13) . 2_775
Ni4 Ni3 C3 Ni2 -50.1(7) . 2_775
Co5 Ni3 C3 Ni2 -130.9(11) . 2_775
Ni8 Ni3 C3 Ni2 -3.8(9) . 2_775
C6 Ni3 C3 Ni9 123.8(8) . .
C2 Ni3 C3 Ni9 -42.2(6) . .
Ni1 Ni3 C3 Ni9 -54.8(4) . .
Ni12 Ni3 C3 Ni9 8.0(6) . .
Ni6 Ni3 C3 Ni9 54.0(4) . .
Co13 Ni3 C3 Ni9 -71.5(7) . .
Ni4 Ni3 C3 Ni9 -138.2(6) . .
Co5 Ni3 C3 Ni9 141.0(7) . .
Ni8 Ni3 C3 Ni9 -91.9(4) . .
C12 Ni9 C3 Co5 -80.8(16) . .
C11 Ni9 C3 Co5 25.7(12) . .
C12' Ni9 C3 Co5 -84.2(15) . .
C1 Ni9 C3 Co5 163.8(10) 2_775 .
Ni6 Ni9 C3 Co5 42.4(8) . .
Ni8 Ni9 C3 Co5 -141.4(9) 2_775 .
Ni1 Ni9 C3 Co5 155.7(13) . .
Ni10 Ni9 C3 Co5 -48.1(8) 2_775 .
Co11 Ni9 C3 Co5 141.1(8) 2_775 .
Ni7 Ni9 C3 Co5 115.6(10) . .
Ni2 Ni9 C3 Co5 -128.1(12) 2_775 .
C12 Ni9 C3 Ni10 -32.7(12) . 2_775
C11 Ni9 C3 Ni10 73.8(6) . 2_775
C12' Ni9 C3 Ni10 -36.1(12) . 2_775
C1 Ni9 C3 Ni10 -148.0(4) 2_775 2_775
Ni6 Ni9 C3 Ni10 90.5(4) . 2_775
Ni8 Ni9 C3 Ni10 -93.3(3) 2_775 2_775
Ni1 Ni9 C3 Ni10 -156.2(6) . 2_775
Co11 Ni9 C3 Ni10 -170.75(18) 2_775 2_775
Ni7 Ni9 C3 Ni10 163.7(3) . 2_775
Ni2 Ni9 C3 Ni10 -80.0(4) 2_775 2_775
C12 Ni9 C3 Ni1 123.5(11) . .
C11 Ni9 C3 Ni1 -130.0(6) . .
C12' Ni9 C3 Ni1 120.1(12) . .
C1 Ni9 C3 Ni1 8.2(5) 2_775 .
Ni6 Ni9 C3 Ni1 -113.3(5) . .
Ni8 Ni9 C3 Ni1 62.9(4) 2_775 .
Ni10 Ni9 C3 Ni1 156.2(6) 2_775 .
Co11 Ni9 C3 Ni1 -14.5(6) 2_775 .
Ni7 Ni9 C3 Ni1 -40.1(3) . .
Ni2 Ni9 C3 Ni1 76.2(3) 2_775 .
C12 Ni9 C3 Ni6 -123.2(11) . .
C11 Ni9 C3 Ni6 -16.7(6) . .
C12' Ni9 C3 Ni6 -126.6(12) . .
C1 Ni9 C3 Ni6 121.4(4) 2_775 .
Ni8 Ni9 C3 Ni6 176.22(15) 2_775 .
Ni1 Ni9 C3 Ni6 113.3(5) . .
Ni10 Ni9 C3 Ni6 -90.5(4) 2_775 .
Co11 Ni9 C3 Ni6 98.7(4) 2_775 .
Ni7 Ni9 C3 Ni6 73.2(3) . .
Ni2 Ni9 C3 Ni6 -170.5(5) 2_775 .
C12 Ni9 C3 Ni4 85.2(15) . .
C11 Ni9 C3 Ni4 -168.3(10) . .
C12' Ni9 C3 Ni4 81.8(15) . .
C1 Ni9 C3 Ni4 -30.1(10) 2_775 .
Ni6 Ni9 C3 Ni4 -151.6(11) . .
Ni8 Ni9 C3 Ni4 24.6(11) 2_775 .
Ni1 Ni9 C3 Ni4 -38.3(7) . .
Ni10 Ni9 C3 Ni4 117.9(11) 2_775 .
Co11 Ni9 C3 Ni4 -52.8(12) 2_775 .
Ni7 Ni9 C3 Ni4 -78.4(9) . .
Ni2 Ni9 C3 Ni4 37.9(7) 2_775 .
C12 Ni9 C3 Ni3 178.3(11) . .
C11 Ni9 C3 Ni3 -75.3(7) . .
C12' Ni9 C3 Ni3 174.8(12) . .
C1 Ni9 C3 Ni3 62.9(6) 2_775 .
Ni6 Ni9 C3 Ni3 -58.6(4) . .
Ni8 Ni9 C3 Ni3 117.7(4) 2_775 .
Ni1 Ni9 C3 Ni3 54.7(4) . .
Ni10 Ni9 C3 Ni3 -149.1(7) 2_775 .
Co11 Ni9 C3 Ni3 40.2(8) 2_775 .
Ni7 Ni9 C3 Ni3 14.6(5) . .
Ni2 Ni9 C3 Ni3 130.9(6) 2_775 .
C12 Ni9 C3 Ni2 47.3(12) . 2_775
C11 Ni9 C3 Ni2 153.8(6) . 2_775
C12' Ni9 C3 Ni2 43.9(12) . 2_775
C1 Ni9 C3 Ni2 -68.1(4) 2_775 2_775
Ni6 Ni9 C3 Ni2 170.5(5) . 2_775
Ni8 Ni9 C3 Ni2 -13.3(4) 2_775 2_775
Ni1 Ni9 C3 Ni2 -76.2(3) . 2_775
Ni10 Ni9 C3 Ni2 80.0(4) 2_775 2_775
Co11 Ni9 C3 Ni2 -90.8(5) 2_775 2_775
Ni7 Ni9 C3 Ni2 -116.3(2) . 2_775
C3 Ni2 C4 O4 29(3) 2_775 .
C1 Ni2 C4 O4 -65(3) 2_775 .
C2 Ni2 C4 O4 -156(3) . .
Ni14 Ni2 C4 O4 -162(3) . .
Ni1 Ni2 C4 O4 3(3) 2_775 .
Ni1 Ni2 C4 O4 -132(2) . .
Ni10 Ni2 C4 O4 63(3) . .
Ni4 Ni2 C4 O4 -20(3) 2_775 .
Ni7 Ni2 C4 O4 -106(3) . .
Ni9 Ni2 C4 O4 89(3) 2_775 .
Ni8 Ni2 C4 O4 153(2) . .
C3 Ni2 C4 Ni14 -168.7(4) 2_775 .
C1 Ni2 C4 Ni14 96.7(6) 2_775 .
C2 Ni2 C4 Ni14 5.7(6) . .
Ni1 Ni2 C4 Ni14 165.4(6) 2_775 .
Ni1 Ni2 C4 Ni14 29.8(10) . .
Ni10 Ni2 C4 Ni14 -135.1(5) . .
Ni4 Ni2 C4 Ni14 141.9(3) 2_775 .
Ni7 Ni2 C4 Ni14 56.3(4) . .
Ni9 Ni2 C4 Ni14 -108.5(4) 2_775 .
Ni8 Ni2 C4 Ni14 -44.6(6) . .
C14 Ni14 C4 O4 12.4(19) . .
C16 Ni14 C4 O4 -89.7(17) . .
C2 Ni14 C4 O4 161.2(15) . .
Ni2 Ni14 C4 O4 168.4(19) . .
Co13 Ni14 C4 O4 -146.9(13) . .
Ni12 Ni14 C4 O4 108.6(15) . .
Ni7 Ni14 C4 O4 115.1(16) . .
C14 Ni14 C4 Ni2 -156.0(10) . .
C16 Ni14 C4 Ni2 101.9(8) . .
C2 Ni14 C4 Ni2 -7.2(7) . .
Co13 Ni14 C4 Ni2 44.7(8) . .
Ni12 Ni14 C4 Ni2 -59.8(9) . .
Ni7 Ni14 C4 Ni2 -53.3(4) . .
C18 Co13 C5 O5 -9(3) . .
C2 Co13 C5 O5 -167(2) . .
C16 Co13 C5 O5 92(3) . .
Ni8 Co13 C5 O5 179(3) . .
Ni14 Co13 C5 O5 137(2) . .
Ni3 Co13 C5 O5 -116(2) . .
Ni12 Co13 C5 O5 -119(2) . .
C18 Co13 C5 Ni8 172.9(8) . .
C2 Co13 C5 Ni8 15.0(7) . .
C16 Co13 C5 Ni8 -87.0(7) . .
Ni14 Co13 C5 Ni8 -41.2(7) . .
Ni3 Co13 C5 Ni8 65.0(3) . .
Ni12 Co13 C5 Ni8 62.5(10) . .
C12' Ni8 C5 O5 -67(2) 2_775 .
C12 Ni8 C5 O5 -51.6(17) 2_775 .
C1 Ni8 C5 O5 51(2) . .
C2 Ni8 C5 O5 169.0(15) . .
Co13 Ni8 C5 O5 -179.0(18) . .
Ni9 Ni8 C5 O5 -45.7(19) 2_775 .
Ni1 Ni8 C5 O5 129.1(14) . .
Co11 Ni8 C5 O5 19.9(16) . .
Ni4 Ni8 C5 O5 74.7(15) . .
Ni2 Ni8 C5 O5 -148.6(12) . .
Ni3 Ni8 C5 O5 125.9(15) . .
C12' Ni8 C5 Co13 111.6(14) 2_775 .
C12 Ni8 C5 Co13 127.4(9) 2_775 .
C1 Ni8 C5 Co13 -130.2(9) . .
C2 Ni8 C5 Co13 -12.0(5) . .
Ni9 Ni8 C5 Co13 133.3(5) 2_775 .
Ni1 Ni8 C5 Co13 -51.8(7) . .
Co11 Ni8 C5 Co13 -161.1(3) . .
Ni4 Ni8 C5 Co13 -106.3(4) . .
Ni2 Ni8 C5 Co13 30.4(8) . .
Ni3 Ni8 C5 Co13 -55.0(3) . .
C2 Ni3 C6 O6 113(26) . .
C3 Ni3 C6 O6 -50(26) . .
Ni1 Ni3 C6 O6 90(34) . .
Ni12 Ni3 C6 O6 78(26) . .
Ni6 Ni3 C6 O6 -2(26) . .
Co13 Ni3 C6 O6 139(26) . .
Ni4 Ni3 C6 O6 -112(26) . .
Co5 Ni3 C6 O6 -62(26) . .
Ni8 Ni3 C6 O6 175(100) . .
C19' Co11 C7 O7 -4(3) . .
C19 Co11 C7 O7 -27(3) . .
C21 Co11 C7 O7 86(3) . .
C1 Co11 C7 O7 -168(2) . .
Ni7 Co11 C7 O7 135(2) 2_775 .
Ni4 Co11 C7 O7 178(3) . .
Ni9 Co11 C7 O7 -117(2) 2_775 .
Ni8 Co11 C7 O7 -120(3) . .
C19' Co11 C7 Ni4 178.7(11) . .
C19 Co11 C7 Ni4 155.6(18) . .
C21 Co11 C7 Ni4 -92.0(7) . .
C1 Co11 C7 Ni4 14.7(7) . .
Ni7 Co11 C7 Ni4 -42.4(9) 2_775 .
Ni9 Co11 C7 Ni4 65.0(9) 2_775 .
Ni8 Co11 C7 Ni4 61.8(4) . .
C10 Ni4 C7 O7 -28(2) . .
C3 Ni4 C7 O7 27(5) . .
C1 Ni4 C7 O7 169(2) . .
Co11 Ni4 C7 O7 -178(2) . .
Co5 Ni4 C7 O7 -6(2) . .
Ni1 Ni4 C7 O7 134.0(17) . .
Ni2 Ni4 C7 O7 -142.5(18) 2_775 .
Ni3 Ni4 C7 O7 67(2) . .
Ni8 Ni4 C7 O7 123(2) . .
C10 Ni4 C7 Co11 149.6(8) . .
C3 Ni4 C7 Co11 -155(3) . .
C1 Ni4 C7 Co11 -12.7(6) . .
Co5 Ni4 C7 Co11 172.00(17) . .
Ni1 Ni4 C7 Co11 -47.9(9) . .
Ni2 Ni4 C7 Co11 35.5(9) 2_775 .
Ni3 Ni4 C7 Co11 -114.4(4) . .
Ni8 Ni4 C7 Co11 -59.0(4) . .
C11 Ni6 C8 O8 153(24) . .
C3 Ni6 C8 O8 -10(25) . .
Ni9 Ni6 C8 O8 171(23) . .
Ni3 Ni6 C8 O8 -53(24) . .
Co5 Ni6 C8 O8 8(24) . .
Ni10 Ni6 C8 O8 59(24) 2_775 .
C10 Co5 C9 O9 -120(100) . .
C20 Co5 C9 O9 -24(100) . .
C3 Co5 C9 O9 102(100) . .
Ni10 Co5 C9 O9 11(100) 2_775 .
Ni4 Co5 C9 O9 -163(100) . .
Ni3 Co5 C9 O9 136(100) . .
Ni6 Co5 C9 O9 76(100) . .
C9 Co5 C10 O10 43(3) . .
C20 Co5 C10 O10 -53(3) . .
C3 Co5 C10 O10 -156(2) . .
Ni10 Co5 C10 O10 -103(2) 2_775 .
Ni4 Co5 C10 O10 -176(3) . .
Ni3 Co5 C10 O10 146(2) . .
Ni6 Co5 C10 O10 -171.9(16) . .
C9 Co5 C10 Ni4 -141.4(7) . .
C20 Co5 C10 Ni4 123.4(6) . .
C3 Co5 C10 Ni4 20.1(7) . .
Ni10 Co5 C10 Ni4 72.8(5) 2_775 .
Ni3 Co5 C10 Ni4 -37.7(5) . .
Ni6 Co5 C10 Ni4 4.1(16) . .
C7 Ni4 C10 O10 -29(2) . .
C3 Ni4 C10 O10 159(2) . .
C1 Ni4 C10 O10 58(3) . .
Co11 Ni4 C10 O10 -2(2) . .
Co5 Ni4 C10 O10 177(3) . .
Ni1 Ni4 C10 O10 170.1(16) . .
Ni2 Ni4 C10 O10 106(2) 2_775 .
Ni3 Ni4 C10 O10 -146(2) . .
Ni8 Ni4 C10 O10 -90(2) . .
C7 Ni4 C10 Co5 154.7(8) . .
C3 Ni4 C10 Co5 -17.6(6) . .
C1 Ni4 C10 Co5 -118.4(17) . .
Co11 Ni4 C10 Co5 -178.31(19) . .
Ni1 Ni4 C10 Co5 -6.4(11) . .
Ni2 Ni4 C10 Co5 -70.9(6) 2_775 .
Ni3 Ni4 C10 Co5 37.4(6) . .
Ni8 Ni4 C10 Co5 93.5(8) . .
C8 Ni6 C11 O11 -12(3) . .
C3 Ni6 C11 O11 156(2) . .
Ni9 Ni6 C11 O11 177(3) . .
Ni3 Ni6 C11 O11 -141.7(19) . .
Co5 Ni6 C11 O11 109(2) . .
Ni10 Ni6 C11 O11 119(2) 2_775 .
C8 Ni6 C11 Ni9 170.4(7) . .
C3 Ni6 C11 Ni9 -21.0(8) . .
Ni3 Ni6 C11 Ni9 41.1(13) . .
Co5 Ni6 C11 Ni9 -67.8(8) . .
Ni10 Ni6 C11 Ni9 -57.7(4) 2_775 .
C12 Ni9 C11 O11 -19(3) . .
C12' Ni9 C11 O11 -33(3) . .
C1 Ni9 C11 O11 89(3) 2_775 .
C3 Ni9 C11 O11 -160(3) . .
Ni6 Ni9 C11 O11 -177(3) . .
Ni8 Ni9 C11 O11 -1(3) 2_775 .
Ni1 Ni9 C11 O11 157(2) . .
Ni10 Ni9 C11 O11 -117(3) 2_775 .
Co11 Ni9 C11 O11 56(3) 2_775 .
Ni7 Ni9 C11 O11 109(3) . .
Ni2 Ni9 C11 O11 -127(2) 2_775 .
C12 Ni9 C11 Ni6 158.0(10) . .
C12' Ni9 C11 Ni6 143.8(13) . .
C1 Ni9 C11 Ni6 -93.5(8) 2_775 .
C3 Ni9 C11 Ni6 16.8(6) . .
Ni8 Ni9 C11 Ni6 176.2(4) 2_775 .
Ni1 Ni9 C11 Ni6 -25.9(8) . .
Ni10 Ni9 C11 Ni6 60.3(4) 2_775 .
Co11 Ni9 C11 Ni6 -127.2(4) 2_775 .
Ni7 Ni9 C11 Ni6 -73.6(5) . .
Ni2 Ni9 C11 Ni6 50.0(10) 2_775 .
C11 Ni9 C12 O12 -21(4) . .
C12' Ni9 C12 O12 98(6) . .
C1 Ni9 C12 O12 -158(3) 2_775 .
C3 Ni9 C12 O12 87(4) . .
Ni6 Ni9 C12 O12 5(4) . .
Ni8 Ni9 C12 O12 172(4) 2_775 .
Ni1 Ni9 C12 O12 164(3) . .
Ni10 Ni9 C12 O12 65(3) 2_775 .
Co11 Ni9 C12 O12 -119(4) 2_775 .
Ni7 Ni9 C12 O12 -114(3) . .
Ni2 Ni9 C12 O12 123(3) 2_775 .
C11 Ni9 C12 Ni8 166.8(8) . 2_775
C12' Ni9 C12 Ni8 -75(5) . 2_775
C1 Ni9 C12 Ni8 29.6(9) 2_775 2_775
C3 Ni9 C12 Ni8 -85.1(11) . 2_775
Ni6 Ni9 C12 Ni8 -167.0(4) . 2_775
Ni1 Ni9 C12 Ni8 -8.0(18) . 2_775
Ni10 Ni9 C12 Ni8 -108.0(6) 2_775 2_775
Co11 Ni9 C12 Ni8 68.5(6) 2_775 2_775
Ni7 Ni9 C12 Ni8 73.9(11) . 2_775
Ni2 Ni9 C12 Ni8 -50.0(8) 2_775 2_775
C12 Ni9 C12' O12' -73(6) . .
C11 Ni9 C12' O12' -10(5) . .
C1 Ni9 C12' O12' -153(5) 2_775 .
C3 Ni9 C12' O12' 98(5) . .
Ni6 Ni9 C12' O12' 32(6) . .
Ni8 Ni9 C12' O12' -166(6) 2_775 .
Ni1 Ni9 C12' O12' 158(4) . .
Ni10 Ni9 C12' O12' 73(5) 2_775 .
Co11 Ni9 C12' O12' -109(5) 2_775 .
Ni7 Ni9 C12' O12' -114(4) . .
Ni2 Ni9 C12' O12' 131(5) 2_775 .
C12 Ni9 C12' Ni8 93(5) . 2_775
C11 Ni9 C12' Ni8 156.2(10) . 2_775
C1 Ni9 C12' Ni8 13.8(14) 2_775 2_775
C3 Ni9 C12' Ni8 -95.4(12) . 2_775
Ni6 Ni9 C12' Ni8 -161.7(4) . 2_775
Ni1 Ni9 C12' Ni8 -35(2) . 2_775
Ni10 Ni9 C12' Ni8 -120.4(11) 2_775 2_775
Co11 Ni9 C12' Ni8 57.4(10) 2_775 2_775
Ni7 Ni9 C12' Ni8 52(2) . 2_775
Ni2 Ni9 C12' Ni8 -62.7(10) 2_775 2_775
C17 Ni12 C13 O13 -5(2) . .
C2 Ni12 C13 O13 175(2) . .
Ni7 Ni12 C13 O13 177(3) . .
Ni3 Ni12 C13 O13 117(2) . .
Ni14 Ni12 C13 O13 -135(2) . .
Co13 Ni12 C13 O13 -164.9(15) . .
C17 Ni12 C13 Ni7 177.4(8) . .
C2 Ni12 C13 Ni7 -2.3(7) . .
Ni3 Ni12 C13 Ni7 -60.7(5) . .
Ni14 Ni12 C13 Ni7 47.7(5) . .
Co13 Ni12 C13 Ni7 17.6(15) . .
C21 Ni7 C13 O13 38(2) 2_775 .
C1 Ni7 C13 O13 -49(3) 2_775 .
C2 Ni7 C13 O13 -176(2) . .
Ni12 Ni7 C13 O13 -178(2) . .
Co11 Ni7 C13 O13 -3(2) 2_775 .
Ni1 Ni7 C13 O13 -128.1(19) . .
Ni2 Ni7 C13 O13 140.0(17) . .
Ni14 Ni7 C13 O13 139(2) . .
Ni9 Ni7 C13 O13 -68(2) . .
C21 Ni7 C13 Ni12 -144.8(8) 2_775 .
C1 Ni7 C13 Ni12 128.5(12) 2_775 .
C2 Ni7 C13 Ni12 2.0(6) . .
Co11 Ni7 C13 Ni12 175.1(2) 2_775 .
Ni1 Ni7 C13 Ni12 49.5(8) . .
Ni2 Ni7 C13 Ni12 -42.3(11) . .
Ni14 Ni7 C13 Ni12 -43.5(4) . .
Ni9 Ni7 C13 Ni12 110.0(4) . .
C16 Ni14 C14 O14 -150(25) . .
C2 Ni14 C14 O14 -34(26) . .
C4 Ni14 C14 O14 99(25) . .
Ni2 Ni14 C14 O14 72(25) . .
Co13 Ni14 C14 O14 -97(25) . .
Ni12 Ni14 C14 O14 -42(25) . .
Ni7 Ni14 C14 O14 11(25) . .
C3 Ni10 C15 O15 32(12) 2_775 .
C20 Ni10 C15 O15 -140(10) 2_775 .
Co5 Ni10 C15 O15 -128(10) 2_775 .
Ni2 Ni10 C15 O15 88(10) . .
Ni9 Ni10 C15 O15 20(10) 2_775 .
Ni6 Ni10 C15 O15 -36(11) 2_775 .
C14 Ni14 C16 O16 -51(3) . .
C2 Ni14 C16 O16 166(3) . .
C4 Ni14 C16 O16 49(3) . .
Ni2 Ni14 C16 O16 101(3) . .
Co13 Ni14 C16 O16 -174(3) . .
Ni12 Ni14 C16 O16 -143(3) . .
Ni7 Ni14 C16 O16 170.4(19) . .
C14 Ni14 C16 Co13 123.5(11) . .
C2 Ni14 C16 Co13 -19.8(8) . .
C4 Ni14 C16 Co13 -136.9(6) . .
Ni2 Ni14 C16 Co13 -84.9(7) . .
Ni12 Ni14 C16 Co13 31.0(7) . .
Ni7 Ni14 C16 Co13 -15.6(18) . .
C18 Co13 C16 O16 51(3) . .
C5 Co13 C16 O16 -52(3) . .
C2 Co13 C16 O16 -167(3) . .
Ni8 Co13 C16 O16 -106(3) . .
Ni14 Co13 C16 O16 173(4) . .
Ni3 Co13 C16 O16 -168(2) . .
Ni12 Co13 C16 O16 143(3) . .
C18 Co13 C16 Ni14 -122.9(10) . .
C5 Co13 C16 Ni14 134.7(7) . .
C2 Co13 C16 Ni14 20.0(8) . .
Ni8 Co13 C16 Ni14 81.0(6) . .
Ni3 Co13 C16 Ni14 18.4(17) . .
Ni12 Co13 C16 Ni14 -30.0(7) . .
C13 Ni12 C17 O17 -146(31) . .
C2 Ni12 C17 O17 33(32) . .
Ni7 Ni12 C17 O17 -142(30) . .
Ni3 Ni12 C17 O17 88(31) . .
Ni14 Ni12 C17 O17 -33(31) . .
Co13 Ni12 C17 O17 25(31) . .
C5 Co13 C18 O18 142(100) . .
C2 Co13 C18 O18 -72(100) . .
C16 Co13 C18 O18 36(100) . .
Ni8 Co13 C18 O18 154(100) . .
Ni14 Co13 C18 O18 -10(100) . .
Ni3 Co13 C18 O18 -124(100) . .
Ni12 Co13 C18 O18 -67(100) . .
C19' Co11 C19 O19 75(92) . .
C7 Co11 C19 O19 -179(100) . .
C21 Co11 C19 O19 75(93) . .
C1 Co11 C19 O19 -61(94) . .
Ni7 Co11 C19 O19 17(95) 2_775 .
Ni4 Co11 C19 O19 -149(92) . .
Ni9 Co11 C19 O19 -39(93) 2_775 .
Ni8 Co11 C19 O19 -93(93) . .
C19 Co11 C19' O19' -3(13) . .
C7 Co11 C19' O19' -79(15) . .
C21 Co11 C19' O19' 176(15) . .
C1 Co11 C19' O19' 69(15) . .
Ni7 Co11 C19' O19' 131(15) 2_775 .
Ni4 Co11 C19' O19' -77(15) . .
Ni9 Co11 C19' O19' 64(15) 2_775 .
Ni8 Co11 C19' O19' 11(15) . .
C9 Co5 C20 O20 -33(2) . .
C10 Co5 C20 O20 65(2) . .
C3 Co5 C20 O20 170(2) . .
Ni10 Co5 C20 O20 177(3) 2_775 .
Ni4 Co5 C20 O20 115(2) . .
Ni3 Co5 C20 O20 -161.4(16) . .
Ni6 Co5 C20 O20 -138(2) . .
C9 Co5 C20 Ni10 150.0(7) . 2_775
C10 Co5 C20 Ni10 -111.9(6) . 2_775
C3 Co5 C20 Ni10 -7.0(6) . 2_775
Ni4 Co5 C20 Ni10 -62.4(6) . 2_775
Ni3 Co5 C20 Ni10 21.3(14) . 2_775
Ni6 Co5 C20 Ni10 44.6(4) . 2_775
C19' Co11 C21 O21 53(3) . .
C19 Co11 C21 O21 53(3) . .
C7 Co11 C21 O21 -45(3) . .
C1 Co11 C21 O21 -156(2) . .
Ni7 Co11 C21 O21 177(3) 2_775 .
Ni4 Co11 C21 O21 -98(3) . .
Ni9 Co11 C21 O21 151(2) 2_775 .
Ni8 Co11 C21 O21 -154.6(19) . .
C19' Co11 C21 Ni7 -124.0(9) . 2_775
C19 Co11 C21 Ni7 -123.9(17) . 2_775
C7 Co11 C21 Ni7 138.0(6) . 2_775
C1 Co11 C21 Ni7 26.7(6) . 2_775
Ni4 Co11 C21 Ni7 84.5(4) . 2_775
Ni9 Co11 C21 Ni7 -26.3(6) 2_775 2_775
Ni8 Co11 C21 Ni7 28.2(13) . 2_775
